data_4120292
loop_
_publ_author_name
'Jes\'us del Barrio'
'Peter N. Horton'
'Didier Lairez'
'Gareth O. Lloyd'
'Chris Toprakcioglu'
'Oren A. Scherman'

_publ_section_title
;
 Photocontrol over Cucurbit[8]uril Complexes: Stoichiometry and
 Supramolecular Polymers
;
_journal_name_full 'Journal of the American Chemical Society'
_journal_page_first 11760
_journal_page_last 11763
_journal_paper_doi 10.1021/ja406556h
_journal_volume 135
_journal_year 2013
_chemical_formula_sum 'C66 H66 N35 O17'
_chemical_formula_weight 1621.54
_chemical_name_systematic
;
 ?
;
_space_group_IT_number 146
_symmetry_cell_setting trigonal
_symmetry_space_group_name_Hall 'R 3'
_symmetry_space_group_name_H-M 'R 3 :H'
_atom_sites_solution_hydrogens geom
_atom_sites_solution_primary direct
_atom_sites_solution_secondary difmap
_audit_creation_method SHELXL-97
_cell_angle_alpha 90.00
_cell_angle_beta 90.00
_cell_angle_gamma 120.00
_cell_formula_units_Z 18
_cell_length_a 39.136(8)
_cell_length_b 39.136(8)
_cell_length_c 26.968(6)
_cell_measurement_reflns_used 6051
_cell_measurement_temperature 100(2)
_cell_measurement_theta_max 44.3
_cell_measurement_theta_min 2.1
_cell_volume 35771(13)
_computing_cell_refinement
;
Rigaku CrystalClear-SM Expert 3.1 b18
;
_computing_data_collection
;
Rigaku CrystalClear-SM Expert 3.1 b18
;
_computing_data_reduction
;
Rigaku CrystalClear-SM Expert 3.1 b18
;
_computing_molecular_graphics 'ORTEP3 for Windows (Farrugia, 1997)'
_computing_publication_material 'WinGX (Farrugia, 1999)'
_computing_structure_refinement 'SHELXL-97 (Sheldrick, 2008)'
_computing_structure_solution 'SUPERFLIP (Palatinus & Chapuis, 2007)'
_diffrn_ambient_temperature 100(2)
_diffrn_detector 'CCD plate'
_diffrn_detector_area_resol_mean 22.2222
_diffrn_detector_type 'Rigaku HG Saturn944+ (2x2 bin mode)'
_diffrn_measured_fraction_theta_full 0.996
_diffrn_measured_fraction_theta_max 0.996
_diffrn_measurement_device 'four-circle quarter \c goniometer'
_diffrn_measurement_device_type 'Rigaku AFC11'
_diffrn_measurement_method 'profile data from \w-scans'
_diffrn_measurement_specimen_support 'MiTeGen MicroMesh'
_diffrn_radiation_collimation 'Confocal mirrors, Varimax '
_diffrn_radiation_source 'Rotating Anode'
_diffrn_radiation_type CuK\a
_diffrn_radiation_wavelength 1.54178
_diffrn_reflns_av_R_equivalents 0.0000
_diffrn_reflns_av_sigmaI/netI 0.0645
_diffrn_reflns_limit_h_max 23
_diffrn_reflns_limit_h_min -46
_diffrn_reflns_limit_k_max 46
_diffrn_reflns_limit_k_min 0
_diffrn_reflns_limit_l_max 30
_diffrn_reflns_limit_l_min -31
_diffrn_reflns_number 23270
_diffrn_reflns_theta_full 66.59
_diffrn_reflns_theta_max 66.59
_diffrn_reflns_theta_min 3.08
_diffrn_source_current 30
_diffrn_source_power 1.2
_diffrn_source_voltage 40
_exptl_absorpt_coefficient_mu 0.865
_exptl_absorpt_correction_T_max 0.9745
_exptl_absorpt_correction_T_min 0.7345
_exptl_absorpt_correction_type multi-scan
_exptl_absorpt_process_details
;
Rigaku CrystalClear-SM Expert 3.1 b18
;
_exptl_crystal_colour Colourless
_exptl_crystal_density_diffrn 1.355
_exptl_crystal_description Rod
_exptl_crystal_F_000 15174
_exptl_crystal_size_max 0.38
_exptl_crystal_size_mid 0.04
_exptl_crystal_size_min 0.03
_refine_diff_density_max 1.053
_refine_diff_density_min -0.395
_refine_diff_density_rms 0.084
_refine_ls_abs_structure_details 'Flack H D (1983), Acta Cryst. A39, 876-881'
_refine_ls_abs_structure_Flack 0.3(3)
_refine_ls_extinction_method none
_refine_ls_goodness_of_fit_ref 1.101
_refine_ls_hydrogen_treatment constr
_refine_ls_matrix_type full
_refine_ls_number_parameters 2141
_refine_ls_number_reflns 23270
_refine_ls_number_restraints 4513
_refine_ls_restrained_S_all 1.046
_refine_ls_R_factor_all 0.1104
_refine_ls_R_factor_gt 0.0925
_refine_ls_shift/su_max 0.038
_refine_ls_shift/su_mean 0.001
_refine_ls_structure_factor_coef Fsqd
_refine_ls_weighting_details 'calc w=1/[\s^2^(Fo^2^)+(0.1682P)^2^+33.7886P] where P=(Fo^2^+2Fc^2^)/3'
_refine_ls_weighting_scheme calc
_refine_ls_wR_factor_gt 0.2643
_refine_ls_wR_factor_ref 0.2904
_reflns_number_gt 17044
_reflns_number_total 23270
_reflns_threshold_expression >2\s(I)
_cod_data_source_file ja406556h_si_002.cif
_cod_data_source_block 2012ncs0859
_cod_original_sg_symbol_H-M 'R 3'
_cod_database_code 4120292

loop_
_symmetry_equiv_pos_as_xyz
'x, y, z'
'-y, x-y, z'
'-x+y, -x, z'
'x+2/3, y+1/3, z+1/3'
'-y+2/3, x-y+1/3, z+1/3'
'-x+y+2/3, -x+1/3, z+1/3'
'x+1/3, y+2/3, z+2/3'
'-y+1/3, x-y+2/3, z+2/3'
'-x+y+1/3, -x+2/3, z+2/3'

loop_
_atom_site_label
_atom_site_type_symbol
_atom_site_fract_x
_atom_site_fract_y
_atom_site_fract_z
_atom_site_U_iso_or_equiv
_atom_site_adp_type
_atom_site_occupancy
_atom_site_symmetry_multiplicity
_atom_site_calc_flag
_atom_site_refinement_flags
_atom_site_disorder_assembly
_atom_site_disorder_group
O801 O 0.3760(3) 0.2493(3) 0.3095(3) 0.059(2) Uiso 0.50 1 d P . .
O802 O 0.2914(5) 0.0791(4) 1.2179(6) 0.106(4) Uiso 0.50 1 d P . .
O803 O 0.49184(19) 0.25994(19) 1.2783(2) 0.0296(14) Uiso 0.50 1 d P . .
O804 O 0.1681(2) 0.0709(2) 0.2440(3) 0.0377(16) Uiso 0.50 1 d P . .
C1 C 0.37125(19) 0.2640(2) 0.6963(2) 0.0397(12) Uani 1 1 d U . .
H1 H 0.3832 0.2804 0.7267 0.048 Uiso 1 1 calc R . .
C2 C 0.32740(19) 0.2526(2) 0.6904(2) 0.0382(12) Uani 1 1 d U . .
H2 H 0.3189 0.2654 0.7158 0.046 Uiso 1 1 calc R . .
C3 C 0.23148(16) 0.21227(18) 0.6487(2) 0.0374(12) Uani 1 1 d U . .
H3 H 0.2279 0.2271 0.6765 0.045 Uiso 1 1 calc R . .
C4 C 0.19306(18) 0.18910(17) 0.6183(2) 0.0347(11) Uani 1 1 d U . .
H4 H 0.1713 0.1924 0.6326 0.042 Uiso 1 1 calc R . .
C5 C 0.1343(2) 0.1274(2) 0.5134(3) 0.0516(15) Uani 1 1 d U . .
H5 H 0.1090 0.1253 0.5248 0.062 Uiso 1 1 calc R . .
C6 C 0.1287(2) 0.1044(2) 0.4698(3) 0.0502(14) Uani 1 1 d U . .
H6 H 0.1007 0.0917 0.4581 0.060 Uiso 1 1 calc R . .
C7 C 0.1675(2) 0.06513(17) 0.3693(3) 0.0409(13) Uani 1 1 d U . .
H7 H 0.1430 0.0516 0.3486 0.049 Uiso 1 1 calc R . .
C8 C 0.20023(18) 0.06087(17) 0.3470(2) 0.0384(12) Uani 1 1 d U . .
H8 H 0.1919 0.0465 0.3147 0.046 Uiso 1 1 calc R . .
C9 C 0.2896(2) 0.06652(19) 0.3233(2) 0.0404(12) Uani 1 1 d U . .
H9 H 0.2761 0.0498 0.2937 0.048 Uiso 1 1 calc R . .
C10 C 0.3341(2) 0.0767(2) 0.3280(2) 0.0446(14) Uani 1 1 d U . .
H10 H 0.3420 0.0646 0.3008 0.054 Uiso 1 1 calc R . .
C11 C 0.4308(2) 0.11625(19) 0.3715(2) 0.0387(12) Uani 1 1 d U . .
H11 H 0.4350 0.1027 0.3427 0.046 Uiso 1 1 calc R . .
C12 C 0.46924(19) 0.13935(18) 0.4019(2) 0.0366(12) Uani 1 1 d U . .
H12 H 0.4922 0.1386 0.3867 0.044 Uiso 1 1 calc R . .
C13 C 0.52627(18) 0.20201(18) 0.5044(2) 0.0333(11) Uani 1 1 d U . .
H13 H 0.5510 0.2024 0.4939 0.040 Uiso 1 1 calc R . .
C14 C 0.53165(18) 0.22634(19) 0.5535(2) 0.0375(12) Uani 1 1 d U . .
H14 H 0.5594 0.2388 0.5660 0.045 Uiso 1 1 calc R . .
C15 C 0.49555(19) 0.26484(18) 0.6499(2) 0.0360(12) Uani 1 1 d U . .
H15 H 0.5206 0.2779 0.6695 0.043 Uiso 1 1 calc R . .
C16 C 0.46351(17) 0.27078(15) 0.67544(19) 0.0271(10) Uani 1 1 d U . .
H16 H 0.4732 0.2861 0.7070 0.033 Uiso 1 1 calc R . .
C17 C 0.36455(18) 0.28867(18) 0.6221(2) 0.0392(13) Uani 1 1 d U . .
C18 C 0.29550(17) 0.27463(16) 0.6270(2) 0.0317(11) Uani 1 1 d U . .
H18A H 0.2894 0.2865 0.6557 0.038 Uiso 1 1 calc R . .
H18B H 0.3045 0.2939 0.5995 0.038 Uiso 1 1 calc R . .
C19 C 0.24305(18) 0.23659(17) 0.5681(2) 0.0376(12) Uani 1 1 d U . .
C20 C 0.17601(19) 0.20257(19) 0.5323(3) 0.0403(13) Uani 1 1 d U . .
H20A H 0.1877 0.2266 0.5114 0.048 Uiso 1 1 calc R . .
H20B H 0.1525 0.2006 0.5489 0.048 Uiso 1 1 calc R . .
C21 C 0.1765(2) 0.1716(2) 0.4526(3) 0.0472(14) Uani 1 1 d U . .
C22 C 0.1592(2) 0.1256(2) 0.3822(3) 0.0512(15) Uani 1 1 d U . .
H22A H 0.1719 0.1513 0.3647 0.061 Uiso 1 1 calc R . .
H22B H 0.1325 0.1094 0.3679 0.061 Uiso 1 1 calc R . .
C23 C 0.21867(19) 0.12758(17) 0.3494(2) 0.0360(12) Uani 1 1 d U . .
C24 C 0.2613(2) 0.1101(2) 0.3032(3) 0.0475(14) Uani 1 1 d U . .
H24A H 0.2490 0.0927 0.2743 0.057 Uiso 1 1 calc R . .
H24B H 0.2722 0.1377 0.2920 0.057 Uiso 1 1 calc R . .
C25 C 0.33309(18) 0.1358(2) 0.3207(2) 0.0403(13) Uani 1 1 d U . .
C26 C 0.3957(2) 0.1403(2) 0.3130(2) 0.0464(15) Uani 1 1 d U . .
H26A H 0.4024 0.1665 0.2996 0.056 Uiso 1 1 calc R . .
H26B H 0.4003 0.1256 0.2865 0.056 Uiso 1 1 calc R . .
C27 C 0.44811(19) 0.1822(2) 0.3722(2) 0.0400(13) Uani 1 1 d U . .
C28 C 0.51129(18) 0.21397(17) 0.4181(2) 0.0336(11) Uani 1 1 d U . .
H28A H 0.5337 0.2104 0.4086 0.040 Uiso 1 1 calc R . .
H28B H 0.5139 0.2371 0.3997 0.040 Uiso 1 1 calc R . .
C29 C 0.51265(19) 0.25339(17) 0.4878(2) 0.0371(12) Uani 1 1 d U . .
C30 C 0.53033(19) 0.29016(18) 0.5671(2) 0.0365(12) Uani 1 1 d U . .
H30A H 0.5556 0.2997 0.5850 0.044 Uiso 1 1 calc R . .
H30B H 0.5338 0.3113 0.5439 0.044 Uiso 1 1 calc R . .
C31 C 0.47564(18) 0.29941(17) 0.5985(2) 0.0363(12) Uani 1 1 d U . .
C32 C 0.43222(19) 0.31186(18) 0.6497(2) 0.0367(12) Uani 1 1 d U . .
H32A H 0.4418 0.3258 0.6817 0.044 Uiso 1 1 calc R . .
H32B H 0.4374 0.3318 0.6239 0.044 Uiso 1 1 calc R . .
C33 C 0.33056(18) 0.19400(19) 0.7012(2) 0.0353(12) Uani 1 1 d U . .
C34 C 0.26467(19) 0.1890(2) 0.7065(3) 0.0506(17) Uani 1 1 d U . .
H34A H 0.2582 0.1631 0.7206 0.061 Uiso 1 1 calc R . .
H34B H 0.2597 0.2038 0.7325 0.061 Uiso 1 1 calc R . .
C35 C 0.20883(19) 0.14475(18) 0.6521(3) 0.0427(13) Uani 1 1 d U . .
C36 C 0.1489(2) 0.1151(2) 0.6057(3) 0.0503(16) Uani 1 1 d U . .
H36A H 0.1261 0.1182 0.6147 0.060 Uiso 1 1 calc R . .
H36B H 0.1459 0.0913 0.6226 0.060 Uiso 1 1 calc R . .
C37 C 0.15110(17) 0.07997(19) 0.5295(3) 0.0417(13) Uani 1 1 d U . .
C38 C 0.13053(19) 0.0408(2) 0.4543(3) 0.0476(15) Uani 1 1 d U . .
H38A H 0.1053 0.0318 0.4365 0.057 Uiso 1 1 calc R . .
H38B H 0.1268 0.0195 0.4774 0.057 Uiso 1 1 calc R . .
C39 C 0.18357(19) 0.02905(17) 0.4244(2) 0.0391(13) Uani 1 1 d U . .
C40 C 0.23084(18) 0.01918(17) 0.3721(2) 0.0362(12) Uani 1 1 d U . .
H40A H 0.2260 -0.0004 0.3984 0.043 Uiso 1 1 calc R . .
H40B H 0.2216 0.0047 0.3403 0.043 Uiso 1 1 calc R . .
C41 C 0.29889(18) 0.04122(17) 0.3990(2) 0.0361(12) Uani 1 1 d U . .
C42 C 0.36746(19) 0.0544(2) 0.3906(3) 0.0431(13) Uani 1 1 d U . .
H42A H 0.3583 0.0346 0.4174 0.052 Uiso 1 1 calc R . .
H42B H 0.3737 0.0430 0.3615 0.052 Uiso 1 1 calc R . .
C43 C 0.41922(19) 0.08927(19) 0.4487(3) 0.0442(14) Uani 1 1 d U . .
C44 C 0.4862(2) 0.1276(2) 0.4901(2) 0.0406(13) Uani 1 1 d U . .
H44A H 0.4750 0.1046 0.5127 0.049 Uiso 1 1 calc R . .
H44B H 0.5111 0.1310 0.4765 0.049 Uiso 1 1 calc R . .
C45 C 0.4847(2) 0.16072(18) 0.5663(2) 0.0366(12) Uani 1 1 d U . .
C46 C 0.5014(2) 0.2032(2) 0.6397(2) 0.0417(13) Uani 1 1 d U . .
H46A H 0.5283 0.2192 0.6536 0.050 Uiso 1 1 calc R . .
H46B H 0.4886 0.1774 0.6571 0.050 Uiso 1 1 calc R . .
C47 C 0.44450(18) 0.20424(16) 0.6729(2) 0.0308(11) Uani 1 1 d U . .
C48 C 0.40022(19) 0.2204(2) 0.7204(2) 0.0371(12) Uani 1 1 d U . .
H48A H 0.3896 0.1929 0.7318 0.045 Uiso 1 1 calc R . .
H48B H 0.4117 0.2379 0.7496 0.045 Uiso 1 1 calc R . .
N1 N 0.39020(14) 0.28495(15) 0.65306(19) 0.0358(10) Uani 1 1 d U . .
N2 N 0.32778(15) 0.26673(18) 0.64075(19) 0.0425(13) Uani 1 1 d U . .
N3 N 0.26021(15) 0.23931(15) 0.61214(19) 0.0372(11) Uani 1 1 d U . .
N4 N 0.20405(16) 0.20674(17) 0.5693(2) 0.0428(12) Uani 1 1 d U . .
N5 N 0.16356(17) 0.16822(17) 0.5005(2) 0.0452(12) Uani 1 1 d U . .
N6 N 0.15527(17) 0.13244(16) 0.4335(2) 0.0479(12) Uani 1 1 d U . .
N7 N 0.18175(18) 0.10643(14) 0.3725(2) 0.0421(11) Uani 1 1 d U . .
N8 N 0.23184(17) 0.10142(14) 0.3399(2) 0.0395(11) Uani 1 1 d U . .
N9 N 0.29279(16) 0.10504(14) 0.3209(2) 0.0417(12) Uani 1 1 d U . .
N10 N 0.35558(17) 0.11980(16) 0.3260(2) 0.0437(11) Uani 1 1 d U . .
N11 N 0.42179(16) 0.14585(16) 0.35462(19) 0.0393(11) Uani 1 1 d U . .
N12 N 0.47447(16) 0.17893(15) 0.40357(19) 0.0376(10) Uani 1 1 d U . .
N13 N 0.51332(17) 0.22164(15) 0.46861(19) 0.0387(11) Uani 1 1 d U . .
N14 N 0.52261(15) 0.25517(15) 0.5378(2) 0.0391(11) Uani 1 1 d U . .
N15 N 0.50095(15) 0.28449(15) 0.60206(18) 0.0335(10) Uani 1 1 d U . .
N16 N 0.45375(14) 0.29177(15) 0.63795(18) 0.0332(10) Uani 1 1 d U . .
N17 N 0.36819(15) 0.22484(16) 0.70108(19) 0.0376(11) Uani 1 1 d U . .
N18 N 0.30607(16) 0.21025(19) 0.6942(2) 0.0514(15) Uani 1 1 d U . .
N19 N 0.23971(16) 0.18280(16) 0.6671(2) 0.0414(11) Uani 1 1 d U . .
N20 N 0.18425(17) 0.14873(16) 0.6220(2) 0.0428(11) Uani 1 1 d U . .
N21 N 0.14959(16) 0.11003(16) 0.5500(2) 0.0409(11) Uani 1 1 d U . .
N22 N 0.13936(15) 0.07492(15) 0.4823(2) 0.0406(11) Uani 1 1 d U . .
N23 N 0.16125(15) 0.04704(14) 0.4180(2) 0.0400(11) Uani 1 1 d U . .
N24 N 0.20764(16) 0.03846(15) 0.3830(2) 0.0376(11) Uani 1 1 d U . .
N25 N 0.27332(14) 0.04673(14) 0.36869(18) 0.0324(9) Uani 1 1 d U . .
N26 N 0.33467(16) 0.06065(16) 0.37708(18) 0.0378(11) Uani 1 1 d U . .
N27 N 0.40208(17) 0.08734(17) 0.4060(2) 0.0445(12) Uani 1 1 d U . .
N28 N 0.45783(16) 0.11988(15) 0.44865(18) 0.0394(11) Uani 1 1 d U . .
N29 N 0.49414(17) 0.16208(16) 0.51736(19) 0.0398(11) Uani 1 1 d U . .
N30 N 0.50457(16) 0.19644(15) 0.58753(18) 0.0360(10) Uani 1 1 d U . .
N31 N 0.47906(15) 0.22313(14) 0.65004(19) 0.0335(10) Uani 1 1 d U . .
N32 N 0.43149(14) 0.22983(14) 0.68421(19) 0.0331(10) Uani 1 1 d U . .
O1 O 0.37313(14) 0.30709(15) 0.58181(17) 0.0495(12) Uani 1 1 d DU . .
O2 O 0.25933(15) 0.25542(15) 0.53085(18) 0.0530(12) Uani 1 1 d U . .
O3 O 0.19728(15) 0.20052(14) 0.43082(19) 0.0506(11) Uani 1 1 d U . .
O4 O 0.23659(15) 0.16279(13) 0.34108(19) 0.0475(11) Uani 1 1 d U . .
O5 O 0.34337(15) 0.17016(13) 0.31583(17) 0.0465(11) Uani 1 1 d U . .
O6 O 0.45043(15) 0.21546(16) 0.36220(18) 0.0533(12) Uani 1 1 d U . .
O7 O 0.50507(13) 0.27480(12) 0.46521(17) 0.0408(10) Uani 1 1 d U . .
O8 O 0.47714(15) 0.31962(14) 0.56122(17) 0.0476(11) Uani 1 1 d U . .
O9 O 0.31987(13) 0.15953(14) 0.70638(17) 0.0442(11) Uani 1 1 d U . .
O10 O 0.20759(16) 0.11457(16) 0.6677(2) 0.0562(12) Uani 1 1 d U . .
O11 O 0.15891(14) 0.05697(13) 0.5555(2) 0.0471(11) Uani 1 1 d U . .
O12 O 0.18118(15) 0.00721(14) 0.45748(19) 0.0521(12) Uani 1 1 d U . .
O13 O 0.29126(12) 0.02278(13) 0.43750(15) 0.0359(9) Uani 1 1 d U . .
O14 O 0.40456(15) 0.06739(14) 0.48428(17) 0.0471(11) Uani 1 1 d U . .
O15 O 0.46134(15) 0.12846(13) 0.58913(18) 0.0489(11) Uani 1 1 d U . .
O16 O 0.42567(15) 0.16800(13) 0.68324(19) 0.0492(11) Uani 1 1 d U . .
C51 C 0.17069(17) 0.06717(16) 0.8712(2) 0.0322(11) Uani 1 1 d U . .
H51 H 0.1458 0.0535 0.8514 0.039 Uiso 1 1 calc R . .
C52 C 0.20440(17) 0.06364(17) 0.8472(2) 0.0319(11) Uani 1 1 d U . .
H52 H 0.1957 0.0491 0.8150 0.038 Uiso 1 1 calc R . .
C53 C 0.29482(18) 0.0699(2) 0.8240(2) 0.0366(12) Uani 1 1 d U . .
H53 H 0.2824 0.0537 0.7937 0.044 Uiso 1 1 calc R . .
C54 C 0.3382(2) 0.0805(2) 0.8304(2) 0.0432(13) Uani 1 1 d U . .
H54 H 0.3465 0.0681 0.8040 0.052 Uiso 1 1 calc R . .
C55 C 0.43522(19) 0.1200(2) 0.8728(2) 0.0396(12) Uani 1 1 d U . .
H55 H 0.4380 0.1051 0.8444 0.048 Uiso 1 1 calc R . .
C56 C 0.47355(18) 0.14251(18) 0.9032(2) 0.0368(12) Uani 1 1 d U . .
H56 H 0.4954 0.1391 0.8897 0.044 Uiso 1 1 calc R . .
C57 C 0.53107(18) 0.20401(18) 1.0061(2) 0.0357(11) Uani 1 1 d U . .
H57 H 0.5566 0.2067 0.9946 0.043 Uiso 1 1 calc R . .
C58 C 0.53661(17) 0.22927(19) 1.0567(2) 0.0387(12) Uani 1 1 d U . .
H58 H 0.5643 0.2426 1.0695 0.046 Uiso 1 1 calc R . .
C59 C 0.50071(19) 0.2675(2) 1.1506(3) 0.0431(13) Uani 1 1 d U . .
H59 H 0.5255 0.2803 1.1707 0.052 Uiso 1 1 calc R . .
C60 C 0.46693(19) 0.27270(19) 1.1765(2) 0.0373(12) Uani 1 1 d U . .
H60 H 0.4762 0.2875 1.2084 0.045 Uiso 1 1 calc R . .
C61 C 0.3763(2) 0.26629(18) 1.1976(2) 0.0400(13) Uani 1 1 d U . .
H61 H 0.3895 0.2822 1.2279 0.048 Uiso 1 1 calc R . .
C62 C 0.3333(2) 0.25637(19) 1.1941(2) 0.0383(12) Uani 1 1 d U . .
H62 H 0.3267 0.2699 1.2207 0.046 Uiso 1 1 calc R . .
C63 C 0.23577(18) 0.21639(19) 1.1516(2) 0.0402(13) Uani 1 1 d U . .
H63 H 0.2310 0.2295 1.1804 0.048 Uiso 1 1 calc R . .
C64 C 0.19827(18) 0.19223(18) 1.1202(2) 0.0349(11) Uani 1 1 d U . .
H64 H 0.1754 0.1930 1.1354 0.042 Uiso 1 1 calc R . .
C65 C 0.1419(2) 0.13167(19) 1.0164(2) 0.0424(13) Uani 1 1 d U . .
H65 H 0.1171 0.1315 1.0261 0.051 Uiso 1 1 calc R . .
C66 C 0.13470(18) 0.10746(16) 0.9701(2) 0.0341(11) Uani 1 1 d U . .
H66 H 0.1066 0.0943 0.9589 0.041 Uiso 1 1 calc R . .
C67 C 0.22355(17) 0.13070(17) 0.8491(2) 0.0341(12) Uani 1 1 d U . .
C68 C 0.26562(17) 0.11267(19) 0.8031(2) 0.0383(13) Uani 1 1 d U . .
H68A H 0.2541 0.0958 0.7734 0.046 Uiso 1 1 calc R . .
H68B H 0.2765 0.1405 0.7927 0.046 Uiso 1 1 calc R . .
C69 C 0.33604(19) 0.1376(2) 0.8212(2) 0.0420(13) Uani 1 1 d U . .
C70 C 0.40227(18) 0.1458(2) 0.8142(3) 0.0439(14) Uani 1 1 d U . .
H70A H 0.4082 0.1720 0.8015 0.053 Uiso 1 1 calc R . .
H70B H 0.4077 0.1320 0.7873 0.053 Uiso 1 1 calc R . .
C71 C 0.4559(2) 0.1874(2) 0.8675(3) 0.0458(14) Uani 1 1 d U . .
C72 C 0.51710(19) 0.21665(17) 0.9208(3) 0.0407(13) Uani 1 1 d U . .
H72A H 0.5403 0.2138 0.9131 0.049 Uiso 1 1 calc R . .
H72B H 0.5211 0.2409 0.9043 0.049 Uiso 1 1 calc R . .
C73 C 0.51689(19) 0.25523(17) 0.9897(3) 0.0392(12) Uani 1 1 d U . .
C74 C 0.5350(2) 0.2925(2) 1.0704(3) 0.0494(15) Uani 1 1 d U . .
H74A H 0.5599 0.3005 1.0885 0.059 Uiso 1 1 calc R . .
H74B H 0.5398 0.3142 1.0474 0.059 Uiso 1 1 calc R . .
C75 C 0.48273(18) 0.30495(19) 1.0992(2) 0.0403(13) Uani 1 1 d U . .
C76 C 0.4361(2) 0.31426(19) 1.1493(2) 0.0420(13) Uani 1 1 d U . .
H76A H 0.4452 0.3286 1.1812 0.050 Uiso 1 1 calc R . .
H76B H 0.4418 0.3340 1.1230 0.050 Uiso 1 1 calc R . .
C77 C 0.36815(18) 0.29198(18) 1.12359(19) 0.0323(11) Uani 1 1 d U . .
C78 C 0.30120(18) 0.28025(17) 1.1337(2) 0.0383(12) Uani 1 1 d U . .
H78A H 0.3111 0.3006 1.1074 0.046 Uiso 1 1 calc R . .
H78B H 0.2954 0.2914 1.1634 0.046 Uiso 1 1 calc R . .
C79 C 0.2465(2) 0.24425(17) 1.0707(2) 0.0364(12) Uani 1 1 d U . .
C80 C 0.1808(2) 0.20456(18) 1.0344(2) 0.0425(13) Uani 1 1 d U . .
H80A H 0.1905 0.2281 1.0129 0.051 Uiso 1 1 calc R . .
H80B H 0.1560 0.2002 1.0502 0.051 Uiso 1 1 calc R . .
C81 C 0.18178(18) 0.17437(17) 0.9545(2) 0.0351(12) Uani 1 1 d U . .
C82 C 0.16320(19) 0.12778(18) 0.8833(2) 0.0355(12) Uani 1 1 d U . .
H82A H 0.1360 0.1096 0.8715 0.043 Uiso 1 1 calc R . .
H82B H 0.1737 0.1525 0.8640 0.043 Uiso 1 1 calc R . .
C83 C 0.18873(17) 0.03277(17) 0.9266(2) 0.0319(11) Uani 1 1 d U . .
C84 C 0.23438(17) 0.02210(17) 0.8731(2) 0.0344(12) Uani 1 1 d U . .
H84A H 0.2253 0.0076 0.8413 0.041 Uiso 1 1 calc R . .
H84B H 0.2287 0.0024 0.8996 0.041 Uiso 1 1 calc R . .
C85 C 0.30321(17) 0.04545(18) 0.9013(2) 0.0357(12) Uani 1 1 d U . .
C86 C 0.3708(2) 0.0590(2) 0.8955(3) 0.0520(16) Uani 1 1 d U . .
H86A H 0.3766 0.0458 0.8681 0.062 Uiso 1 1 calc R . .
H86B H 0.3616 0.0407 0.9242 0.062 Uiso 1 1 calc R . .
C87 C 0.4249(2) 0.0982(2) 0.9559(2) 0.0403(13) Uani 1 1 d U . .
C88 C 0.4911(2) 0.1309(2) 0.9907(3) 0.0463(15) Uani 1 1 d U . .
H88A H 0.4791 0.1072 1.0122 0.056 Uiso 1 1 calc R . .
H88B H 0.5142 0.1322 0.9740 0.056 Uiso 1 1 calc R . .
C89 C 0.4918(2) 0.16289(19) 1.0694(2) 0.0404(13) Uani 1 1 d U . .
C90 C 0.5080(2) 0.2073(2) 1.1418(3) 0.0491(15) Uani 1 1 d U . .
H90A H 0.5352 0.2256 1.1532 0.059 Uiso 1 1 calc R . .
H90B H 0.4976 0.1827 1.1615 0.059 Uiso 1 1 calc R . .
C91 C 0.4468(2) 0.2056(2) 1.1729(3) 0.0470(14) Uani 1 1 d U . .
C92 C 0.40409(19) 0.22224(19) 1.2195(2) 0.0410(13) Uani 1 1 d U . .
H92A H 0.3929 0.1943 1.2295 0.049 Uiso 1 1 calc R . .
H92B H 0.4150 0.2387 1.2496 0.049 Uiso 1 1 calc R . .
C93 C 0.3363(2) 0.19824(18) 1.2030(2) 0.0372(12) Uani 1 1 d U . .
C94 C 0.2688(2) 0.1919(2) 1.2095(3) 0.0511(16) Uani 1 1 d U . .
H94A H 0.2625 0.1658 1.2226 0.061 Uiso 1 1 calc R . .
H94B H 0.2621 0.2054 1.2355 0.061 Uiso 1 1 calc R . .
C95 C 0.2169(2) 0.1495(2) 1.1514(2) 0.0425(13) Uani 1 1 d U . .
C96 C 0.1553(2) 0.1204(2) 1.1072(3) 0.0479(15) Uani 1 1 d U . .
H96A H 0.1339 0.1256 1.1172 0.057 Uiso 1 1 calc R . .
H96B H 0.1514 0.0969 1.1257 0.057 Uiso 1 1 calc R . .
C97 C 0.15440(18) 0.08093(17) 1.0334(2) 0.0347(12) Uani 1 1 d U . .
C98 C 0.1365(2) 0.04440(18) 0.9551(3) 0.0407(13) Uani 1 1 d U . .
H98A H 0.1115 0.0371 0.9377 0.049 Uiso 1 1 calc R . .
H98B H 0.1316 0.0223 0.9774 0.049 Uiso 1 1 calc R . .
N51 N 0.18689(15) 0.11046(14) 0.87368(18) 0.0337(10) Uani 1 1 d U . .
N52 N 0.23474(14) 0.10276(14) 0.83945(17) 0.0310(9) Uani 1 1 d U . .
N53 N 0.29742(15) 0.10744(16) 0.8220(2) 0.0384(11) Uani 1 1 d U . .
N54 N 0.36022(16) 0.12293(17) 0.8276(2) 0.0457(12) Uani 1 1 d U . .
N55 N 0.42842(16) 0.15149(18) 0.8566(2) 0.0447(12) Uani 1 1 d U . .
N56 N 0.48210(17) 0.18309(17) 0.9001(2) 0.0452(12) Uani 1 1 d U . .
N57 N 0.51576(17) 0.22122(15) 0.9712(2) 0.0439(12) Uani 1 1 d U . .
N58 N 0.52467(17) 0.25655(16) 1.0409(2) 0.0455(12) Uani 1 1 d U . .
N59 N 0.50605(17) 0.28756(18) 1.1044(2) 0.0473(12) Uani 1 1 d U . .
N60 N 0.45823(15) 0.29468(14) 1.13954(19) 0.0359(10) Uani 1 1 d U . .
N61 N 0.39530(16) 0.28861(17) 1.15168(18) 0.0397(11) Uani 1 1 d U . .
N62 N 0.33126(15) 0.27083(14) 1.14574(19) 0.0350(11) Uani 1 1 d U . .
N63 N 0.26391(14) 0.24484(14) 1.11634(19) 0.0356(10) Uani 1 1 d U . .
N64 N 0.20859(18) 0.21289(17) 1.0716(2) 0.0450(12) Uani 1 1 d U . .
N65 N 0.17151(16) 0.17083(16) 1.0035(2) 0.0407(11) Uani 1 1 d U . .
N66 N 0.16166(17) 0.13635(15) 0.93436(18) 0.0395(11) Uani 1 1 d U . .
N67 N 0.16651(15) 0.04996(14) 0.9186(2) 0.0374(11) Uani 1 1 d U . .
N68 N 0.21182(14) 0.04132(14) 0.88273(19) 0.0326(10) Uani 1 1 d U . .
N69 N 0.27653(15) 0.04816(16) 0.87040(18) 0.0353(10) Uani 1 1 d U . .
N70 N 0.34008(16) 0.06562(15) 0.88050(19) 0.0381(11) Uani 1 1 d U . .
N71 N 0.40683(16) 0.09429(17) 0.9092(2) 0.0416(11) Uani 1 1 d U . .
N72 N 0.46214(16) 0.12663(16) 0.95290(19) 0.0399(11) Uani 1 1 d U . .
N73 N 0.50397(18) 0.16503(15) 1.0210(2) 0.0429(12) Uani 1 1 d U . .
N74 N 0.50878(18) 0.19830(17) 1.0900(2) 0.0459(12) Uani 1 1 d U . .
N75 N 0.48330(17) 0.22516(17) 1.1505(2) 0.0445(12) Uani 1 1 d U . .
N76 N 0.43596(18) 0.23251(17) 1.18427(19) 0.0428(11) Uani 1 1 d U . .
N77 N 0.37277(17) 0.22776(17) 1.1998(2) 0.0440(12) Uani 1 1 d U . .
N78 N 0.31124(16) 0.21504(18) 1.1994(2) 0.0461(13) Uani 1 1 d U . .
N79 N 0.24484(17) 0.18626(17) 1.1671(2) 0.0444(12) Uani 1 1 d U . .
N80 N 0.19206(16) 0.15319(15) 1.12131(18) 0.0367(10) Uani 1 1 d U . .
N81 N 0.15148(16) 0.11134(16) 1.0531(2) 0.0398(11) Uani 1 1 d U . .
N82 N 0.14769(15) 0.07851(14) 0.98361(19) 0.0335(10) Uani 1 1 d U . .
O51 O 0.23976(13) 0.16447(13) 0.83917(17) 0.0393(9) Uani 1 1 d U . .
O52 O 0.34738(14) 0.17267(15) 0.81512(18) 0.0491(11) Uani 1 1 d U . .
O53 O 0.46108(15) 0.21961(16) 0.8564(2) 0.0552(12) Uani 1 1 d U . .
O54 O 0.50907(13) 0.27689(12) 0.96898(19) 0.0443(10) Uani 1 1 d U . .
O55 O 0.48487(14) 0.32607(14) 1.06548(18) 0.0474(11) Uani 1 1 d U . .
O56 O 0.37590(13) 0.31045(13) 1.08523(17) 0.0411(10) Uani 1 1 d U . .
O57 O 0.26250(15) 0.26869(14) 1.03764(17) 0.0493(11) Uani 1 1 d U . .
O58 O 0.20277(13) 0.20301(13) 0.93226(17) 0.0414(10) Uani 1 1 d U . .
O59 O 0.19084(14) 0.01490(14) 0.96062(17) 0.0474(11) Uani 1 1 d U . .
O60 O 0.29431(13) 0.02770(12) 0.93984(16) 0.0374(9) Uani 1 1 d U . .
O61 O 0.40750(13) 0.07647(13) 0.99176(17) 0.0440(10) Uani 1 1 d U . .
O62 O 0.46707(15) 0.13084(14) 1.09144(17) 0.0460(10) Uani 1 1 d U . .
O63 O 0.42904(16) 0.17038(15) 1.1809(2) 0.0549(12) Uani 1 1 d U . .
O64 O 0.32332(15) 0.16220(15) 1.20611(17) 0.0481(11) Uani 1 1 d U . .
O65 O 0.21762(15) 0.11984(14) 1.16370(18) 0.0482(11) Uani 1 1 d U . .
O66 O 0.16209(14) 0.05757(13) 1.05638(18) 0.0425(10) Uani 1 1 d U . .
C101 C 0.3900(3) 0.2367(3) 0.9733(3) 0.029(3) Uiso 0.377(3) 1 d PGDU A 1
C102 C 0.3998(3) 0.2407(3) 1.0234(3) 0.033(3) Uiso 0.377(3) 1 d PGDU A 1
H102 H 0.3971 0.2593 1.0431 0.040 Uiso 0.377(3) 1 calc PR A 1
C103 C 0.4136(3) 0.2175(3) 1.0444(3) 0.046(3) Uiso 0.377(3) 1 d PGDU A 1
H103 H 0.4203 0.2202 1.0786 0.056 Uiso 0.377(3) 1 calc PR A 1
C104 C 0.4176(4) 0.1903(3) 1.0154(4) 0.056(4) Uiso 0.377(3) 1 d PGDU A 1
H104 H 0.4270 0.1744 1.0298 0.067 Uiso 0.377(3) 1 calc PR A 1
C105 C 0.4077(4) 0.1863(3) 0.9654(4) 0.075(5) Uiso 0.377(3) 1 d PGDU A 1
H105 H 0.4104 0.1677 0.9456 0.090 Uiso 0.377(3) 1 calc PR A 1
C106 C 0.3939(3) 0.2095(3) 0.9444(3) 0.035(3) Uiso 0.377(3) 1 d PGDU A 1
H106 H 0.3872 0.2068 0.9102 0.043 Uiso 0.377(3) 1 calc PR A 1
C107 C 0.3108(3) 0.2089(2) 0.9647(3) 0.030(3) Uiso 0.377(3) 1 d PGDU A 1
C108 C 0.3026(4) 0.2093(2) 1.0147(4) 0.049(4) Uiso 0.377(3) 1 d PGDU A 1
H108 H 0.3112 0.2338 1.0312 0.059 Uiso 0.377(3) 1 calc PR A 1
C109 C 0.2817(4) 0.1741(3) 1.0406(3) 0.059(4) Uiso 0.377(3) 1 d PGDU A 1
H109 H 0.2760 0.1744 1.0748 0.071 Uiso 0.377(3) 1 calc PR A 1
C110 C 0.2690(3) 0.1384(2) 1.0165(4) 0.058(4) Uiso 0.377(3) 1 d PGDU A 1
C111 C 0.2772(4) 0.1379(2) 0.9664(4) 0.056(4) Uiso 0.377(3) 1 d PGDU A 1
H111 H 0.2686 0.1135 0.9499 0.067 Uiso 0.377(3) 1 calc PR A 1
C112 C 0.2981(3) 0.1731(3) 0.9405(3) 0.043(3) Uiso 0.377(3) 1 d PGDU A 1
H112 H 0.3037 0.1728 0.9063 0.052 Uiso 0.377(3) 1 calc PR A 1
C113 C 0.2541(4) 0.1003(4) 1.0461(5) 0.069(5) Uiso 0.377(3) 1 d PDU A 1
H11A H 0.2385 0.1002 1.0751 0.083 Uiso 0.377(3) 1 calc PR A 1
H11B H 0.2373 0.0771 1.0252 0.083 Uiso 0.377(3) 1 calc PR A 1
N103 N 0.2887(3) 0.0998(2) 1.0616(3) 0.031(2) Uiso 0.377(3) 1 d PGDU A 1
C114 C 0.3062(3) 0.1179(3) 1.1062(4) 0.050(4) Uiso 0.377(3) 1 d PGDU A 1
H114 H 0.2945 0.1292 1.1263 0.060 Uiso 0.377(3) 1 calc PR A 1
C115 C 0.3410(3) 0.1195(4) 1.1213(5) 0.073(5) Uiso 0.377(3) 1 d PGDU A 1
H115 H 0.3530 0.1319 1.1517 0.087 Uiso 0.377(3) 1 calc PR A 1
C116 C 0.3581(3) 0.1030(4) 1.0918(5) 0.082(6) Uiso 0.377(3) 1 d PGDU A 1
H116 H 0.3819 0.1041 1.1022 0.098 Uiso 0.377(3) 1 calc PR A 1
C117 C 0.3406(3) 0.0849(3) 1.0473(4) 0.041(3) Uiso 0.377(3) 1 d PGDU A 1
H117 H 0.3523 0.0737 1.0271 0.049 Uiso 0.377(3) 1 calc PR A 1
C118 C 0.3058(3) 0.0833(3) 1.0321(3) 0.026(2) Uiso 0.377(3) 1 d PGDU A 1
H118 H 0.2938 0.0709 1.0017 0.031 Uiso 0.377(3) 1 calc PR A 1
N101 N 0.3743(4) 0.2601(4) 0.9513(7) 0.057(7) Uiso 0.377(3) 1 d PDU A 1
N102 N 0.3379(3) 0.2461(3) 0.9405(5) 0.063(4) Uiso 0.377(3) 1 d PDU A 1
C201 C 0.3331(3) 0.2225(3) 0.9610(5) 0.073(5) Uiso 0.378(5) 1 d PGDU B 2
C202 C 0.3088(4) 0.2221(3) 0.9989(5) 0.067(5) Uiso 0.378(5) 1 d PGDU B 2
H202 H 0.3169 0.2448 1.0189 0.080 Uiso 0.378(5) 1 calc PR B 2
C203 C 0.2726(4) 0.1883(4) 1.0075(5) 0.079(5) Uiso 0.378(5) 1 d PGDU B 2
H203 H 0.2560 0.1880 1.0334 0.095 Uiso 0.378(5) 1 calc PR B 2
C204 C 0.2607(3) 0.1550(3) 0.9782(5) 0.067(5) Uiso 0.378(5) 1 d PGDU B 2
H204 H 0.2360 0.1320 0.9840 0.080 Uiso 0.378(5) 1 calc PR B 2
C205 C 0.2850(4) 0.1555(3) 0.9403(5) 0.068(5) Uiso 0.378(5) 1 d PGDU B 2
H205 H 0.2769 0.1328 0.9202 0.082 Uiso 0.378(5) 1 calc PR B 2
C206 C 0.3212(4) 0.1893(4) 0.9317(5) 0.072(5) Uiso 0.378(5) 1 d PGDU B 2
H206 H 0.3378 0.1896 0.9058 0.086 Uiso 0.378(5) 1 calc PR B 2
C207 C 0.4037(3) 0.2333(3) 0.9927(4) 0.054(4) Uiso 0.378(5) 1 d PGDU B 2
C208 C 0.3952(4) 0.2297(3) 1.0432(4) 0.042(3) Uiso 0.378(5) 1 d PGDU B 2
H208 H 0.3903 0.2485 1.0592 0.051 Uiso 0.378(5) 1 calc PR B 2
C209 C 0.3937(4) 0.1987(3) 1.0700(3) 0.051(4) Uiso 0.378(5) 1 d PGDU B 2
H209 H 0.3879 0.1963 1.1045 0.061 Uiso 0.378(5) 1 calc PR B 2
C210 C 0.4008(4) 0.1713(3) 1.0465(4) 0.070(5) Uiso 0.378(5) 1 d PGDU B 2
C211 C 0.4093(4) 0.1748(3) 0.9961(4) 0.088(6) Uiso 0.378(5) 1 d PGDU B 2
H211 H 0.4141 0.1560 0.9800 0.105 Uiso 0.378(5) 1 calc PR B 2
C212 C 0.4108(4) 0.2058(4) 0.9692(3) 0.054(4) Uiso 0.378(5) 1 d PGDU B 2
H212 H 0.4166 0.2082 0.9348 0.065 Uiso 0.378(5) 1 calc PR B 2
C213 C 0.3910(4) 0.1330(5) 1.0738(9) 0.114(8) Uiso 0.378(5) 1 d PDU B 2
H21A H 0.4002 0.1172 1.0556 0.136 Uiso 0.378(5) 1 calc PR B 2
H21B H 0.4012 0.1378 1.1082 0.136 Uiso 0.378(5) 1 calc PR B 2
N203 N 0.3491(2) 0.1160(2) 1.0718(3) 0.045(3) Uiso 0.378(5) 1 d PGDU B 2
C214 C 0.3282(2) 0.0942(2) 1.0307(3) 0.044(3) Uiso 0.378(5) 1 d PGDU B 2
H214 H 0.3415 0.0895 1.0045 0.053 Uiso 0.378(5) 1 calc PR B 2
C215 C 0.2877(2) 0.0793(3) 1.0278(3) 0.035(3) Uiso 0.378(5) 1 d PGDU B 2
H215 H 0.2734 0.0644 0.9997 0.042 Uiso 0.378(5) 1 calc PR B 2
C216 C 0.2681(2) 0.0861(3) 1.0661(3) 0.038(3) Uiso 0.378(5) 1 d PGDU B 2
H216 H 0.2404 0.0759 1.0642 0.046 Uiso 0.378(5) 1 calc PR B 2
C217 C 0.2890(3) 0.1079(3) 1.1073(3) 0.038(3) Uiso 0.378(5) 1 d PGDU B 2
H217 H 0.2756 0.1126 1.1335 0.046 Uiso 0.378(5) 1 calc PR B 2
C218 C 0.3295(3) 0.1229(3) 1.1101(3) 0.066(5) Uiso 0.378(5) 1 d PGDU B 2
H218 H 0.3438 0.1378 1.1383 0.079 Uiso 0.378(5) 1 calc PR B 2
N201 N 0.3696(4) 0.2596(5) 0.9515(9) 0.072(8) Uiso 0.378(5) 1 d PDU B 2
N202 N 0.4024(3) 0.2647(3) 0.9674(4) 0.045(3) Uiso 0.378(5) 1 d PDU B 2
C401 C 0.2944(5) 0.0960(6) 1.0788(7) 0.035(6) Uiso 0.148(5) 1 d PGDU C 3
C402 C 0.3059(7) 0.1065(8) 1.1278(8) 0.051(7) Uiso 0.148(5) 1 d PGDU C 3
H402 H 0.2901 0.1120 1.1494 0.062 Uiso 0.148(5) 1 calc PR C 3
C403 C 0.3404(8) 0.1088(10) 1.1451(9) 0.095(12) Uiso 0.148(5) 1 d PGDU C 3
H403 H 0.3483 0.1160 1.1786 0.114 Uiso 0.148(5) 1 calc PR C 3
C404 C 0.3635(6) 0.1007(10) 1.1134(11) 0.074(9) Uiso 0.148(5) 1 d PGDU C 3
H404 H 0.3871 0.1023 1.1253 0.089 Uiso 0.148(5) 1 calc PR C 3
C405 C 0.3520(6) 0.0902(8) 1.0644(10) 0.057(8) Uiso 0.148(5) 1 d PGDU C 3
H405 H 0.3678 0.0847 1.0428 0.069 Uiso 0.148(5) 1 calc PR C 3
C406 C 0.3174(6) 0.0879(6) 1.0471(7) 0.021(5) Uiso 0.148(5) 1 d PGDU C 3
H406 H 0.3096 0.0807 1.0136 0.025 Uiso 0.148(5) 1 calc PR C 3
C407 C 0.2641(6) 0.1467(5) 1.0213(8) 0.047(7) Uiso 0.148(5) 1 d PGDU C 3
C408 C 0.2665(6) 0.1497(6) 0.9699(8) 0.032(6) Uiso 0.148(5) 1 d PGDU C 3
H408 H 0.2505 0.1272 0.9500 0.038 Uiso 0.148(5) 1 calc PR C 3
C409 C 0.2923(7) 0.1856(6) 0.9476(7) 0.052(8) Uiso 0.148(5) 1 d PGDU C 3
H409 H 0.2939 0.1876 0.9125 0.062 Uiso 0.148(5) 1 calc PR C 3
C410 C 0.3157(5) 0.2184(5) 0.9767(8) 0.048(8) Uiso 0.148(5) 1 d PGDU C 3
C411 C 0.3133(7) 0.2155(5) 1.0281(8) 0.035(6) Uiso 0.148(5) 1 d PGDU C 3
H411 H 0.3293 0.2379 1.0480 0.041 Uiso 0.148(5) 1 calc PR C 3
C412 C 0.2876(8) 0.1796(6) 1.0504(6) 0.078(11) Uiso 0.148(5) 1 d PGDU C 3
H412 H 0.2859 0.1776 1.0855 0.093 Uiso 0.148(5) 1 calc PR C 3
C413 C 0.3482(7) 0.2550(7) 0.9501(12) 0.055(10) Uiso 0.148(5) 1 d PDU C 3
H41A H 0.3462 0.2533 0.9134 0.066 Uiso 0.148(5) 1 calc PR C 3
H41B H 0.3510 0.2802 0.9620 0.066 Uiso 0.148(5) 1 calc PR C 3
N403 N 0.3772(6) 0.2465(6) 0.9701(9) 0.085(9) Uiso 0.148(5) 1 d PGDU C 3
C414 C 0.3924(9) 0.2631(8) 1.0161(10) 0.109(12) Uiso 0.148(5) 1 d PGDU C 3
H414 H 0.3838 0.2792 1.0319 0.131 Uiso 0.148(5) 1 calc PR C 3
C415 C 0.4202(9) 0.2562(9) 1.0390(10) 0.094(11) Uiso 0.148(5) 1 d PGDU C 3
H415 H 0.4306 0.2676 1.0705 0.113 Uiso 0.148(5) 1 calc PR C 3
C416 C 0.4328(8) 0.2327(9) 1.0160(12) 0.072(9) Uiso 0.148(5) 1 d PGDU C 3
H416 H 0.4518 0.2280 1.0316 0.087 Uiso 0.148(5) 1 calc PR C 3
C417 C 0.4176(10) 0.2160(11) 0.9699(12) 0.077(10) Uiso 0.148(5) 1 d PGDU C 3
H417 H 0.4262 0.2000 0.9542 0.093 Uiso 0.148(5) 1 calc PR C 3
C418 C 0.3898(9) 0.2229(9) 0.9470(9) 0.082(10) Uiso 0.148(5) 1 d PGDU C 3
H418 H 0.3794 0.2115 0.9155 0.098 Uiso 0.148(5) 1 calc PR C 3
N401 N 0.2567(7) 0.0923(8) 1.0671(12) 0.068(8) Uiso 0.148(5) 1 d PDU C 3
N402 N 0.2419(7) 0.1084(7) 1.0420(12) 0.075(10) Uiso 0.148(5) 1 d PDU C 3
C701 C 0.4097(9) 0.1715(9) 1.0216(13) 0.064(12) Uiso 0.096(5) 1 d PGDU D 4
C702 C 0.3968(13) 0.1707(11) 0.9734(12) 0.058(11) Uiso 0.096(5) 1 d PGDU D 4
H702 H 0.3929 0.1501 0.9515 0.070 Uiso 0.096(5) 1 calc PR D 4
C703 C 0.3895(14) 0.2002(13) 0.9572(12) 0.065(11) Uiso 0.096(5) 1 d PGDU D 4
H703 H 0.3807 0.1997 0.9242 0.078 Uiso 0.096(5) 1 calc PR D 4
C704 C 0.3952(13) 0.2305(11) 0.9891(15) 0.040(9) Uiso 0.096(5) 1 d PGDU D 4
H704 H 0.3903 0.2506 0.9780 0.048 Uiso 0.096(5) 1 calc PR D 4
C705 C 0.4081(12) 0.2312(9) 1.0373(13) 0.046(10) Uiso 0.096(5) 1 d PGDU D 4
H705 H 0.4120 0.2519 1.0592 0.055 Uiso 0.096(5) 1 calc PR D 4
C706 C 0.4153(11) 0.2017(10) 1.0536(11) 0.035(8) Uiso 0.096(5) 1 d PGDU D 4
H706 H 0.4242 0.2023 1.0866 0.042 Uiso 0.096(5) 1 calc PR D 4
C707 C 0.3534(7) 0.1044(8) 1.0670(11) 0.040(9) Uiso 0.096(5) 1 d PGDU D 4
C708 C 0.3277(9) 0.0781(9) 1.0318(11) 0.032(8) Uiso 0.096(5) 1 d PGDU D 4
H708 H 0.3352 0.0625 1.0129 0.039 Uiso 0.096(5) 1 calc PR D 4
C709 C 0.2910(8) 0.0747(8) 1.0244(10) 0.045(11) Uiso 0.096(5) 1 d PGDU D 4
H709 H 0.2734 0.0568 1.0003 0.054 Uiso 0.096(5) 1 calc PR D 4
C710 C 0.2799(7) 0.0976(7) 1.0520(10) 0.013(7) Uiso 0.096(5) 1 d PGDU D 4
C711 C 0.3056(8) 0.1239(8) 1.0872(11) 0.037(8) Uiso 0.096(5) 1 d PGDU D 4
H711 H 0.2981 0.1395 1.1061 0.045 Uiso 0.096(5) 1 calc PR D 4
C712 C 0.3423(7) 0.1273(8) 1.0947(12) 0.032(8) Uiso 0.096(5) 1 d PGDU D 4
H712 H 0.3599 0.1452 1.1187 0.038 Uiso 0.096(5) 1 calc PR D 4
C713 C 0.2424(8) 0.0975(11) 1.0377(14) 0.069(13) Uiso 0.096(5) 1 d PDU D 4
H71A H 0.2235 0.0732 1.0199 0.083 Uiso 0.096(5) 1 calc PR D 4
H71B H 0.2293 0.1018 1.0665 0.083 Uiso 0.096(5) 1 calc PR D 4
N703 N 0.2609(7) 0.1311(8) 1.0058(10) 0.072(10) Uiso 0.096(5) 1 d PGDU D 4
C714 C 0.2796(9) 0.1288(8) 0.9631(11) 0.056(11) Uiso 0.096(5) 1 d PGDU D 4
H714 H 0.2798 0.1052 0.9555 0.067 Uiso 0.096(5) 1 calc PR D 4
C715 C 0.2979(10) 0.1611(10) 0.9315(10) 0.017(7) Uiso 0.096(5) 1 d PGDU D 4
H715 H 0.3107 0.1596 0.9023 0.021 Uiso 0.096(5) 1 calc PR D 4
C716 C 0.2976(11) 0.1956(8) 0.9426(13) 0.068(11) Uiso 0.096(5) 1 d PGDU D 4
H716 H 0.3101 0.2177 0.9210 0.082 Uiso 0.096(5) 1 calc PR D 4
C717 C 0.2789(14) 0.1979(9) 0.9853(15) 0.073(11) Uiso 0.096(5) 1 d PGDU D 4
H717 H 0.2787 0.2214 0.9929 0.088 Uiso 0.096(5) 1 calc PR D 4
C718 C 0.2606(11) 0.1656(10) 1.0169(12) 0.044(9) Uiso 0.096(5) 1 d PGDU D 4
H718 H 0.2478 0.1671 1.0461 0.052 Uiso 0.096(5) 1 calc PR D 4
N701 N 0.4159(11) 0.1387(12) 1.036(2) 0.114(17) Uiso 0.096(5) 1 d PDU D 4
N702 N 0.3928(9) 0.1104(12) 1.0656(18) 0.096(13) Uiso 0.096(5) 1 d PDU D 4
C121 C 0.3441(5) 0.1149(4) 0.5555(7) 0.056(8) Uiso 0.197(3) 1 d PGDU E 1
C122 C 0.3578(6) 0.1480(5) 0.5857(6) 0.056(7) Uiso 0.197(3) 1 d PGDU E 1
H122 H 0.3460 0.1460 0.6172 0.067 Uiso 0.197(3) 1 calc PR E 1
C123 C 0.3889(5) 0.1840(4) 0.5700(6) 0.033(5) Uiso 0.197(3) 1 d PGDU E 1
H123 H 0.3983 0.2066 0.5906 0.040 Uiso 0.197(3) 1 calc PR E 1
C124 C 0.4062(4) 0.1870(4) 0.5240(7) 0.041(5) Uiso 0.197(3) 1 d PGDU E 1
H124 H 0.4274 0.2116 0.5132 0.049 Uiso 0.197(3) 1 calc PR E 1
C125 C 0.3925(5) 0.1539(5) 0.4938(7) 0.032(4) Uiso 0.197(3) 1 d PGDU E 1
H125 H 0.4043 0.1559 0.4623 0.038 Uiso 0.197(3) 1 calc PR E 1
C126 C 0.3614(5) 0.1179(4) 0.5095(7) 0.049(7) Uiso 0.197(3) 1 d PGDU E 1
H126 H 0.3520 0.0953 0.4889 0.059 Uiso 0.197(3) 1 calc PR E 1
C127 C 0.2671(5) 0.0977(4) 0.5404(5) 0.034(5) Uiso 0.197(3) 1 d PGDU E 1
C128 C 0.2691(5) 0.0974(4) 0.4890(5) 0.036(5) Uiso 0.197(3) 1 d PGDU E 1
H128 H 0.2721 0.0776 0.4726 0.043 Uiso 0.197(3) 1 calc PR E 1
C129 C 0.2667(5) 0.1262(5) 0.4615(4) 0.027(4) Uiso 0.197(3) 1 d PGDU E 1
H129 H 0.2681 0.1261 0.4263 0.032 Uiso 0.197(3) 1 calc PR E 1
C130 C 0.2624(4) 0.1553(4) 0.4855(5) 0.029(4) Uiso 0.197(3) 1 d PGDU E 1
C131 C 0.2604(5) 0.1555(4) 0.5369(5) 0.038(6) Uiso 0.197(3) 1 d PGDU E 1
H131 H 0.2574 0.1753 0.5533 0.045 Uiso 0.197(3) 1 calc PR E 1
C132 C 0.2628(5) 0.1267(4) 0.5644(4) 0.031(5) Uiso 0.197(3) 1 d PGDU E 1
H132 H 0.2614 0.1269 0.5996 0.038 Uiso 0.197(3) 1 calc PR E 1
C133 C 0.2670(7) 0.1909(6) 0.4563(11) 0.085(11) Uiso 0.197(3) 1 d PDU E 1
H13A H 0.2629 0.1861 0.4202 0.102 Uiso 0.197(3) 1 calc PR E 1
H13B H 0.2508 0.2018 0.4695 0.102 Uiso 0.197(3) 1 calc PR E 1
N123 N 0.3078(6) 0.2133(5) 0.4703(10) 0.105(9) Uiso 0.197(3) 1 d PGDU E 1
C134 C 0.3373(7) 0.2223(8) 0.4355(8) 0.107(10) Uiso 0.197(3) 1 d PGDU E 1
H134 H 0.3306 0.2138 0.4022 0.128 Uiso 0.197(3) 1 calc PR E 1
C135 C 0.3767(7) 0.2437(9) 0.4496(10) 0.083(8) Uiso 0.197(3) 1 d PGDU E 1
H135 H 0.3969 0.2498 0.4259 0.099 Uiso 0.197(3) 1 calc PR E 1
C136 C 0.3866(6) 0.2561(8) 0.4985(11) 0.077(10) Uiso 0.197(3) 1 d PGDU E 1
H136 H 0.4135 0.2708 0.5081 0.092 Uiso 0.197(3) 1 calc PR E 1
C137 C 0.3570(9) 0.2471(10) 0.5332(9) 0.138(13) Uiso 0.197(3) 1 d PGDU E 1
H137 H 0.3638 0.2556 0.5666 0.165 Uiso 0.197(3) 1 calc PR E 1
C138 C 0.3176(8) 0.2257(9) 0.5191(9) 0.124(13) Uiso 0.197(3) 1 d PGDU E 1
H138 H 0.2974 0.2195 0.5429 0.149 Uiso 0.197(3) 1 calc PR E 1
N121 N 0.3103(5) 0.0772(4) 0.5741(7) 0.023(4) Uiso 0.197(3) 1 d PDU E 1
N122 N 0.2750(4) 0.0703(4) 0.5673(5) 0.015(3) Uiso 0.197(3) 1 d PDU E 1
C221 C 0.2812(3) 0.0983(3) 0.5540(3) 0.033(3) Uiso 0.429(6) 1 d PGDU F 2
C222 C 0.2719(3) 0.0887(3) 0.5043(3) 0.060(4) Uiso 0.429(6) 1 d PGDU F 2
H222 H 0.2755 0.0687 0.4895 0.072 Uiso 0.429(6) 1 calc PR F 2
C223 C 0.2574(3) 0.1085(3) 0.4762(3) 0.059(4) Uiso 0.429(6) 1 d PGDU F 2
H223 H 0.2510 0.1019 0.4422 0.071 Uiso 0.429(6) 1 calc PR F 2
C224 C 0.2522(3) 0.1378(3) 0.4978(4) 0.050(3) Uiso 0.429(6) 1 d PGDU F 2
H224 H 0.2423 0.1513 0.4785 0.060 Uiso 0.429(6) 1 calc PR F 2
C225 C 0.2615(4) 0.1474(3) 0.5474(4) 0.046(3) Uiso 0.429(6) 1 d PGDU F 2
H225 H 0.2579 0.1674 0.5622 0.055 Uiso 0.429(6) 1 calc PR F 2
C226 C 0.2760(4) 0.1277(3) 0.5756(3) 0.079(6) Uiso 0.429(6) 1 d PGDU F 2
H226 H 0.2823 0.1342 0.6095 0.095 Uiso 0.429(6) 1 calc PR F 2
C227 C 0.3574(4) 0.1215(3) 0.5493(4) 0.073(5) Uiso 0.429(6) 1 d PGDU F 2
C228 C 0.3738(4) 0.1564(3) 0.5764(3) 0.078(5) Uiso 0.429(6) 1 d PGDU F 2
H228 H 0.3710 0.1555 0.6115 0.094 Uiso 0.429(6) 1 calc PR F 2
C229 C 0.3943(4) 0.1925(3) 0.5523(4) 0.062(5) Uiso 0.429(6) 1 d PGDU F 2
H229 H 0.4056 0.2163 0.5709 0.074 Uiso 0.429(6) 1 calc PR F 2
C230 C 0.3984(3) 0.1938(2) 0.5010(4) 0.045(3) Uiso 0.429(6) 1 d PGDU F 2
C231 C 0.3820(3) 0.1589(3) 0.4739(3) 0.054(4) Uiso 0.429(6) 1 d PGDU F 2
H231 H 0.3848 0.1598 0.4389 0.064 Uiso 0.429(6) 1 calc PR F 2
C232 C 0.3615(4) 0.1228(2) 0.4980(4) 0.080(6) Uiso 0.429(6) 1 d PGDU F 2
H232 H 0.3503 0.0990 0.4795 0.096 Uiso 0.429(6) 1 calc PR F 2
C233 C 0.4165(3) 0.2329(3) 0.4764(4) 0.041(3) Uiso 0.429(6) 1 d PDU F 2
H23A H 0.4325 0.2544 0.5001 0.049 Uiso 0.429(6) 1 calc PR F 2
H23B H 0.4333 0.2343 0.4482 0.049 Uiso 0.429(6) 1 calc PR F 2
N223 N 0.3832(3) 0.2351(3) 0.4600(3) 0.054(3) Uiso 0.429(6) 1 d PGDU F 2
C234 C 0.3636(3) 0.2464(3) 0.4933(3) 0.056(4) Uiso 0.429(6) 1 d PGDU F 2
H234 H 0.3736 0.2544 0.5259 0.068 Uiso 0.429(6) 1 calc PR F 2
C235 C 0.3292(3) 0.2459(3) 0.4789(4) 0.059(4) Uiso 0.429(6) 1 d PGDU F 2
H235 H 0.3158 0.2536 0.5017 0.071 Uiso 0.429(6) 1 calc PR F 2
C236 C 0.3146(3) 0.2342(4) 0.4312(4) 0.067(4) Uiso 0.429(6) 1 d PGDU F 2
H236 H 0.2911 0.2339 0.4213 0.081 Uiso 0.429(6) 1 calc PR F 2
C237 C 0.3342(3) 0.2230(4) 0.3979(3) 0.070(4) Uiso 0.429(6) 1 d PGDU F 2
H237 H 0.3242 0.2150 0.3652 0.085 Uiso 0.429(6) 1 calc PR F 2
C238 C 0.3686(3) 0.2234(3) 0.4122(3) 0.055(4) Uiso 0.429(6) 1 d PGDU F 2
H238 H 0.3820 0.2157 0.3895 0.065 Uiso 0.429(6) 1 calc PR F 2
N221 N 0.2954(3) 0.0747(3) 0.5789(5) 0.039(3) Uiso 0.429(6) 1 d PDU F 2
N222 N 0.3320(4) 0.0853(4) 0.5758(5) 0.072(4) Uiso 0.429(6) 1 d PDU F 2
C421 C 0.3222(5) 0.2147(7) 0.4578(7) 0.032(6) Uiso 0.150(5) 1 d PGDU G 3
C422 C 0.3418(7) 0.2203(11) 0.4130(7) 0.057(10) Uiso 0.150(5) 1 d PGDU G 3
H422 H 0.3288 0.2189 0.3827 0.068 Uiso 0.150(5) 1 calc PR G 3
C423 C 0.3805(7) 0.2279(12) 0.4125(11) 0.060(10) Uiso 0.150(5) 1 d PGDU G 3
H423 H 0.3939 0.2316 0.3819 0.072 Uiso 0.150(5) 1 calc PR G 3
C424 C 0.3996(6) 0.2299(11) 0.4568(14) 0.090(11) Uiso 0.150(5) 1 d PGDU G 3
H424 H 0.4260 0.2351 0.4565 0.108 Uiso 0.150(5) 1 calc PR G 3
C425 C 0.3800(7) 0.2244(13) 0.5016(11) 0.103(11) Uiso 0.150(5) 1 d PGDU G 3
H425 H 0.3930 0.2258 0.5319 0.124 Uiso 0.150(5) 1 calc PR G 3
C426 C 0.3413(7) 0.2168(11) 0.5021(7) 0.105(11) Uiso 0.150(5) 1 d PGDU G 3
H426 H 0.3278 0.2130 0.5328 0.127 Uiso 0.150(5) 1 calc PR G 3
C427 C 0.2563(5) 0.1503(5) 0.5143(7) 0.022(5) Uiso 0.150(5) 1 d PGDU G 3
C428 C 0.2693(6) 0.1521(5) 0.5627(7) 0.034(6) Uiso 0.150(5) 1 d PGDU G 3
H428 H 0.2728 0.1730 0.5840 0.041 Uiso 0.150(5) 1 calc PR G 3
C429 C 0.2773(7) 0.1233(6) 0.5800(6) 0.031(7) Uiso 0.150(5) 1 d PGDU G 3
H429 H 0.2862 0.1245 0.6131 0.037 Uiso 0.150(5) 1 calc PR G 3
C430 C 0.2722(6) 0.0928(5) 0.5490(7) 0.064(10) Uiso 0.150(5) 1 d PGDU G 3
C431 C 0.2592(6) 0.0910(5) 0.5006(7) 0.031(6) Uiso 0.150(5) 1 d PGDU G 3
H431 H 0.2557 0.0702 0.4793 0.037 Uiso 0.150(5) 1 calc PR G 3
C432 C 0.2512(6) 0.1198(6) 0.4833(6) 0.018(5) Uiso 0.150(5) 1 d PGDU G 3
H432 H 0.2423 0.1186 0.4502 0.022 Uiso 0.150(5) 1 calc PR G 3
C433 C 0.2898(6) 0.0681(5) 0.5656(10) 0.018(6) Uiso 0.150(5) 1 d PDU G 3
H43A H 0.2816 0.0574 0.5995 0.021 Uiso 0.150(5) 1 calc PR G 3
H43B H 0.2848 0.0467 0.5421 0.021 Uiso 0.150(5) 1 calc PR G 3
N423 N 0.3294(5) 0.1004(5) 0.5634(9) 0.102(10) Uiso 0.150(5) 1 d PGDU G 3
C434 C 0.3470(7) 0.1215(8) 0.6065(8) 0.098(11) Uiso 0.150(5) 1 d PGDU G 3
H434 H 0.3327 0.1143 0.6368 0.118 Uiso 0.150(5) 1 calc PR G 3
C435 C 0.3854(7) 0.1532(9) 0.6051(9) 0.079(10) Uiso 0.150(5) 1 d PGDU G 3
H435 H 0.3973 0.1676 0.6345 0.095 Uiso 0.150(5) 1 calc PR G 3
C436 C 0.4062(6) 0.1637(7) 0.5607(10) 0.066(9) Uiso 0.150(5) 1 d PGDU G 3
H436 H 0.4325 0.1853 0.5598 0.079 Uiso 0.150(5) 1 calc PR G 3
C437 C 0.3887(7) 0.1426(8) 0.5177(9) 0.044(7) Uiso 0.150(5) 1 d PGDU G 3
H437 H 0.4030 0.1498 0.4874 0.052 Uiso 0.150(5) 1 calc PR G 3
C438 C 0.3503(7) 0.1110(7) 0.5191(8) 0.060(9) Uiso 0.150(5) 1 d PGDU G 3
H438 H 0.3383 0.0965 0.4897 0.072 Uiso 0.150(5) 1 calc PR G 3
N421 N 0.2799(5) 0.2007(6) 0.4573(7) 0.023(5) Uiso 0.150(5) 1 d PDU G 3
N422 N 0.2572(7) 0.1846(7) 0.4944(11) 0.090(10) Uiso 0.150(5) 1 d PDU G 3
C721 C 0.4016(4) 0.1888(4) 0.5448(7) 0.042(6) Uiso 0.224(5) 1 d PGDU H 4
C722 C 0.3982(5) 0.1567(5) 0.5187(8) 0.068(7) Uiso 0.224(5) 1 d PGDU H 4
H722 H 0.4180 0.1602 0.4955 0.082 Uiso 0.224(5) 1 calc PR H 4
C723 C 0.3659(6) 0.1193(4) 0.5265(8) 0.055(6) Uiso 0.224(5) 1 d PGDU H 4
H723 H 0.3637 0.0973 0.5087 0.066 Uiso 0.224(5) 1 calc PR H 4
C724 C 0.3370(5) 0.1141(4) 0.5604(7) 0.042(6) Uiso 0.224(5) 1 d PGDU H 4
H724 H 0.3149 0.0885 0.5658 0.050 Uiso 0.224(5) 1 calc PR H 4
C725 C 0.3403(5) 0.1462(5) 0.5866(6) 0.039(5) Uiso 0.224(5) 1 d PGDU H 4
H725 H 0.3205 0.1427 0.6098 0.047 Uiso 0.224(5) 1 calc PR H 4
C726 C 0.3726(5) 0.1836(4) 0.5788(6) 0.060(6) Uiso 0.224(5) 1 d PGDU H 4
H726 H 0.3749 0.2056 0.5966 0.072 Uiso 0.224(5) 1 calc PR H 4
C727 C 0.4019(4) 0.2459(5) 0.4665(6) 0.050(6) Uiso 0.224(5) 1 d PGDU H 4
C728 C 0.3808(4) 0.2548(5) 0.5004(5) 0.050(7) Uiso 0.224(5) 1 d PGDU H 4
H728 H 0.3926 0.2673 0.5309 0.060 Uiso 0.224(5) 1 calc PR H 4
C729 C 0.3424(4) 0.2456(3) 0.4897(4) 0.008(3) Uiso 0.224(5) 1 d PGDU H 4
H729 H 0.3279 0.2517 0.5129 0.009 Uiso 0.224(5) 1 calc PR H 4
C730 C 0.3251(3) 0.2274(4) 0.4451(4) 0.020(3) Uiso 0.224(5) 1 d PGDU H 4
C731 C 0.3462(4) 0.2185(5) 0.4112(4) 0.039(6) Uiso 0.224(5) 1 d PGDU H 4
H731 H 0.3344 0.2061 0.3807 0.047 Uiso 0.224(5) 1 calc PR H 4
C732 C 0.3846(5) 0.2277(6) 0.4219(5) 0.050(7) Uiso 0.224(5) 1 d PGDU H 4
H732 H 0.3991 0.2216 0.3987 0.060 Uiso 0.224(5) 1 calc PR H 4
C733 C 0.2799(5) 0.2048(6) 0.4412(10) 0.071(8) Uiso 0.224(5) 1 d PDU H 4
H73A H 0.2680 0.2187 0.4583 0.086 Uiso 0.224(5) 1 calc PR H 4
H73B H 0.2709 0.1997 0.4063 0.086 Uiso 0.224(5) 1 calc PR H 4
N723 N 0.2716(4) 0.1688(4) 0.4668(6) 0.087(7) Uiso 0.224(5) 1 d PGDU H 4
C734 C 0.2544(5) 0.1614(5) 0.5136(6) 0.057(6) Uiso 0.224(5) 1 d PGDU H 4
H734 H 0.2480 0.1796 0.5281 0.069 Uiso 0.224(5) 1 calc PR H 4
C735 C 0.2466(5) 0.1275(5) 0.5391(6) 0.047(5) Uiso 0.224(5) 1 d PGDU H 4
H735 H 0.2349 0.1224 0.5711 0.056 Uiso 0.224(5) 1 calc PR H 4
C736 C 0.2560(6) 0.1008(4) 0.5179(7) 0.073(7) Uiso 0.224(5) 1 d PGDU H 4
H736 H 0.2507 0.0776 0.5354 0.088 Uiso 0.224(5) 1 calc PR H 4
C737 C 0.2732(6) 0.1082(5) 0.4712(7) 0.058(7) Uiso 0.224(5) 1 d PGDU H 4
H737 H 0.2797 0.0900 0.4567 0.069 Uiso 0.224(5) 1 calc PR H 4
C738 C 0.2810(5) 0.1422(5) 0.4456(5) 0.056(6) Uiso 0.224(5) 1 d PGDU H 4
H738 H 0.2928 0.1472 0.4137 0.068 Uiso 0.224(5) 1 calc PR H 4
N721 N 0.4327(7) 0.2281(6) 0.5292(10) 0.118(10) Uiso 0.224(5) 1 d PDU H 4
N722 N 0.4358(6) 0.2464(10) 0.4887(11) 0.189(16) Uiso 0.224(5) 1 d PDU H 4

loop_
_atom_site_aniso_label
_atom_site_aniso_U_11
_atom_site_aniso_U_22
_atom_site_aniso_U_33
_atom_site_aniso_U_23
_atom_site_aniso_U_13
_atom_site_aniso_U_12
C1 0.038(3) 0.049(3) 0.031(3) 0.004(2) 0.005(2) 0.021(2)
C2 0.046(3) 0.055(3) 0.026(3) 0.016(2) 0.013(2) 0.035(3)
C3 0.028(3) 0.042(3) 0.046(3) 0.021(2) 0.011(2) 0.020(2)
C4 0.038(3) 0.034(3) 0.037(3) 0.015(2) 0.008(2) 0.022(2)
C5 0.042(3) 0.049(3) 0.073(4) 0.002(3) 0.006(3) 0.029(3)
C6 0.058(4) 0.045(3) 0.067(4) 0.000(3) -0.002(3) 0.040(3)
C7 0.048(3) 0.022(2) 0.046(3) -0.007(2) -0.005(2) 0.013(2)
C8 0.039(3) 0.030(3) 0.041(3) 0.001(2) -0.010(2) 0.012(2)
C9 0.051(3) 0.042(3) 0.035(3) 0.002(2) 0.005(2) 0.028(3)
C10 0.050(3) 0.040(3) 0.034(3) 0.014(2) 0.003(2) 0.016(3)
C11 0.052(3) 0.046(3) 0.030(3) -0.002(2) -0.001(2) 0.033(3)
C12 0.044(3) 0.041(3) 0.031(3) 0.007(2) 0.007(2) 0.026(2)
C13 0.041(3) 0.043(3) 0.029(2) -0.005(2) -0.001(2) 0.030(2)
C14 0.035(3) 0.049(3) 0.035(3) -0.009(2) 0.002(2) 0.025(2)
C15 0.040(3) 0.038(3) 0.031(3) 0.004(2) 0.004(2) 0.020(2)
C16 0.036(3) 0.021(2) 0.024(2) -0.0028(17) -0.0053(19) 0.014(2)
C17 0.045(3) 0.039(3) 0.032(3) 0.023(2) 0.014(2) 0.020(3)
C18 0.038(3) 0.032(3) 0.032(3) 0.005(2) 0.001(2) 0.022(2)
C19 0.035(3) 0.036(3) 0.044(3) 0.008(2) 0.004(2) 0.019(2)
C20 0.041(3) 0.041(3) 0.047(3) 0.002(2) -0.007(3) 0.027(3)
C21 0.049(4) 0.045(3) 0.056(4) -0.010(3) -0.007(3) 0.030(3)
C22 0.063(4) 0.050(4) 0.055(3) -0.012(3) -0.021(3) 0.039(3)
C23 0.046(3) 0.028(2) 0.034(3) -0.007(2) -0.013(2) 0.019(2)
C24 0.053(3) 0.054(4) 0.036(3) 0.001(3) 0.001(3) 0.027(3)
C25 0.037(3) 0.051(3) 0.019(2) -0.002(2) -0.007(2) 0.011(2)
C26 0.050(3) 0.056(4) 0.037(3) 0.012(3) -0.008(3) 0.029(3)
C27 0.037(3) 0.048(3) 0.041(3) 0.006(2) 0.001(2) 0.026(3)
C28 0.045(3) 0.032(3) 0.028(2) 0.0062(19) 0.010(2) 0.022(2)
C29 0.041(3) 0.030(3) 0.041(3) 0.001(2) 0.012(2) 0.019(2)
C30 0.036(3) 0.036(3) 0.035(3) 0.000(2) 0.008(2) 0.015(2)
C31 0.042(3) 0.032(3) 0.041(3) -0.001(2) -0.005(2) 0.023(2)
C32 0.047(3) 0.035(3) 0.029(3) 0.005(2) 0.010(2) 0.022(2)
C33 0.040(3) 0.047(3) 0.032(3) 0.012(2) 0.002(2) 0.031(2)
C34 0.036(3) 0.059(4) 0.061(4) 0.035(3) 0.012(3) 0.027(3)
C35 0.042(3) 0.035(3) 0.052(4) 0.014(2) 0.008(2) 0.020(2)
C36 0.040(3) 0.056(4) 0.047(3) -0.001(3) 0.019(2) 0.019(3)
C37 0.024(3) 0.043(3) 0.060(3) 0.000(2) 0.002(2) 0.017(2)
C38 0.035(3) 0.037(3) 0.068(4) -0.001(3) 0.015(3) 0.016(3)
C39 0.044(3) 0.025(3) 0.046(3) 0.001(2) -0.002(2) 0.016(2)
C40 0.040(3) 0.033(3) 0.040(3) 0.008(2) 0.002(2) 0.021(2)
C41 0.045(3) 0.029(3) 0.035(3) -0.001(2) 0.001(2) 0.018(2)
C42 0.045(3) 0.052(3) 0.045(3) 0.006(3) 0.003(2) 0.035(3)
C43 0.041(3) 0.044(3) 0.053(3) 0.014(3) 0.004(2) 0.025(3)
C44 0.058(4) 0.051(3) 0.032(3) -0.005(2) -0.005(2) 0.042(3)
C45 0.056(3) 0.045(3) 0.019(2) 0.008(2) 0.006(2) 0.032(3)
C46 0.045(3) 0.059(4) 0.031(3) 0.007(3) 0.004(2) 0.033(3)
C47 0.041(3) 0.027(2) 0.030(3) -0.007(2) -0.006(2) 0.021(2)
C48 0.045(3) 0.058(4) 0.017(2) 0.007(2) 0.005(2) 0.032(3)
N1 0.033(2) 0.040(3) 0.039(3) 0.009(2) 0.0061(19) 0.022(2)
N2 0.033(2) 0.066(3) 0.035(3) 0.025(2) 0.0155(19) 0.030(2)
N3 0.035(2) 0.034(2) 0.038(3) 0.014(2) 0.0086(19) 0.014(2)
N4 0.040(3) 0.053(3) 0.040(3) 0.014(2) 0.008(2) 0.027(2)
N5 0.046(3) 0.040(3) 0.052(3) 0.006(2) -0.003(2) 0.024(2)
N6 0.045(3) 0.041(3) 0.069(3) -0.011(2) -0.008(2) 0.030(2)
N7 0.063(3) 0.027(2) 0.041(3) -0.0056(19) -0.001(2) 0.026(2)
N8 0.048(3) 0.021(2) 0.050(3) 0.0006(19) -0.004(2) 0.019(2)
N9 0.042(2) 0.024(2) 0.050(3) 0.004(2) -0.002(2) 0.0094(19)
N10 0.053(3) 0.036(2) 0.041(3) 0.006(2) 0.002(2) 0.022(2)
N11 0.045(3) 0.053(3) 0.029(2) 0.016(2) 0.0016(19) 0.032(2)
N12 0.048(3) 0.041(2) 0.033(2) 0.0035(19) -0.0016(19) 0.029(2)
N13 0.057(3) 0.030(2) 0.031(2) 0.0081(18) 0.005(2) 0.024(2)
N14 0.040(2) 0.035(2) 0.040(2) -0.0067(19) 0.010(2) 0.018(2)
N15 0.038(2) 0.043(3) 0.029(2) 0.0063(19) 0.0075(19) 0.028(2)
N16 0.041(3) 0.041(3) 0.027(2) 0.0089(18) 0.0068(18) 0.027(2)
N17 0.037(2) 0.049(3) 0.033(3) 0.006(2) -0.0085(19) 0.026(2)
N18 0.038(2) 0.071(3) 0.065(4) 0.038(3) 0.018(2) 0.043(3)
N19 0.045(3) 0.039(2) 0.044(3) 0.014(2) 0.006(2) 0.024(2)
N20 0.048(3) 0.042(3) 0.045(3) 0.006(2) 0.003(2) 0.027(2)
N21 0.045(3) 0.044(3) 0.042(3) 0.006(2) 0.020(2) 0.028(2)
N22 0.036(2) 0.031(2) 0.060(3) -0.002(2) -0.003(2) 0.022(2)
N23 0.036(3) 0.028(2) 0.054(3) 0.002(2) 0.000(2) 0.014(2)
N24 0.044(3) 0.037(3) 0.039(3) 0.008(2) 0.006(2) 0.025(2)
N25 0.034(2) 0.030(2) 0.035(2) -0.0059(18) -0.0086(18) 0.0178(19)
N26 0.048(3) 0.051(3) 0.027(2) 0.006(2) 0.0037(19) 0.034(2)
N27 0.052(3) 0.053(3) 0.036(3) 0.006(2) 0.002(2) 0.032(2)
N28 0.047(3) 0.037(2) 0.033(2) 0.0105(19) -0.010(2) 0.020(2)
N29 0.057(3) 0.044(3) 0.027(2) 0.0011(18) 0.005(2) 0.032(2)
N30 0.046(3) 0.041(2) 0.030(2) -0.0007(18) -0.0023(19) 0.029(2)
N31 0.041(2) 0.031(2) 0.033(2) 0.0013(18) 0.0007(19) 0.022(2)
N32 0.029(2) 0.034(2) 0.040(3) 0.0085(19) -0.0013(18) 0.0182(19)
O1 0.047(3) 0.068(3) 0.031(2) 0.030(2) 0.0139(18) 0.027(2)
O2 0.063(3) 0.064(3) 0.040(2) 0.020(2) 0.011(2) 0.038(2)
O3 0.062(3) 0.041(2) 0.050(3) -0.0047(19) -0.019(2) 0.027(2)
O4 0.060(3) 0.035(2) 0.057(3) 0.0039(19) -0.006(2) 0.031(2)
O5 0.060(3) 0.030(2) 0.041(2) 0.0070(18) -0.007(2) 0.016(2)
O6 0.070(3) 0.062(3) 0.045(3) 0.023(2) 0.015(2) 0.046(3)
O7 0.046(2) 0.035(2) 0.039(2) 0.0131(17) 0.0134(18) 0.0194(19)
O8 0.074(3) 0.053(3) 0.035(2) 0.0203(19) 0.015(2) 0.046(2)
O9 0.045(2) 0.052(2) 0.049(3) 0.025(2) 0.019(2) 0.034(2)
O10 0.066(3) 0.059(3) 0.062(3) 0.016(2) 0.006(2) 0.045(3)
O11 0.047(2) 0.035(2) 0.066(3) 0.017(2) 0.015(2) 0.025(2)
O12 0.055(3) 0.046(2) 0.056(3) 0.023(2) 0.003(2) 0.025(2)
O13 0.040(2) 0.045(2) 0.026(2) -0.0005(16) -0.0036(16) 0.0241(19)
O14 0.059(3) 0.050(2) 0.038(2) 0.0172(19) 0.0098(19) 0.031(2)
O15 0.065(3) 0.035(2) 0.041(2) 0.0062(18) 0.004(2) 0.021(2)
O16 0.053(3) 0.037(2) 0.051(3) 0.0191(19) 0.007(2) 0.017(2)
C51 0.032(3) 0.028(2) 0.036(3) -0.011(2) -0.014(2) 0.014(2)
C52 0.032(3) 0.037(3) 0.027(3) -0.002(2) -0.003(2) 0.018(2)
C53 0.040(3) 0.052(3) 0.027(3) 0.010(2) 0.006(2) 0.031(2)
C54 0.041(3) 0.052(3) 0.041(3) 0.012(3) 0.004(2) 0.027(3)
C55 0.044(3) 0.057(3) 0.027(3) 0.009(2) 0.006(2) 0.032(3)
C56 0.039(3) 0.037(3) 0.040(3) -0.004(2) 0.006(2) 0.023(2)
C57 0.039(3) 0.040(3) 0.040(3) 0.000(2) -0.006(2) 0.029(2)
C58 0.024(2) 0.042(3) 0.045(3) -0.010(2) -0.002(2) 0.013(2)
C59 0.041(3) 0.048(3) 0.054(3) -0.006(3) -0.018(2) 0.032(3)
C60 0.045(3) 0.042(3) 0.032(3) -0.012(2) -0.015(2) 0.027(2)
C61 0.061(3) 0.034(3) 0.023(3) -0.002(2) -0.018(2) 0.022(2)
C62 0.057(3) 0.046(3) 0.027(3) 0.007(2) 0.012(2) 0.038(3)
C63 0.035(3) 0.049(3) 0.034(3) 0.017(2) 0.012(2) 0.019(2)
C64 0.039(3) 0.043(3) 0.029(3) 0.006(2) 0.007(2) 0.026(2)
C65 0.047(3) 0.040(3) 0.046(3) 0.007(2) 0.011(3) 0.026(3)
C66 0.040(3) 0.026(2) 0.045(3) 0.014(2) 0.010(2) 0.023(2)
C67 0.036(3) 0.036(3) 0.026(3) 0.013(2) 0.004(2) 0.015(2)
C68 0.027(3) 0.042(3) 0.047(3) 0.013(3) 0.000(2) 0.018(2)
C69 0.040(3) 0.050(3) 0.035(3) 0.019(3) 0.010(2) 0.022(3)
C70 0.034(3) 0.057(4) 0.043(3) 0.018(3) 0.007(2) 0.024(3)
C71 0.055(4) 0.064(4) 0.043(3) 0.011(3) 0.009(2) 0.048(3)
C72 0.046(3) 0.030(3) 0.054(3) 0.010(2) -0.001(3) 0.026(2)
C73 0.044(3) 0.027(3) 0.049(3) 0.007(2) 0.012(2) 0.020(2)
C74 0.051(4) 0.033(3) 0.063(4) -0.008(3) -0.004(3) 0.020(3)
C75 0.037(3) 0.040(3) 0.046(3) -0.007(2) -0.014(2) 0.020(3)
C76 0.049(3) 0.035(3) 0.039(3) -0.008(2) -0.008(3) 0.020(3)
C77 0.044(3) 0.040(3) 0.021(2) -0.003(2) -0.004(2) 0.027(3)
C78 0.043(3) 0.029(3) 0.038(3) 0.008(2) 0.004(2) 0.014(2)
C79 0.054(3) 0.038(3) 0.026(2) 0.003(2) 0.007(2) 0.029(2)
C80 0.059(4) 0.031(3) 0.039(3) 0.003(2) -0.001(3) 0.024(3)
C81 0.040(3) 0.029(2) 0.045(3) -0.002(2) -0.003(2) 0.024(2)
C82 0.046(3) 0.036(3) 0.032(3) 0.001(2) -0.005(2) 0.026(2)
C83 0.033(3) 0.035(3) 0.026(3) 0.002(2) 0.008(2) 0.015(2)
C84 0.032(3) 0.029(3) 0.046(3) -0.001(2) -0.004(2) 0.019(2)
C85 0.037(3) 0.046(3) 0.031(3) -0.008(2) -0.005(2) 0.026(3)
C86 0.039(3) 0.062(4) 0.055(4) 0.019(3) 0.002(3) 0.025(3)
C87 0.049(3) 0.057(4) 0.029(3) 0.005(2) 0.005(2) 0.038(3)
C88 0.050(4) 0.045(3) 0.050(3) -0.011(3) -0.015(3) 0.029(3)
C89 0.051(3) 0.045(3) 0.033(3) 0.008(2) -0.010(2) 0.029(3)
C90 0.065(4) 0.063(4) 0.041(3) -0.003(3) -0.012(3) 0.048(4)
C91 0.060(4) 0.042(3) 0.046(4) 0.000(3) -0.014(3) 0.030(3)
C92 0.043(3) 0.045(3) 0.042(3) 0.008(3) -0.014(2) 0.027(3)
C93 0.052(3) 0.039(3) 0.034(3) 0.007(2) 0.000(2) 0.032(3)
C94 0.047(3) 0.062(4) 0.039(3) 0.018(3) 0.016(2) 0.024(3)
C95 0.055(3) 0.053(3) 0.028(3) 0.016(2) 0.016(2) 0.034(3)
C96 0.053(3) 0.052(3) 0.040(3) 0.003(3) 0.010(3) 0.027(3)
C97 0.041(3) 0.033(3) 0.034(3) 0.011(2) 0.010(2) 0.021(3)
C98 0.042(3) 0.031(3) 0.045(3) -0.002(2) 0.010(2) 0.015(3)
N51 0.042(3) 0.029(2) 0.031(2) -0.0001(17) 0.0062(19) 0.019(2)
N52 0.037(2) 0.032(2) 0.025(2) -0.0002(17) 0.0056(18) 0.0175(19)
N53 0.036(2) 0.047(3) 0.039(3) 0.014(2) 0.010(2) 0.025(2)
N54 0.037(2) 0.048(3) 0.047(3) 0.022(2) 0.007(2) 0.018(2)
N55 0.036(2) 0.061(3) 0.042(3) 0.018(2) 0.007(2) 0.027(2)
N56 0.048(3) 0.047(3) 0.049(3) 0.007(2) 0.002(2) 0.031(2)
N57 0.052(3) 0.027(2) 0.061(3) 0.004(2) -0.008(2) 0.026(2)
N58 0.048(3) 0.033(3) 0.051(3) -0.001(2) 0.002(2) 0.017(2)
N59 0.046(3) 0.050(3) 0.052(3) 0.002(2) -0.001(2) 0.028(3)
N60 0.040(3) 0.031(2) 0.034(2) -0.0018(18) -0.0123(19) 0.016(2)
N61 0.047(3) 0.053(3) 0.024(2) 0.009(2) -0.0025(19) 0.030(2)
N62 0.039(2) 0.033(2) 0.037(3) 0.0164(19) 0.0045(19) 0.021(2)
N63 0.033(2) 0.032(2) 0.038(3) 0.0175(19) 0.0120(18) 0.0134(19)
N64 0.056(3) 0.050(3) 0.034(3) 0.002(2) 0.007(2) 0.030(2)
N65 0.051(3) 0.037(2) 0.040(3) 0.0014(19) 0.000(2) 0.027(2)
N66 0.053(3) 0.036(2) 0.029(2) -0.0003(19) 0.009(2) 0.021(2)
N67 0.041(3) 0.025(2) 0.046(3) 0.0005(19) 0.010(2) 0.017(2)
N68 0.034(2) 0.032(2) 0.032(2) 0.0017(18) 0.0065(18) 0.016(2)
N69 0.037(2) 0.048(3) 0.025(2) 0.0143(19) 0.0024(18) 0.024(2)
N70 0.044(2) 0.039(3) 0.034(3) 0.0042(19) 0.0002(19) 0.022(2)
N71 0.043(3) 0.052(3) 0.035(3) 0.008(2) -0.001(2) 0.027(2)
N72 0.044(3) 0.047(3) 0.032(2) 0.004(2) -0.0027(19) 0.025(2)
N73 0.065(3) 0.033(2) 0.038(3) 0.0000(18) 0.001(2) 0.031(2)
N74 0.061(3) 0.043(3) 0.037(2) 0.008(2) 0.003(2) 0.028(2)
N75 0.048(3) 0.052(3) 0.045(3) -0.005(2) -0.016(2) 0.034(2)
N76 0.052(3) 0.045(3) 0.032(3) -0.004(2) -0.009(2) 0.025(2)
N77 0.055(3) 0.050(3) 0.042(3) 0.004(2) -0.011(2) 0.036(2)
N78 0.041(2) 0.060(3) 0.045(3) 0.022(2) 0.002(2) 0.032(2)
N79 0.043(3) 0.046(3) 0.042(3) 0.014(2) 0.012(2) 0.020(2)
N80 0.052(3) 0.039(2) 0.028(2) 0.0037(18) 0.0085(19) 0.029(2)
N81 0.051(3) 0.046(3) 0.039(3) -0.003(2) 0.004(2) 0.037(2)
N82 0.042(2) 0.032(2) 0.036(2) 0.0102(17) 0.0025(19) 0.026(2)
O51 0.046(2) 0.037(2) 0.042(2) 0.0012(17) 0.0004(18) 0.0259(19)
O52 0.045(3) 0.054(3) 0.039(2) 0.012(2) 0.0001(19) 0.018(2)
O53 0.057(3) 0.055(3) 0.060(3) 0.015(2) 0.006(2) 0.033(2)
O54 0.042(2) 0.031(2) 0.062(3) -0.0064(19) -0.003(2) 0.0190(18)
O55 0.051(3) 0.044(2) 0.052(3) 0.0071(19) 0.018(2) 0.027(2)
O56 0.043(2) 0.045(2) 0.035(2) 0.0132(17) 0.0101(17) 0.0221(19)
O57 0.064(3) 0.049(2) 0.035(2) 0.0082(18) -0.0004(19) 0.028(2)
O58 0.048(2) 0.038(2) 0.039(2) 0.0065(17) -0.0055(18) 0.0223(19)
O59 0.046(2) 0.054(3) 0.041(2) 0.0079(19) 0.0066(19) 0.025(2)
O60 0.041(2) 0.039(2) 0.035(2) 0.0021(16) -0.0007(16) 0.0219(18)
O61 0.045(2) 0.045(2) 0.039(2) 0.0073(18) 0.0036(18) 0.0202(19)
O62 0.060(3) 0.048(2) 0.035(2) 0.0087(18) -0.0052(19) 0.031(2)
O63 0.063(3) 0.043(2) 0.053(3) -0.004(2) -0.014(2) 0.023(2)
O64 0.057(3) 0.053(2) 0.042(3) -0.001(2) -0.012(2) 0.033(2)
O65 0.060(3) 0.044(2) 0.049(3) 0.0061(19) 0.004(2) 0.032(2)
O66 0.054(3) 0.034(2) 0.048(3) 0.0033(18) 0.003(2) 0.029(2)

loop_
_atom_type_symbol
_atom_type_description
_atom_type_scat_dispersion_real
_atom_type_scat_dispersion_imag
_atom_type_scat_source
C C 0.0181 0.0091 'International Tables Vol C Tables 4.2.6.8 and 6.1.1.4'
H H 0.0000 0.0000 'International Tables Vol C Tables 4.2.6.8 and 6.1.1.4'
N N 0.0311 0.0180 'International Tables Vol C Tables 4.2.6.8 and 6.1.1.4'
O O 0.0492 0.0322 'International Tables Vol C Tables 4.2.6.8 and 6.1.1.4'

loop_
_geom_angle_atom_site_label_1
_geom_angle_atom_site_label_2
_geom_angle_atom_site_label_3
_geom_angle
N1 C1 N17 114.9(5)
N1 C1 C2 105.5(5)
N17 C1 C2 101.9(5)
N1 C1 H1 111.3
N17 C1 H1 111.3
C2 C1 H1 111.3
N18 C2 N2 113.3(6)
N18 C2 C1 104.2(5)
N2 C2 C1 100.8(4)
N18 C2 H2 112.5
N2 C2 H2 112.5
C1 C2 H2 112.5
N19 C3 N3 114.4(5)
N19 C3 C4 104.9(5)
N3 C3 C4 103.6(5)
N19 C3 H3 111.2
N3 C3 H3 111.2
C4 C3 H3 111.2
N20 C4 N4 115.9(5)
N20 C4 C3 103.6(5)
N4 C4 C3 103.5(5)
N20 C4 H4 111.1
N4 C4 H4 111.1
C3 C4 H4 111.1
C6 C5 N5 106.4(6)
C6 C5 N21 103.2(5)
N5 C5 N21 112.4(6)
C6 C5 H5 111.5
N5 C5 H5 111.5
N21 C5 H5 111.5
C5 C6 N6 104.6(6)
C5 C6 N22 107.1(6)
N6 C6 N22 112.1(6)
C5 C6 H6 110.9
N6 C6 H6 110.9
N22 C6 H6 110.9
N7 C7 N23 111.9(5)
N7 C7 C8 106.2(5)
N23 C7 C8 104.6(5)
N7 C7 H7 111.3
N23 C7 H7 111.3
C8 C7 H7 111.3
N24 C8 N8 115.8(5)
N24 C8 C7 104.1(5)
N8 C8 C7 103.8(5)
N24 C8 H8 110.9
N8 C8 H8 110.9
C7 C8 H8 110.9
N25 C9 N9 112.7(5)
N25 C9 C10 101.9(5)
N9 C9 C10 103.4(5)
N25 C9 H9 112.7
N9 C9 H9 112.7
C10 C9 H9 112.7
N10 C10 N26 113.7(6)
N10 C10 C9 102.2(5)
N26 C10 C9 102.4(5)
N10 C10 H10 112.6
N26 C10 H10 112.6
C9 C10 H10 112.6
N11 C11 N27 114.9(5)
N11 C11 C12 104.7(5)
N27 C11 C12 105.2(5)
N11 C11 H11 110.6
N27 C11 H11 110.6
C12 C11 H11 110.6
N28 C12 N12 112.4(5)
N28 C12 C11 101.7(5)
N12 C12 C11 102.5(5)
N28 C12 H12 113.1
N12 C12 H12 113.1
C11 C12 H12 113.1
N13 C13 N29 112.0(5)
N13 C13 C14 102.3(4)
N29 C13 C14 103.0(5)
N13 C13 H13 112.9
N29 C13 H13 112.9
C14 C13 H13 112.9
N14 C14 N30 117.7(5)
N14 C14 C13 102.6(5)
N30 C14 C13 102.7(5)
N14 C14 H14 111.0
N30 C14 H14 111.0
C13 C14 H14 111.0
N31 C15 N15 117.9(5)
N31 C15 C16 103.6(5)
N15 C15 C16 103.2(4)
N31 C15 H15 110.5
N15 C15 H15 110.5
C16 C15 H15 110.5
N16 C16 N32 113.6(4)
N16 C16 C15 103.6(4)
N32 C16 C15 102.7(4)
N16 C16 H16 112.1
N32 C16 H16 112.1
C15 C16 H16 112.1
O1 C17 N2 125.6(6)
O1 C17 N1 126.2(5)
N2 C17 N1 108.0(5)
N3 C18 N2 112.1(5)
N3 C18 H18A 109.2
N2 C18 H18A 109.2
N3 C18 H18B 109.2
N2 C18 H18B 109.2
H18A C18 H18B 107.9
O2 C19 N3 126.2(6)
O2 C19 N4 123.5(6)
N3 C19 N4 110.1(5)
N4 C20 N5 113.5(5)
N4 C20 H20A 108.9
N5 C20 H20A 108.9
N4 C20 H20B 108.9
N5 C20 H20B 108.9
H20A C20 H20B 107.7
O3 C21 N5 127.9(7)
O3 C21 N6 127.4(7)
N5 C21 N6 104.4(6)
N6 C22 N7 115.1(6)
N6 C22 H22A 108.5
N7 C22 H22A 108.5
N6 C22 H22B 108.5
N7 C22 H22B 108.5
H22A C22 H22B 107.5
O4 C23 N8 126.1(6)
O4 C23 N7 126.3(6)
N8 C23 N7 107.5(5)
N9 C24 N8 112.8(6)
N9 C24 H24A 109.0
N8 C24 H24A 109.0
N9 C24 H24B 109.0
N8 C24 H24B 109.0
H24A C24 H24B 107.8
O5 C25 N10 127.8(6)
O5 C25 N9 123.7(6)
N10 C25 N9 108.5(6)
N10 C26 N11 113.1(5)
N10 C26 H26A 109.0
N11 C26 H26A 109.0
N10 C26 H26B 109.0
N11 C26 H26B 109.0
H26A C26 H26B 107.8
O6 C27 N11 128.3(6)
O6 C27 N12 122.8(6)
N11 C27 N12 108.9(5)
N13 C28 N12 112.9(5)
N13 C28 H28A 109.0
N12 C28 H28A 109.0
N13 C28 H28B 109.0
N12 C28 H28B 109.0
H28A C28 H28B 107.8
O7 C29 N13 125.1(6)
O7 C29 N14 128.6(6)
N13 C29 N14 106.3(5)
N15 C30 N14 116.0(5)
N15 C30 H30A 108.3
N14 C30 H30A 108.3
N15 C30 H30B 108.3
N14 C30 H30B 108.3
H30A C30 H30B 107.4
O8 C31 N16 127.8(6)
O8 C31 N15 120.0(6)
N16 C31 N15 112.0(5)
N1 C32 N16 112.2(5)
N1 C32 H32A 109.2
N16 C32 H32A 109.2
N1 C32 H32B 109.2
N16 C32 H32B 109.2
H32A C32 H32B 107.9
O9 C33 N17 127.6(5)
O9 C33 N18 126.1(6)
N17 C33 N18 106.2(5)
N19 C34 N18 114.8(6)
N19 C34 H34A 108.6
N18 C34 H34A 108.6
N19 C34 H34B 108.6
N18 C34 H34B 108.6
H34A C34 H34B 107.6
O10 C35 N20 129.7(7)
O10 C35 N19 120.6(6)
N20 C35 N19 109.7(5)
N20 C36 N21 110.9(5)
N20 C36 H36A 109.5
N21 C36 H36A 109.5
N20 C36 H36B 109.5
N21 C36 H36B 109.5
H36A C36 H36B 108.1
O11 C37 N21 121.5(7)
O11 C37 N22 126.8(6)
N21 C37 N22 111.3(6)
N22 C38 N23 113.8(5)
N22 C38 H38A 108.8
N23 C38 H38A 108.8
N22 C38 H38B 108.8
N23 C38 H38B 108.8
H38A C38 H38B 107.7
O12 C39 N23 127.6(6)
O12 C39 N24 125.8(6)
N23 C39 N24 106.4(5)
N25 C40 N24 113.6(5)
N25 C40 H40A 108.9
N24 C40 H40A 108.9
N25 C40 H40B 108.9
N24 C40 H40B 108.9
H40A C40 H40B 107.7
O13 C41 N26 126.0(6)
O13 C41 N25 127.9(6)
N26 C41 N25 106.2(5)
N27 C42 N26 116.8(6)
N27 C42 H42A 108.1
N26 C42 H42A 108.1
N27 C42 H42B 108.1
N26 C42 H42B 108.1
H42A C42 H42B 107.3
O14 C43 N27 126.8(6)
O14 C43 N28 122.5(6)
N27 C43 N28 110.7(5)
N29 C44 N28 111.4(5)
N29 C44 H44A 109.3
N28 C44 H44A 109.3
N29 C44 H44B 109.3
N28 C44 H44B 109.3
H44A C44 H44B 108.0
O15 C45 N30 125.2(5)
O15 C45 N29 123.1(6)
N30 C45 N29 111.5(5)
N30 C46 N31 114.3(5)
N30 C46 H46A 108.7
N31 C46 H46A 108.7
N30 C46 H46B 108.7
N31 C46 H46B 108.7
H46A C46 H46B 107.6
O16 C47 N31 126.2(5)
O16 C47 N32 123.6(6)
N31 C47 N32 110.2(5)
N17 C48 N32 113.3(5)
N17 C48 H48A 108.9
N32 C48 H48A 108.9
N17 C48 H48B 108.9
N32 C48 H48B 108.9
H48A C48 H48B 107.7
C17 N1 C1 111.6(5)
C17 N1 C32 120.8(5)
C1 N1 C32 123.6(5)
C17 N2 C2 113.1(5)
C17 N2 C18 121.3(5)
C2 N2 C18 117.5(5)
C19 N3 C18 121.7(5)
C19 N3 C3 111.3(5)
C18 N3 C3 121.7(5)
C19 N4 C20 122.7(5)
C19 N4 C4 111.3(5)
C20 N4 C4 123.5(5)
C21 N5 C20 121.9(6)
C21 N5 C5 112.2(6)
C20 N5 C5 125.8(6)
C21 N6 C22 119.4(6)
C21 N6 C6 112.4(6)
C22 N6 C6 128.0(6)
C23 N7 C7 110.3(5)
C23 N7 C22 119.4(5)
C7 N7 C22 127.5(6)
C23 N8 C24 120.6(5)
C23 N8 C8 110.8(5)
C24 N8 C8 119.8(5)
C24 N9 C25 123.3(5)
C24 N9 C9 122.0(5)
C25 N9 C9 111.2(5)
C25 N10 C26 121.5(6)
C25 N10 C10 114.7(6)
C26 N10 C10 120.1(6)
C27 N11 C11 111.7(5)
C27 N11 C26 122.1(5)
C11 N11 C26 123.9(6)
C27 N12 C12 111.3(5)
C27 N12 C28 120.4(5)
C12 N12 C28 123.7(5)
C29 N13 C28 123.2(5)
C29 N13 C13 113.3(5)
C28 N13 C13 121.8(5)
C29 N14 C14 115.4(5)
C29 N14 C30 119.1(5)
C14 N14 C30 124.4(5)
C31 N15 C30 125.8(5)
C31 N15 C15 109.7(5)
C30 N15 C15 124.2(5)
C31 N16 C32 123.4(5)
C31 N16 C16 111.4(5)
C32 N16 C16 122.5(5)
C33 N17 C48 120.8(5)
C33 N17 C1 114.2(5)
C48 N17 C1 121.9(5)
C33 N18 C2 113.4(5)
C33 N18 C34 122.3(6)
C2 N18 C34 121.2(5)
C34 N19 C35 123.9(5)
C34 N19 C3 123.4(6)
C35 N19 C3 109.1(5)
C35 N20 C36 120.5(6)
C35 N20 C4 112.4(6)
C36 N20 C4 125.6(6)
C37 N21 C5 109.6(6)
C37 N21 C36 122.7(6)
C5 N21 C36 124.1(5)
C37 N22 C38 123.4(6)
C37 N22 C6 108.7(5)
C38 N22 C6 126.4(6)
C39 N23 C7 111.5(5)
C39 N23 C38 120.3(6)
C7 N23 C38 127.3(6)
C39 N24 C8 112.9(5)
C39 N24 C40 122.5(5)
C8 N24 C40 122.9(5)
C41 N25 C9 115.5(5)
C41 N25 C40 119.3(5)
C9 N25 C40 119.5(5)
C41 N26 C42 123.0(5)
C41 N26 C10 113.7(5)
C42 N26 C10 119.7(5)
C43 N27 C42 123.4(6)
C43 N27 C11 109.9(6)
C42 N27 C11 122.9(5)
C43 N28 C12 112.3(5)
C43 N28 C44 123.5(5)
C12 N28 C44 123.5(5)
C45 N29 C44 122.3(5)
C45 N29 C13 109.9(5)
C44 N29 C13 123.2(5)
C45 N30 C14 112.4(5)
C45 N30 C46 123.1(5)
C14 N30 C46 124.3(5)
C47 N31 C15 113.1(5)
C47 N31 C46 120.4(5)
C15 N31 C46 124.3(5)
C47 N32 C48 122.5(5)
C47 N32 C16 109.5(5)
C48 N32 C16 121.9(5)
N67 C51 N51 112.6(4)
N67 C51 C52 103.8(4)
N51 C51 C52 103.0(5)
N67 C51 H51 112.2
N51 C51 H51 112.2
C52 C51 H51 112.2
N52 C52 N68 116.6(5)
N52 C52 C51 105.1(5)
N68 C52 C51 102.6(4)
N52 C52 H52 110.7
N68 C52 H52 110.7
C51 C52 H52 110.7
N53 C53 N69 113.0(5)
N53 C53 C54 103.1(5)
N69 C53 C54 102.2(5)
N53 C53 H53 112.6
N69 C53 H53 112.6
C54 C53 H53 112.6
N54 C54 N70 112.4(6)
N54 C54 C53 104.3(5)
N70 C54 C53 105.0(5)
N54 C54 H54 111.6
N70 C54 H54 111.6
C53 C54 H54 111.6
N71 C55 N55 113.0(5)
N71 C55 C56 103.0(5)
N55 C55 C56 102.3(5)
N71 C55 H55 112.5
N55 C55 H55 112.5
C56 C55 H55 112.5
N72 C56 N56 112.1(5)
N72 C56 C55 104.1(5)
N56 C56 C55 102.7(5)
N72 C56 H56 112.4
N56 C56 H56 112.4
C55 C56 H56 112.4
N73 C57 N57 115.1(5)
N73 C57 C58 102.5(5)
N57 C57 C58 102.8(5)
N73 C57 H57 111.9
N57 C57 H57 111.9
C58 C57 H57 111.9
N58 C58 N74 114.6(5)
N58 C58 C57 102.0(5)
N74 C58 C57 101.1(5)
N58 C58 H58 112.7
N74 C58 H58 112.7
C57 C58 H58 112.7
N59 C59 N75 119.0(6)
N59 C59 C60 102.4(5)
N75 C59 C60 101.6(5)
N59 C59 H59 111.0
N75 C59 H59 111.0
C60 C59 H59 111.0
N76 C60 N60 115.2(5)
N76 C60 C59 102.9(5)
N60 C60 C59 103.2(5)
N76 C60 H60 111.6
N60 C60 H60 111.6
C59 C60 H60 111.6
N77 C61 N61 114.1(5)
N77 C61 C62 102.6(5)
N61 C61 C62 105.1(4)
N77 C61 H61 111.5
N61 C61 H61 111.5
C62 C61 H61 111.5
N78 C62 N62 114.9(6)
N78 C62 C61 104.4(5)
N62 C62 C61 103.1(5)
N78 C62 H62 111.3
N62 C62 H62 111.3
C61 C62 H62 111.3
N79 C63 N63 114.2(5)
N79 C63 C64 101.8(5)
N63 C63 C64 103.5(5)
N79 C63 H63 112.2
N63 C63 H63 112.2
C64 C63 H63 112.2
N80 C64 N64 117.2(5)
N80 C64 C63 104.2(5)
N64 C64 C63 103.5(5)
N80 C64 H64 110.4
N64 C64 H64 110.4
C63 C64 H64 110.4
N65 C65 N81 117.8(6)
N65 C65 C66 105.6(5)
N81 C65 C66 104.0(5)
N65 C65 H65 109.7
N81 C65 H65 109.7
C66 C65 H65 109.7
N66 C66 N82 111.0(5)
N66 C66 C65 103.0(5)
N82 C66 C65 104.2(5)
N66 C66 H66 112.6
N82 C66 H66 112.6
C65 C66 H66 112.6
O51 C67 N52 129.5(5)
O51 C67 N51 124.3(6)
N52 C67 N51 106.1(5)
N53 C68 N52 112.6(5)
N53 C68 H68A 109.1
N52 C68 H68A 109.1
N53 C68 H68B 109.1
N52 C68 H68B 109.1
H68A C68 H68B 107.8
O52 C69 N54 124.0(6)
O52 C69 N53 126.1(6)
N54 C69 N53 109.9(6)
N54 C70 N55 112.4(5)
N54 C70 H70A 109.1
N55 C70 H70A 109.1
N54 C70 H70B 109.1
N55 C70 H70B 109.1
H70A C70 H70B 107.9
O53 C71 N55 133.3(7)
O53 C71 N56 121.4(7)
N55 C71 N56 105.3(6)
N57 C72 N56 114.7(5)
N57 C72 H72A 108.6
N56 C72 H72A 108.6
N57 C72 H72B 108.6
N56 C72 H72B 108.6
H72A C72 H72B 107.6
O54 C73 N57 128.4(7)
O54 C73 N58 124.6(6)
N57 C73 N58 106.6(5)
N59 C74 N58 113.7(6)
N59 C74 H74A 108.8
N58 C74 H74A 108.8
N59 C74 H74B 108.8
N58 C74 H74B 108.8
H74A C74 H74B 107.7
O55 C75 N60 126.8(6)
O55 C75 N59 125.0(7)
N60 C75 N59 108.1(6)
N61 C76 N60 113.6(5)
N61 C76 H76A 108.8
N60 C76 H76A 108.8
N61 C76 H76B 108.8
N60 C76 H76B 108.8
H76A C76 H76B 107.7
O56 C77 N61 123.9(6)
O56 C77 N62 126.8(5)
N61 C77 N62 109.3(5)
N62 C78 N63 112.1(5)
N62 C78 H78A 109.2
N63 C78 H78A 109.2
N62 C78 H78B 109.2
N63 C78 H78B 109.2
H78A C78 H78B 107.9
O57 C79 N64 127.8(6)
O57 C79 N63 124.8(6)
N64 C79 N63 107.4(5)
N64 C80 N65 116.0(5)
N64 C80 H80A 108.3
N65 C80 H80A 108.3
N64 C80 H80B 108.3
N65 C80 H80B 108.3
H80A C80 H80B 107.4
O58 C81 N65 128.5(6)
O58 C81 N66 124.8(6)
N65 C81 N66 106.7(5)
N51 C82 N66 113.8(5)
N51 C82 H82A 108.8
N66 C82 H82A 108.8
N51 C82 H82B 108.8
N66 C82 H82B 108.8
H82A C82 H82B 107.7
O59 C83 N67 132.1(5)
O59 C83 N68 124.1(6)
N67 C83 N68 103.8(5)
N68 C84 N69 115.0(5)
N68 C84 H84A 108.5
N69 C84 H84A 108.5
N68 C84 H84B 108.5
N69 C84 H84B 108.5
H84A C84 H84B 107.5
O60 C85 N70 127.2(5)
O60 C85 N69 123.7(5)
N70 C85 N69 109.1(5)
N70 C86 N71 114.3(6)
N70 C86 H86A 108.7
N71 C86 H86A 108.7
N70 C86 H86B 108.7
N71 C86 H86B 108.7
H86A C86 H86B 107.6
O61 C87 N72 128.3(6)
O61 C87 N71 123.2(6)
N72 C87 N71 108.5(5)
N73 C88 N72 113.3(5)
N73 C88 H88A 108.9
N72 C88 H88A 108.9
N73 C88 H88B 108.9
N72 C88 H88B 108.9
H88A C88 H88B 107.7
O62 C89 N74 124.5(6)
O62 C89 N73 124.6(6)
N74 C89 N73 110.9(6)
N74 C90 N75 111.7(5)
N74 C90 H90A 109.3
N75 C90 H90A 109.3
N74 C90 H90B 109.3
N75 C90 H90B 109.3
H90A C90 H90B 107.9
O63 C91 N76 128.2(8)
O63 C91 N75 123.8(7)
N76 C91 N75 108.0(6)
N77 C92 N76 113.0(5)
N77 C92 H92A 109.0
N76 C92 H92A 109.0
N77 C92 H92B 109.0
N76 C92 H92B 109.0
H92A C92 H92B 107.8
O64 C93 N77 130.6(6)
O64 C93 N78 122.8(6)
N77 C93 N78 106.5(5)
N79 C94 N78 113.7(5)
N79 C94 H94A 108.8
N78 C94 H94A 108.8
N79 C94 H94B 108.8
N78 C94 H94B 108.8
H94A C94 H94B 107.7
O65 C95 N80 129.4(7)
O65 C95 N79 121.9(6)
N80 C95 N79 108.6(6)
N80 C96 N81 114.3(5)
N80 C96 H96A 108.7
N81 C96 H96A 108.7
N80 C96 H96B 108.7
N81 C96 H96B 108.7
H96A C96 H96B 107.6
O66 C97 N81 126.7(6)
O66 C97 N82 122.9(5)
N81 C97 N82 110.4(5)
N82 C98 N67 112.3(5)
N82 C98 H98A 109.1
N67 C98 H98A 109.1
N82 C98 H98B 109.1
N67 C98 H98B 109.1
H98A C98 H98B 107.9
C67 N51 C82 122.8(5)
C67 N51 C51 110.7(5)
C82 N51 C51 123.0(5)
C67 N52 C52 113.7(5)
C67 N52 C68 117.6(5)
C52 N52 C68 121.9(5)
C69 N53 C53 111.5(5)
C69 N53 C68 121.8(5)
C53 N53 C68 122.4(5)
C69 N54 C54 110.9(5)
C69 N54 C70 121.4(5)
C54 N54 C70 123.8(6)
C71 N55 C55 116.4(5)
C71 N55 C70 118.1(5)
C55 N55 C70 120.9(6)
C71 N56 C56 112.4(6)
C71 N56 C72 122.6(5)
C56 N56 C72 124.2(5)
C72 N57 C73 119.3(5)
C72 N57 C57 121.9(5)
C73 N57 C57 112.8(6)
C73 N58 C58 114.3(5)
C73 N58 C74 120.7(6)
C58 N58 C74 120.8(6)
C75 N59 C74 123.5(6)
C75 N59 C59 113.8(6)
C74 N59 C59 122.3(6)
C75 N60 C76 120.5(5)
C75 N60 C60 112.2(5)
C76 N60 C60 124.6(5)
C77 N61 C76 124.8(5)
C77 N61 C61 109.6(5)
C76 N61 C61 121.0(5)
C77 N62 C78 119.4(4)
C77 N62 C62 112.2(5)
C78 N62 C62 121.3(5)
C79 N63 C63 112.6(5)
C79 N63 C78 122.0(4)
C63 N63 C78 121.1(5)
C79 N64 C80 124.4(5)
C79 N64 C64 112.4(5)
C80 N64 C64 122.6(6)
C81 N65 C65 112.6(5)
C81 N65 C80 122.6(5)
C65 N65 C80 122.5(5)
C81 N66 C82 123.9(5)
C81 N66 C66 111.9(5)
C82 N66 C66 123.7(5)
C83 N67 C51 115.5(5)
C83 N67 C98 119.0(5)
C51 N67 C98 124.8(5)
C52 N68 C83 113.9(5)
C52 N68 C84 124.5(5)
C83 N68 C84 120.7(5)
C85 N69 C84 123.8(5)
C85 N69 C53 112.7(5)
C84 N69 C53 120.1(5)
C85 N70 C86 121.7(5)
C85 N70 C54 110.7(5)
C86 N70 C54 123.1(6)
C87 N71 C86 121.7(5)
C87 N71 C55 111.2(5)
C86 N71 C55 122.4(6)
C87 N72 C56 113.0(5)
C87 N72 C88 121.0(5)
C56 N72 C88 122.5(6)
C89 N73 C57 112.7(5)
C89 N73 C88 122.4(6)
C57 N73 C88 124.9(6)
C89 N74 C90 126.9(6)
C89 N74 C58 112.7(5)
C90 N74 C58 119.3(6)
C91 N75 C59 113.6(5)
C91 N75 C90 123.5(6)
C59 N75 C90 120.2(6)
C91 N76 C60 113.3(6)
C91 N76 C92 119.5(6)
C60 N76 C92 122.2(5)
C93 N77 C61 114.6(5)
C93 N77 C92 118.2(5)
C61 N77 C92 121.6(6)
C62 N78 C93 111.6(5)
C62 N78 C94 125.6(6)
C93 N78 C94 121.9(6)
C95 N79 C94 122.0(6)
C95 N79 C63 111.9(5)
C94 N79 C63 121.0(6)
C95 N80 C96 122.2(6)
C95 N80 C64 112.8(6)
C96 N80 C64 121.1(5)
C97 N81 C65 112.1(5)
C97 N81 C96 123.3(5)
C65 N81 C96 124.5(5)
C97 N82 C98 124.2(5)
C97 N82 C66 108.3(5)
C98 N82 C66 121.4(5)
C102 C101 C106 120.0
C102 C101 N101 120.4(6)
C106 C101 N101 119.6(6)
C101 C102 C103 120.0
C101 C102 H102 120.0
C103 C102 H102 120.0
C102 C103 C104 120.0
C102 C103 H103 120.0
C104 C103 H103 120.0
C105 C104 C103 120.0
C105 C104 H104 120.0
C103 C104 H104 120.0
C104 C105 C106 120.0
C104 C105 H105 120.0
C106 C105 H105 120.0
C105 C106 C101 120.0
C105 C106 H106 120.0
C101 C106 H106 120.0
C108 C107 C112 120.0
C108 C107 N102 118.6(6)
C112 C107 N102 120.7(6)
C107 C108 C109 120.0
C107 C108 H108 120.0
C109 C108 H108 120.0
C110 C109 C108 120.0
C110 C109 H109 120.0
C108 C109 H109 120.0
C111 C110 C109 120.0
C111 C110 C113 118.3(6)
C109 C110 C113 120.4(6)
C110 C111 C112 120.0
C110 C111 H111 120.0
C112 C111 H111 120.0
C111 C112 C107 120.0
C111 C112 H112 120.0
C107 C112 H112 120.0
N103 C113 C110 105.4(9)
N103 C113 H11A 110.7
C110 C113 H11A 110.7
N103 C113 H11B 110.7
C110 C113 H11B 110.7
H11A C113 H11B 108.8
C114 N103 C118 120.0
C114 N103 C113 118.5(6)
C118 N103 C113 121.4(6)
C115 C114 N103 120.0
C115 C114 H114 120.0
N103 C114 H114 120.0
C116 C115 C114 120.0
C116 C115 H115 120.0
C114 C115 H115 120.0
C115 C116 C117 120.0
C115 C116 H116 120.0
C117 C116 H116 120.0
C118 C117 C116 120.0
C118 C117 H117 120.0
C116 C117 H117 120.0
C117 C118 N103 120.0
C117 C118 H118 120.0
N103 C118 H118 120.0
N102 N101 C101 123.5(11)
N101 N102 C107 115.0(11)
C202 C201 C206 120.0
C202 C201 N201 117.7(11)
C206 C201 N201 122.2(11)
C203 C202 C201 120.0
C203 C202 H202 120.0
C201 C202 H202 120.0
C204 C203 C202 120.0
C204 C203 H203 120.0
C202 C203 H203 120.0
C203 C204 C205 120.0
C203 C204 H204 120.0
C205 C204 H204 120.0
C206 C205 C204 120.0
C206 C205 H205 120.0
C204 C205 H205 120.0
C205 C206 C201 120.0
C205 C206 H206 120.0
C201 C206 H206 120.0
C208 C207 C212 120.0
C208 C207 N202 116.3(8)
C212 C207 N202 123.6(8)
C207 C208 C209 120.0
C207 C208 H208 120.0
C209 C208 H208 120.0
C208 C209 C210 120.0
C208 C209 H209 120.0
C210 C209 H209 120.0
C211 C210 C209 120.0
C211 C210 C213 119.7(10)
C209 C210 C213 119.1(10)
C210 C211 C212 120.0
C210 C211 H211 120.0
C212 C211 H211 120.0
C211 C212 C207 120.0
C211 C212 H212 120.0
C207 C212 H212 120.0
N203 C213 C210 96.0(9)
N203 C213 H21A 112.5
C210 C213 H21A 112.6
N203 C213 H21B 112.6
C210 C213 H21B 112.5
H21A C213 H21B 110.1
C214 N203 C218 120.0
C214 N203 C213 120.1(11)
C218 N203 C213 119.8(11)
C215 C214 N203 120.0
C215 C214 H214 120.0
N203 C214 H214 120.0
C216 C215 C214 120.0
C216 C215 H215 120.0
C214 C215 H215 120.0
C215 C216 C217 120.0
C215 C216 H216 120.0
C217 C216 H216 120.0
C216 C217 C218 120.0
C216 C217 H217 120.0
C218 C217 H217 120.0
C217 C218 N203 120.0
C217 C218 H218 120.0
N203 C218 H218 120.0
N202 N201 C201 120.3(13)
N201 N202 C207 119.6(11)
C402 C401 C406 120.0
C402 C401 N401 113.6(14)
C406 C401 N401 126.2(14)
C401 C402 C403 120.0
C401 C402 H402 120.0
C403 C402 H402 120.0
C404 C403 C402 120.0
C404 C403 H403 120.0
C402 C403 H403 120.0
C403 C404 C405 120.0
C403 C404 H404 120.0
C405 C404 H404 120.0
C406 C405 C404 120.0
C406 C405 H405 120.0
C404 C405 H405 120.0
C405 C406 C401 120.0
C405 C406 H406 120.0
C401 C406 H406 120.0
C408 C407 C412 120.0
C408 C407 N402 117.4(14)
C412 C407 N402 121.9(14)
C409 C408 C407 120.0
C409 C408 H408 120.0
C407 C408 H408 120.0
C408 C409 C410 120.0
C408 C409 H409 120.0
C410 C409 H409 120.0
C409 C410 C411 120.0
C409 C410 C413 117.0(14)
C411 C410 C413 122.3(14)
C412 C411 C410 120.0
C412 C411 H411 120.0
C410 C411 H411 120.0
C411 C412 C407 120.0
C411 C412 H412 120.0
C407 C412 H412 120.0
N403 C413 C410 89.4(11)
N403 C413 H41A 113.7
C410 C413 H41A 113.7
N403 C413 H41B 113.7
C410 C413 H41B 113.7
H41A C413 H41B 111.0
C414 N403 C418 120.0
C414 N403 C413 115.4(15)
C418 N403 C413 124.6(15)
N403 C414 C415 120.0
N403 C414 H414 120.0
C415 C414 H414 120.0
C416 C415 C414 120.0
C416 C415 H415 120.0
C414 C415 H415 120.0
C415 C416 C417 120.0
C415 C416 H416 120.0
C417 C416 H416 120.0
C418 C417 C416 120.0
C418 C417 H417 120.0
C416 C417 H417 120.0
C417 C418 N403 120.0
C417 C418 H418 120.0
N403 C418 H418 120.0
N402 N401 C401 141(2)
N401 N402 C407 124(2)
C702 C701 C706 120.0
C702 C701 N701 116.8(16)
C706 C701 N701 123.2(16)
C703 C702 C701 120.0
C703 C702 H702 120.0
C701 C702 H702 120.0
C704 C703 C702 120.0
C704 C703 H703 120.0
C702 C703 H703 120.0
C705 C704 C703 120.0
C705 C704 H704 120.0
C703 C704 H704 120.0
C704 C705 C706 120.0
C704 C705 H705 120.0
C706 C705 H705 120.0
C705 C706 C701 120.0
C705 C706 H706 120.0
C701 C706 H706 120.0
C708 C707 C712 120.0
C708 C707 N702 114.9(16)
C712 C707 N702 124.2(16)
C709 C708 C707 120.0
C709 C708 H708 120.0
C707 C708 H708 120.0
C708 C709 C710 120.0
C708 C709 H709 120.0
C710 C709 H709 120.0
C711 C710 C709 120.0
C711 C710 C713 121.1(15)
C709 C710 C713 118.3(15)
C710 C711 C712 120.0
C710 C711 H711 120.0
C712 C711 H711 120.0
C711 C712 C707 120.0
C711 C712 H712 120.0
C707 C712 H712 120.0
N703 C713 C710 96.0(13)
N703 C713 H71A 112.5
C710 C713 H71A 112.5
N703 C713 H71B 112.5
C710 C713 H71B 112.5
H71A C713 H71B 110.1
C714 N703 C718 120.0
C714 N703 C713 118.8(16)
C718 N703 C713 121.2(16)
N703 C714 C715 120.0
N703 C714 H714 120.0
C715 C714 H714 120.0
C716 C715 C714 120.0
C716 C715 H715 120.0
C714 C715 H715 120.0
C717 C716 C715 120.0
C717 C716 H716 120.0
C715 C716 H716 120.0
C716 C717 C718 120.0
C716 C717 H717 120.0
C718 C717 H717 120.0
C717 C718 N703 120.0
C717 C718 H718 120.0
N703 C718 H718 120.0
N702 N701 C701 124(2)
N701 N702 C707 113(2)
C122 C121 C126 120.0
C122 C121 N121 117.5(12)
C126 C121 N121 122.5(12)
C121 C122 C123 120.0
C121 C122 H122 120.0
C123 C122 H122 120.0
C124 C123 C122 120.0
C124 C123 H123 120.0
C122 C123 H123 120.0
C123 C124 C125 120.0
C123 C124 H124 120.0
C125 C124 H124 120.0
C126 C125 C124 120.0
C126 C125 H125 120.0
C124 C125 H125 120.0
C125 C126 C121 120.0
C125 C126 H126 120.0
C121 C126 H126 120.0
C128 C127 C132 120.0
C128 C127 N122 117.6(9)
C132 C127 N122 121.9(10)
C127 C128 C129 120.0
C127 C128 H128 120.0
C129 C128 H128 120.0
C130 C129 C128 120.0
C130 C129 H129 120.0
C128 C129 H129 120.0
C129 C130 C131 120.0
C129 C130 C133 119.9(13)
C131 C130 C133 119.2(13)
C130 C131 C132 120.0
C130 C131 H131 120.0
C132 C131 H131 120.0
C131 C132 C127 120.0
C131 C132 H132 120.0
C127 C132 H132 120.0
N123 C133 C130 90.6(10)
N123 C133 H13A 113.5
C130 C133 H13A 113.5
N123 C133 H13B 113.5
C130 C133 H13B 113.5
H13A C133 H13B 110.8
C134 N123 C138 120.0
C134 N123 C133 120.5(15)
C138 N123 C133 119.5(15)
N123 C134 C135 120.0
N123 C134 H134 120.0
C135 C134 H134 120.0
C136 C135 C134 120.0
C136 C135 H135 120.0
C134 C135 H135 120.0
C135 C136 C137 120.0
C135 C136 H136 120.0
C137 C136 H136 120.0
C138 C137 C136 120.0
C138 C137 H137 120.0
C136 C137 H137 120.0
C137 C138 N123 120.0
C137 C138 H138 120.0
N123 C138 H138 120.0
N122 N121 C121 119.3(13)
N121 N122 C127 121.4(12)
C222 C221 C226 120.0
C222 C221 N221 113.8(7)
C226 C221 N221 126.2(7)
C223 C222 C221 120.0
C223 C222 H222 120.0
C221 C222 H222 120.0
C222 C223 C224 120.0
C222 C223 H223 120.0
C224 C223 H223 120.0
C225 C224 C223 120.0
C225 C224 H224 120.0
C223 C224 H224 120.0
C224 C225 C226 120.0
C224 C225 H225 120.0
C226 C225 H225 120.0
C225 C226 C221 120.0
C225 C226 H226 120.0
C221 C226 H226 120.0
C228 C227 C232 120.0
C228 C227 N222 117.0(9)
C232 C227 N222 122.5(9)
C229 C228 C227 120.0
C229 C228 H228 120.0
C227 C228 H228 120.0
C228 C229 C230 120.0
C228 C229 H229 120.0
C230 C229 H229 120.0
C229 C230 C231 120.0
C229 C230 C233 117.9(7)
C231 C230 C233 121.7(7)
C232 C231 C230 120.0
C232 C231 H231 120.0
C230 C231 H231 120.0
C231 C232 C227 120.0
C231 C232 H232 120.0
C227 C232 H232 120.0
N223 C233 C230 103.1(7)
N223 C233 H23A 111.2
C230 C233 H23A 111.2
N223 C233 H23B 111.2
C230 C233 H23B 111.2
H23A C233 H23B 109.1
C234 N223 C238 120.0
C234 N223 C233 119.1(7)
C238 N223 C233 120.7(7)
C235 C234 N223 120.0
C235 C234 H234 120.0
N223 C234 H234 120.0
C234 C235 C236 120.0
C234 C235 H235 120.0
C236 C235 H235 120.0
C237 C236 C235 120.0
C237 C236 H236 120.0
C235 C236 H236 120.0
C238 C237 C236 120.0
C238 C237 H237 120.0
C236 C237 H237 120.0
C237 C238 N223 120.0
C237 C238 H238 120.0
N223 C238 H238 120.0
N222 N221 C221 119.0(9)
N221 N222 C227 117.3(11)
C422 C421 C426 120.0
C422 C421 N421 119.1(9)
C426 C421 N421 120.3(9)
C423 C422 C421 120.0
C423 C422 H422 120.0
C421 C422 H422 120.0
C422 C423 C424 120.0
C422 C423 H423 120.0
C424 C423 H423 120.0
C423 C424 C425 120.0
C423 C424 H424 120.0
C425 C424 H424 120.0
C426 C425 C424 120.0
C426 C425 H425 120.0
C424 C425 H425 120.0
C425 C426 C421 120.0
C425 C426 H426 120.0
C421 C426 H426 120.0
C428 C427 C432 120.0
C428 C427 N422 118.0(14)
C432 C427 N422 120.4(14)
C429 C428 C427 120.0
C429 C428 H428 120.0
C427 C428 H428 120.0
C430 C429 C428 120.0
C430 C429 H429 120.0
C428 C429 H429 120.0
C429 C430 C431 120.0
C429 C430 C433 117.2(12)
C431 C430 C433 121.4(13)
C432 C431 C430 120.0
C432 C431 H431 120.0
C430 C431 H431 120.0
C431 C432 C427 120.0
C431 C432 H432 120.0
C427 C432 H432 120.0
N423 C433 C430 93.6(10)
N423 C433 H43A 113.0
C430 C433 H43A 113.0
N423 C433 H43B 113.0
C430 C433 H43B 113.0
H43A C433 H43B 110.4
C434 N423 C438 120.0
C434 N423 C433 119.1(15)
C438 N423 C433 120.9(15)
C435 C434 N423 120.0
C435 C434 H434 120.0
N423 C434 H434 120.0
C436 C435 C434 120.0
C436 C435 H435 120.0
C434 C435 H435 120.0
C435 C436 C437 120.0
C435 C436 H436 120.0
C437 C436 H436 120.0
C436 C437 C438 120.0
C436 C437 H437 120.0
C438 C437 H437 120.0
C437 C438 N423 120.0
C437 C438 H438 120.0
N423 C438 H438 120.0
N422 N421 C421 123.8(15)
N421 N422 C427 116.5(17)
C722 C721 C726 120.0
C722 C721 N721 117.2(13)
C726 C721 N721 122.1(13)
C723 C722 C721 120.0
C723 C722 H722 120.0
C721 C722 H722 120.0
C722 C723 C724 120.0
C722 C723 H723 120.0
C724 C723 H723 120.0
C725 C724 C723 120.0
C725 C724 H724 120.0
C723 C724 H724 120.0
C726 C725 C724 120.0
C726 C725 H725 120.0
C724 C725 H725 120.0
C725 C726 C721 120.0
C725 C726 H726 120.0
C721 C726 H726 120.0
C728 C727 C732 120.0
C728 C727 N722 112.3(14)
C732 C727 N722 125.1(15)
C727 C728 C729 120.0
C727 C728 H728 120.0
C729 C728 H728 120.0
C730 C729 C728 120.0
C730 C729 H729 120.0
C728 C729 H729 120.0
C731 C730 C729 120.0
C731 C730 C733 117.9(11)
C729 C730 C733 118.7(11)
C730 C731 C732 120.0
C730 C731 H731 120.0
C732 C731 H731 120.0
C731 C732 C727 120.0
C731 C732 H732 120.0
C727 C732 H732 120.0
N723 C733 C730 99.3(10)
N723 C733 H73A 111.9
C730 C733 H73A 111.9
N723 C733 H73B 111.9
C730 C733 H73B 111.9
H73A C733 H73B 109.6
C734 N723 C738 120.0
C734 N723 C733 118.9(13)
C738 N723 C733 121.1(13)
C735 C734 N723 120.0
C735 C734 H734 120.0
N723 C734 H734 120.0
C734 C735 C736 120.0
C734 C735 H735 120.0
C736 C735 H735 120.0
C737 C736 C735 120.0
C737 C736 H736 120.0
C735 C736 H736 120.0
C736 C737 C738 120.0
C736 C737 H737 120.0
C738 C737 H737 120.0
C737 C738 N723 120.0
C737 C738 H738 120.0
N723 C738 H738 120.0
N722 N721 C721 129(2)
N721 N722 C727 121(2)

loop_
_geom_bond_atom_site_label_1
_geom_bond_atom_site_label_2
_geom_bond_distance
C1 N1 1.406(8)
C1 N17 1.481(9)
C1 C2 1.550(9)
C1 H1 1.0000
C2 N18 1.438(9)
C2 N2 1.447(7)
C2 H2 1.0000
C3 N19 1.433(7)
C3 N3 1.472(7)
C3 C4 1.547(9)
C3 H3 1.0000
C4 N20 1.442(8)
C4 N4 1.452(8)
C4 H4 1.0000
C5 C6 1.430(11)
C5 N5 1.467(9)
C5 N21 1.485(9)
C5 H5 1.0000
C6 N6 1.450(10)
C6 N22 1.450(8)
C6 H6 1.0000
C7 N7 1.425(7)
C7 N23 1.454(9)
C7 C8 1.498(10)
C7 H7 1.0000
C8 N24 1.432(8)
C8 N8 1.457(8)
C8 H8 1.0000
C9 N25 1.418(8)
C9 N9 1.451(8)
C9 C10 1.584(10)
C9 H9 1.0000
C10 N10 1.463(9)
C10 N26 1.470(8)
C10 H10 1.0000
C11 N11 1.442(8)
C11 N27 1.462(8)
C11 C12 1.547(9)
C11 H11 1.0000
C12 N28 1.425(7)
C12 N12 1.458(8)
C12 H12 1.0000
C13 N13 1.472(8)
C13 N29 1.477(8)
C13 C14 1.583(8)
C13 H13 1.0000
C14 N14 1.407(8)
C14 N30 1.446(8)
C14 H14 1.0000
C15 N31 1.424(8)
C15 N15 1.463(8)
C15 C16 1.546(8)
C15 H15 1.0000
C16 N16 1.469(7)
C16 N32 1.479(7)
C16 H16 1.0000
C17 O1 1.252(7)
C17 N2 1.352(7)
C17 N1 1.369(8)
C18 N3 1.439(8)
C18 N2 1.490(7)
C18 H18A 0.9900
C18 H18B 0.9900
C19 O2 1.220(8)
C19 N3 1.342(8)
C19 N4 1.383(8)
C20 N4 1.431(8)
C20 N5 1.457(9)
C20 H20A 0.9900
C20 H20B 0.9900
C21 O3 1.169(9)
C21 N5 1.369(10)
C21 N6 1.427(9)
C22 N6 1.432(10)
C22 N7 1.439(9)
C22 H22A 0.9900
C22 H22B 0.9900
C23 O4 1.214(7)
C23 N8 1.381(8)
C23 N7 1.402(9)
C24 N9 1.424(9)
C24 N8 1.425(9)
C24 H24A 0.9900
C24 H24B 0.9900
C25 O5 1.202(8)
C25 N10 1.319(9)
C25 N9 1.428(8)
C26 N10 1.404(9)
C26 N11 1.459(8)
C26 H26A 0.9900
C26 H26B 0.9900
C27 O6 1.286(8)
C27 N11 1.359(9)
C27 N12 1.390(8)
C28 N13 1.387(8)
C28 N12 1.461(8)
C28 H28A 0.9900
C28 H28B 0.9900
C29 O7 1.188(8)
C29 N13 1.359(8)
C29 N14 1.394(9)
C30 N15 1.416(7)
C30 N14 1.476(8)
C30 H30A 0.9900
C30 H30B 0.9900
C31 O8 1.263(7)
C31 N16 1.302(8)
C31 N15 1.382(8)
C32 N1 1.445(8)
C32 N16 1.446(8)
C32 H32A 0.9900
C32 H32B 0.9900
C33 O9 1.204(8)
C33 N17 1.359(9)
C33 N18 1.403(7)
C34 N19 1.379(9)
C34 N18 1.441(8)
C34 H34A 0.9900
C34 H34B 0.9900
C35 O10 1.231(8)
C35 N20 1.326(9)
C35 N19 1.429(9)
C36 N20 1.419(9)
C36 N21 1.518(9)
C36 H36A 0.9900
C36 H36B 0.9900
C37 O11 1.293(8)
C37 N21 1.328(9)
C37 N22 1.332(9)
C38 N22 1.420(9)
C38 N23 1.473(9)
C38 H38A 0.9900
C38 H38B 0.9900
C39 O12 1.206(8)
C39 N23 1.380(8)
C39 N24 1.386(8)
C40 N25 1.464(8)
C40 N24 1.472(8)
C40 H40A 0.9900
C40 H40B 0.9900
C41 O13 1.213(7)
C41 N26 1.351(8)
C41 N25 1.390(8)
C42 N27 1.387(9)
C42 N26 1.466(8)
C42 H42A 0.9900
C42 H42B 0.9900
C43 O14 1.220(8)
C43 N27 1.316(9)
C43 N28 1.381(9)
C44 N29 1.427(8)
C44 N28 1.495(8)
C44 H44A 0.9900
C44 H44B 0.9900
C45 O15 1.286(8)
C45 N30 1.341(8)
C45 N29 1.365(7)
C46 N30 1.449(8)
C46 N31 1.461(8)
C46 H46A 0.9900
C46 H46B 0.9900
C47 O16 1.260(7)
C47 N31 1.325(8)
C47 N32 1.365(7)
C48 N17 1.446(8)
C48 N32 1.462(8)
C48 H48A 0.9900
C48 H48B 0.9900
C51 N67 1.414(8)
C51 N51 1.484(7)
C51 C52 1.537(8)
C51 H51 1.0000
C52 N52 1.407(7)
C52 N68 1.422(7)
C52 H52 1.0000
C53 N53 1.423(8)
C53 N69 1.480(7)
C53 C54 1.543(9)
C53 H53 1.0000
C54 N54 1.441(9)
C54 N70 1.486(8)
C54 H54 1.0000
C55 N71 1.446(8)
C55 N55 1.452(8)
C55 C56 1.543(9)
C55 H55 1.0000
C56 N72 1.450(8)
C56 N56 1.452(8)
C56 H56 1.0000
C57 N73 1.413(9)
C57 N57 1.449(7)
C57 C58 1.635(9)
C57 H57 1.0000
C58 N58 1.428(9)
C58 N74 1.463(8)
C58 H58 1.0000
C59 N59 1.431(9)
C59 N75 1.443(9)
C59 C60 1.595(9)
C59 H59 1.0000
C60 N76 1.442(9)
C60 N60 1.463(8)
C60 H60 1.0000
C61 N77 1.444(8)
C61 N61 1.483(8)
C61 C62 1.531(10)
C61 H61 1.0000
C62 N78 1.409(9)
C62 N62 1.439(7)
C62 H62 1.0000
C63 N79 1.453(8)
C63 N63 1.459(7)
C63 C64 1.542(9)
C63 H63 1.0000
C64 N80 1.422(8)
C64 N64 1.485(8)
C64 H64 1.0000
C65 N65 1.428(9)
C65 N81 1.433(9)
C65 C66 1.507(9)
C65 H65 1.0000
C66 N66 1.458(7)
C66 N82 1.501(6)
C66 H66 1.0000
C67 O51 1.175(7)
C67 N52 1.391(8)
C67 N51 1.411(8)
C68 N53 1.450(8)
C68 N52 1.450(8)
C68 H68A 0.9900
C68 H68B 0.9900
C69 O52 1.226(8)
C69 N54 1.340(9)
C69 N53 1.375(9)
C70 N54 1.472(8)
C70 N55 1.476(8)
C70 H70A 0.9900
C70 H70B 0.9900
C71 O53 1.208(8)
C71 N55 1.307(10)
C71 N56 1.424(8)
C72 N57 1.376(9)
C72 N56 1.454(9)
C72 H72A 0.9900
C72 H72B 0.9900
C73 O54 1.176(8)
C73 N57 1.400(8)
C73 N58 1.410(9)
C74 N59 1.393(10)
C74 N58 1.487(9)
C74 H74A 0.9900
C74 H74B 0.9900
C75 O55 1.203(8)
C75 N60 1.371(9)
C75 N59 1.392(9)
C76 N61 1.401(9)
C76 N60 1.438(9)
C76 H76A 0.9900
C76 H76B 0.9900
C77 O56 1.211(7)
C77 N61 1.364(8)
C77 N62 1.390(8)
C78 N62 1.435(8)
C78 N63 1.499(8)
C78 H78A 0.9900
C78 H78B 0.9900
C79 O57 1.227(7)
C79 N64 1.374(9)
C79 N63 1.401(8)
C80 N64 1.394(9)
C80 N65 1.447(8)
C80 H80A 0.9900
C80 H80B 0.9900
C81 O58 1.171(8)
C81 N65 1.367(8)
C81 N66 1.399(8)
C82 N51 1.419(8)
C82 N66 1.425(8)
C82 H82A 0.9900
C82 H82B 0.9900
C83 O59 1.181(7)
C83 N67 1.357(8)
C83 N68 1.424(7)
C84 N68 1.441(7)
C84 N69 1.444(8)
C84 H84A 0.9900
C84 H84B 0.9900
C85 O60 1.201(8)
C85 N70 1.372(8)
C85 N69 1.381(7)
C86 N70 1.409(9)
C86 N71 1.444(9)
C86 H86A 0.9900
C86 H86B 0.9900
C87 O61 1.242(8)
C87 N72 1.323(9)
C87 N71 1.416(8)
C88 N73 1.426(8)
C88 N72 1.470(8)
C88 H88A 0.9900
C88 H88B 0.9900
C89 O62 1.284(8)
C89 N74 1.323(9)
C89 N73 1.377(9)
C90 N74 1.445(9)
C90 N75 1.467(9)
C90 H90A 0.9900
C90 H90B 0.9900
C91 O63 1.214(8)
C91 N76 1.352(9)
C91 N75 1.376(10)
C92 N77 1.448(7)
C92 N76 1.456(9)
C92 H92A 0.9900
C92 H92B 0.9900
C93 O64 1.240(8)
C93 N77 1.316(9)
C93 N78 1.431(8)
C94 N79 1.423(10)
C94 N78 1.467(9)
C94 H94A 0.9900
C94 H94B 0.9900
C95 O65 1.222(8)
C95 N80 1.328(8)
C95 N79 1.368(10)
C96 N80 1.420(9)
C96 N81 1.492(9)
C96 H96A 0.9900
C96 H96B 0.9900
C97 O66 1.259(7)
C97 N81 1.360(8)
C97 N82 1.362(8)
C98 N82 1.407(8)
C98 N67 1.464(8)
C98 H98A 0.9900
C98 H98B 0.9900
C101 C102 1.3900
C101 C106 1.3900
C101 N101 1.458(9)
C102 C103 1.3900
C102 H102 0.9500
C103 C104 1.3900
C103 H103 0.9500
C104 C105 1.3900
C104 H104 0.9500
C105 C106 1.3900
C105 H105 0.9500
C106 H106 0.9500
C107 C108 1.3900
C107 C112 1.3900
C107 N102 1.460(9)
C108 C109 1.3900
C108 H108 0.9500
C109 C110 1.3900
C109 H109 0.9500
C110 C111 1.3900
C110 C113 1.525(10)
C111 C112 1.3900
C111 H111 0.9500
C112 H112 0.9500
C113 N103 1.426(11)
C113 H11A 0.9900
C113 H11B 0.9900
N103 C114 1.3900
N103 C118 1.3900
C114 C115 1.3900
C114 H114 0.9500
C115 C116 1.3900
C115 H115 0.9500
C116 C117 1.3900
C116 H116 0.9500
C117 C118 1.3900
C117 H117 0.9500
C118 H118 0.9500
N101 N102 1.280(11)
C201 C202 1.3900
C201 C206 1.3900
C201 N201 1.463(13)
C202 C203 1.3900
C202 H202 0.9500
C203 C204 1.3900
C203 H203 0.9500
C204 C205 1.3900
C204 H204 0.9500
C205 C206 1.3900
C205 H205 0.9500
C206 H206 0.9500
C207 C208 1.3900
C207 C212 1.3900
C207 N202 1.431(11)
C208 C209 1.3900
C208 H208 0.9500
C209 C210 1.3900
C209 H209 0.9500
C210 C211 1.3900
C210 C213 1.534(13)
C211 C212 1.3900
C211 H211 0.9500
C212 H212 0.9500
C213 N203 1.431(14)
C213 H21A 0.9900
C213 H21B 0.9900
N203 C214 1.3900
N203 C218 1.3900
C214 C215 1.3900
C214 H214 0.9500
C215 C216 1.3900
C215 H215 0.9500
C216 C217 1.3900
C216 H216 0.9500
C217 C218 1.3900
C217 H217 0.9500
C218 H218 0.9500
N201 N202 1.271(15)
C401 C402 1.3900
C401 C406 1.3900
C401 N401 1.442(14)
C402 C403 1.3900
C402 H402 0.9500
C403 C404 1.3900
C403 H403 0.9500
C404 C405 1.3900
C404 H404 0.9500
C405 C406 1.3900
C405 H405 0.9500
C406 H406 0.9500
C407 C408 1.3900
C407 C412 1.3900
C407 N402 1.418(14)
C408 C409 1.3900
C408 H408 0.9500
C409 C410 1.3900
C409 H409 0.9500
C410 C411 1.3900
C410 C413 1.537(14)
C411 C412 1.3900
C411 H411 0.9500
C412 H412 0.9500
C413 N403 1.439(15)
C413 H41A 0.9900
C413 H41B 0.9900
N403 C414 1.3900
N403 C418 1.3900
C414 C415 1.3900
C414 H414 0.9500
C415 C416 1.3900
C415 H415 0.9500
C416 C417 1.3900
C416 H416 0.9500
C417 C418 1.3900
C417 H417 0.9500
C418 H418 0.9500
N401 N402 1.251(16)
C701 C702 1.3900
C701 C706 1.3900
C701 N701 1.475(14)
C702 C703 1.3900
C702 H702 0.9500
C703 C704 1.3900
C703 H703 0.9500
C704 C705 1.3900
C704 H704 0.9500
C705 C706 1.3900
C705 H705 0.9500
C706 H706 0.9500
C707 C708 1.3900
C707 C712 1.3900
C707 N702 1.442(15)
C708 C709 1.3900
C708 H708 0.9500
C709 C710 1.3900
C709 H709 0.9500
C710 C711 1.3900
C710 C713 1.515(15)
C711 C712 1.3900
C711 H711 0.9500
C712 H712 0.9500
C713 N703 1.428(15)
C713 H71A 0.9900
C713 H71B 0.9900
N703 C714 1.3900
N703 C718 1.3900
C714 C715 1.3900
C714 H714 0.9500
C715 C716 1.3900
C715 H715 0.9500
C716 C717 1.3900
C716 H716 0.9500
C717 C718 1.3900
C717 H717 0.9500
C718 H718 0.9500
N701 N702 1.291(17)
C121 C122 1.3900
C121 C126 1.3900
C121 N121 1.491(12)
C122 C123 1.3900
C122 H122 0.9500
C123 C124 1.3900
C123 H123 0.9500
C124 C125 1.3900
C124 H124 0.9500
C125 C126 1.3900
C125 H125 0.9500
C126 H126 0.9500
C127 C128 1.3900
C127 C132 1.3900
C127 N122 1.448(12)
C128 C129 1.3900
C128 H128 0.9500
C129 C130 1.3900
C129 H129 0.9500
C130 C131 1.3900
C130 C133 1.529(14)
C131 C132 1.3900
C131 H131 0.9500
C132 H132 0.9500
C133 N123 1.434(15)
C133 H13A 0.9900
C133 H13B 0.9900
N123 C134 1.3900
N123 C138 1.3900
C134 C135 1.3900
C134 H134 0.9500
C135 C136 1.3900
C135 H135 0.9500
C136 C137 1.3900
C136 H136 0.9500
C137 C138 1.3900
C137 H137 0.9500
C138 H138 0.9500
N121 N122 1.284(15)
C221 C222 1.3900
C221 C226 1.3900
C221 N221 1.458(10)
C222 C223 1.3900
C222 H222 0.9500
C223 C224 1.3900
C223 H223 0.9500
C224 C225 1.3900
C224 H224 0.9500
C225 C226 1.3900
C225 H225 0.9500
C226 H226 0.9500
C227 C228 1.3900
C227 C232 1.3900
C227 N222 1.449(11)
C228 C229 1.3900
C228 H228 0.9500
C229 C230 1.3900
C229 H229 0.9500
C230 C231 1.3900
C230 C233 1.485(10)
C231 C232 1.3900
C231 H231 0.9500
C232 H232 0.9500
C233 N223 1.417(11)
C233 H23A 0.9900
C233 H23B 0.9900
N223 C234 1.3900
N223 C238 1.3900
C234 C235 1.3900
C234 H234 0.9500
C235 C236 1.3900
C235 H235 0.9500
C236 C237 1.3900
C236 H236 0.9500
C237 C238 1.3900
C237 H237 0.9500
C238 H238 0.9500
N221 N222 1.280(14)
C421 C422 1.3900
C421 C426 1.3900
C421 N421 1.462(9)
C422 C423 1.3900
C422 H422 0.9500
C423 C424 1.3900
C423 H423 0.9500
C424 C425 1.3900
C424 H424 0.9500
C425 C426 1.3900
C425 H425 0.9500
C426 H426 0.9500
C427 C428 1.3900
C427 C432 1.3900
C427 N422 1.429(14)
C428 C429 1.3900
C428 H428 0.9500
C429 C430 1.3900
C429 H429 0.9500
C430 C431 1.3900
C430 C433 1.508(14)
C431 C432 1.3900
C431 H431 0.9500
C432 H432 0.9500
C433 N423 1.430(14)
C433 H43A 0.9900
C433 H43B 0.9900
N423 C434 1.3900
N423 C438 1.3900
C434 C435 1.3900
C434 H434 0.9500
C435 C436 1.3900
C435 H435 0.9500
C436 C437 1.3900
C436 H436 0.9500
C437 C438 1.3900
C437 H437 0.9500
C438 H438 0.9500
N421 N422 1.273(16)
C721 C722 1.3900
C721 C726 1.3900
C721 N721 1.468(14)
C722 C723 1.3900
C722 H722 0.9500
C723 C724 1.3900
C723 H723 0.9500
C724 C725 1.3900
C724 H724 0.9500
C725 C726 1.3900
C725 H725 0.9500
C726 H726 0.9500
C727 C728 1.3900
C727 C732 1.3900
C727 N722 1.445(14)
C728 C729 1.3900
C728 H728 0.9500
C729 C730 1.3900
C729 H729 0.9500
C730 C731 1.3900
C730 C733 1.535(14)
C731 C732 1.3900
C731 H731 0.9500
C732 H732 0.9500
C733 N723 1.451(14)
C733 H73A 0.9900
C733 H73B 0.9900
N723 C734 1.3900
N723 C738 1.3900
C734 C735 1.3900
C734 H734 0.9500
C735 C736 1.3900
C735 H735 0.9500
C736 C737 1.3900
C736 H736 0.9500
C737 C738 1.3900
C737 H737 0.9500
C738 H738 0.9500
N721 N722 1.279(17)

loop_
_geom_torsion_atom_site_label_1
_geom_torsion_atom_site_label_2
_geom_torsion_atom_site_label_3
_geom_torsion_atom_site_label_4
_geom_torsion
N1 C1 C2 N18 122.3(5)
N17 C1 C2 N18 1.9(6)
N1 C1 C2 N2 4.6(7)
N17 C1 C2 N2 -115.8(5)
N19 C3 C4 N20 -1.3(6)
N3 C3 C4 N20 119.0(5)
N19 C3 C4 N4 -122.6(5)
N3 C3 C4 N4 -2.3(6)
N5 C5 C6 N6 0.9(7)
N21 C5 C6 N6 -117.6(6)
N5 C5 C6 N22 120.1(6)
N21 C5 C6 N22 1.5(7)
N7 C7 C8 N24 122.6(5)
N23 C7 C8 N24 4.1(6)
N7 C7 C8 N8 1.0(7)
N23 C7 C8 N8 -117.5(5)
N25 C9 C10 N10 -118.7(5)
N9 C9 C10 N10 -1.6(6)
N25 C9 C10 N26 -0.8(6)
N9 C9 C10 N26 116.3(5)
N11 C11 C12 N28 123.3(5)
N27 C11 C12 N28 1.8(6)
N11 C11 C12 N12 7.0(6)
N27 C11 C12 N12 -114.5(5)
N13 C13 C14 N14 -1.9(6)
N29 C13 C14 N14 -118.2(5)
N13 C13 C14 N30 120.7(5)
N29 C13 C14 N30 4.4(5)
N31 C15 C16 N16 -121.4(5)
N15 C15 C16 N16 2.1(6)
N31 C15 C16 N32 -3.0(5)
N15 C15 C16 N32 120.5(5)
O1 C17 N1 C1 177.1(7)
N2 C17 N1 C1 -7.1(8)
O1 C17 N1 C32 18.9(10)
N2 C17 N1 C32 -165.2(6)
N17 C1 N1 C17 112.5(6)
C2 C1 N1 C17 1.2(7)
N17 C1 N1 C32 -90.0(7)
C2 C1 N1 C32 158.6(5)
N16 C32 N1 C17 -119.2(6)
N16 C32 N1 C1 85.4(7)
O1 C17 N2 C2 -173.5(7)
N1 C17 N2 C2 10.6(8)
O1 C17 N2 C18 -25.5(11)
N1 C17 N2 C18 158.5(6)
N18 C2 N2 C17 -120.1(6)
C1 C2 N2 C17 -9.3(7)
N18 C2 N2 C18 90.7(7)
C1 C2 N2 C18 -158.5(5)
N3 C18 N2 C17 130.7(6)
N3 C18 N2 C2 -82.7(7)
O2 C19 N3 C18 25.1(10)
N4 C19 N3 C18 -159.5(5)
O2 C19 N3 C3 179.7(6)
N4 C19 N3 C3 -4.9(7)
N2 C18 N3 C19 -124.7(6)
N2 C18 N3 C3 83.4(6)
N19 C3 N3 C19 118.0(6)
C4 C3 N3 C19 4.5(6)
N19 C3 N3 C18 -87.4(7)
C4 C3 N3 C18 159.0(5)
O2 C19 N4 C20 -18.9(10)
N3 C19 N4 C20 165.5(6)
O2 C19 N4 C4 178.7(6)
N3 C19 N4 C4 3.2(7)
N5 C20 N4 C19 110.4(7)
N5 C20 N4 C4 -89.4(7)
N20 C4 N4 C19 -113.0(6)
C3 C4 N4 C19 -0.3(7)
N20 C4 N4 C20 84.9(7)
C3 C4 N4 C20 -162.5(6)
O3 C21 N5 C20 -1.8(11)
N6 C21 N5 C20 -175.2(5)
O3 C21 N5 C5 173.7(7)
N6 C21 N5 C5 0.2(7)
N4 C20 N5 C21 -105.8(7)
N4 C20 N5 C5 79.4(8)
C6 C5 N5 C21 -0.7(7)
N21 C5 N5 C21 111.6(6)
C6 C5 N5 C20 174.5(6)
N21 C5 N5 C20 -73.2(7)
O3 C21 N6 C22 1.3(10)
N5 C21 N6 C22 174.8(5)
O3 C21 N6 C6 -173.1(7)
N5 C21 N6 C6 0.4(7)
N7 C22 N6 C21 107.7(7)
N7 C22 N6 C6 -78.8(9)
C5 C6 N6 C21 -0.8(7)
N22 C6 N6 C21 -116.6(6)
C5 C6 N6 C22 -174.7(6)
N22 C6 N6 C22 69.6(9)
O4 C23 N7 C7 171.5(6)
N8 C23 N7 C7 -11.3(7)
O4 C23 N7 C22 8.9(10)
N8 C23 N7 C22 -173.8(6)
N23 C7 N7 C23 119.8(6)
C8 C7 N7 C23 6.2(7)
N23 C7 N7 C22 -79.5(8)
C8 C7 N7 C22 166.9(6)
N6 C22 N7 C23 -111.3(7)
N6 C22 N7 C7 89.5(8)
O4 C23 N8 C24 -23.4(10)
N7 C23 N8 C24 159.4(6)
O4 C23 N8 C8 -170.7(6)
N7 C23 N8 C8 12.1(7)
N9 C24 N8 C23 130.3(6)
N9 C24 N8 C8 -85.3(7)
N24 C8 N8 C23 -121.4(6)
C7 C8 N8 C23 -8.0(7)
N24 C8 N8 C24 90.9(7)
C7 C8 N8 C24 -155.7(6)
N8 C24 N9 C25 -122.3(7)
N8 C24 N9 C9 81.1(8)
O5 C25 N9 C24 16.3(10)
N10 C25 N9 C24 -162.8(6)
O5 C25 N9 C9 175.1(6)
N10 C25 N9 C9 -4.0(7)
N25 C9 N9 C24 -88.2(7)
C10 C9 N9 C24 162.5(6)
N25 C9 N9 C25 112.6(6)
C10 C9 N9 C25 3.3(6)
O5 C25 N10 C26 -18.0(10)
N9 C25 N10 C26 161.1(6)
O5 C25 N10 C10 -176.2(6)
N9 C25 N10 C10 2.9(7)
N11 C26 N10 C25 120.0(6)
N11 C26 N10 C10 -83.0(8)
N26 C10 N10 C25 -110.3(6)
C9 C10 N10 C25 -0.8(7)
N26 C10 N10 C26 91.2(7)
C9 C10 N10 C26 -159.3(5)
O6 C27 N11 C11 175.4(6)
N12 C27 N11 C11 -3.3(7)
O6 C27 N11 C26 12.0(10)
N12 C27 N11 C26 -166.7(6)
N27 C11 N11 C27 112.3(6)
C12 C11 N11 C27 -2.6(6)
N27 C11 N11 C26 -84.7(7)
C12 C11 N11 C26 160.4(6)
N10 C26 N11 C27 -116.6(7)
N10 C26 N11 C11 82.1(8)
O6 C27 N12 C12 -170.4(5)
N11 C27 N12 C12 8.3(7)
O6 C27 N12 C28 -13.7(9)
N11 C27 N12 C28 165.1(5)
N28 C12 N12 C27 -117.8(6)
C11 C12 N12 C27 -9.4(6)
N28 C12 N12 C28 86.4(7)
C11 C12 N12 C28 -165.2(5)
N13 C28 N12 C27 115.7(6)
N13 C28 N12 C12 -90.5(6)
O7 C29 N13 C28 10.6(10)
N14 C29 N13 C28 -169.1(6)
O7 C29 N13 C13 176.1(6)
N14 C29 N13 C13 -3.6(7)
N12 C28 N13 C29 -111.8(6)
N12 C28 N13 C13 83.8(7)
N29 C13 N13 C29 113.1(6)
C14 C13 N13 C29 3.4(7)
N29 C13 N13 C28 -81.2(7)
C14 C13 N13 C28 169.2(5)
O7 C29 N14 C14 -177.5(6)
N13 C29 N14 C14 2.2(7)
O7 C29 N14 C30 -8.9(10)
N13 C29 N14 C30 170.7(5)
N30 C14 N14 C29 -111.9(6)
C13 C14 N14 C29 -0.1(7)
N30 C14 N14 C30 80.2(7)
C13 C14 N14 C30 -167.9(5)
N15 C30 N14 C29 107.6(6)
N15 C30 N14 C14 -85.0(7)
O8 C31 N15 C30 1.2(9)
N16 C31 N15 C30 -175.3(6)
O8 C31 N15 C15 175.8(6)
N16 C31 N15 C15 -0.7(7)
N14 C30 N15 C31 -109.3(7)
N14 C30 N15 C15 76.8(8)
N31 C15 N15 C31 112.4(6)
C16 C15 N15 C31 -1.0(6)
N31 C15 N15 C30 -72.9(8)
C16 C15 N15 C30 173.8(5)
O8 C31 N16 C32 -12.2(10)
N15 C31 N16 C32 163.9(5)
O8 C31 N16 C16 -174.0(6)
N15 C31 N16 C16 2.2(7)
N1 C32 N16 C31 120.1(6)
N1 C32 N16 C16 -80.1(7)
N32 C16 N16 C31 -113.3(6)
C15 C16 N16 C31 -2.6(6)
N32 C16 N16 C32 84.8(6)
C15 C16 N16 C32 -164.5(5)
O9 C33 N17 C48 -16.6(10)
N18 C33 N17 C48 163.1(5)
O9 C33 N17 C1 -177.0(6)
N18 C33 N17 C1 2.6(7)
N32 C48 N17 C33 122.2(6)
N32 C48 N17 C1 -78.8(7)
N1 C1 N17 C33 -116.4(6)
C2 C1 N17 C33 -2.9(6)
N1 C1 N17 C48 83.4(7)
C2 C1 N17 C48 -163.1(5)
O9 C33 N18 C2 178.5(6)
N17 C33 N18 C2 -1.2(7)
O9 C33 N18 C34 18.3(11)
N17 C33 N18 C34 -161.4(7)
N2 C2 N18 C33 108.1(6)
C1 C2 N18 C33 -0.6(7)
N2 C2 N18 C34 -91.5(7)
C1 C2 N18 C34 159.8(6)
N19 C34 N18 C33 -120.0(7)
N19 C34 N18 C2 81.3(9)
N18 C34 N19 C35 124.2(7)
N18 C34 N19 C3 -79.8(9)
O10 C35 N19 C34 -14.0(10)
N20 C35 N19 C34 164.8(6)
O10 C35 N19 C3 -173.0(6)
N20 C35 N19 C3 5.8(7)
N3 C3 N19 C34 85.6(8)
C4 C3 N19 C34 -161.6(6)
N3 C3 N19 C35 -115.3(6)
C4 C3 N19 C35 -2.5(6)
O10 C35 N20 C36 4.8(11)
N19 C35 N20 C36 -173.9(5)
O10 C35 N20 C4 171.8(7)
N19 C35 N20 C4 -6.9(7)
N21 C36 N20 C35 -115.7(7)
N21 C36 N20 C4 79.1(8)
N4 C4 N20 C35 117.7(6)
C3 C4 N20 C35 5.0(7)
N4 C4 N20 C36 -76.1(7)
C3 C4 N20 C36 171.3(6)
O11 C37 N21 C5 -171.6(5)
N22 C37 N21 C5 1.3(7)
O11 C37 N21 C36 -12.1(9)
N22 C37 N21 C36 160.8(6)
C6 C5 N21 C37 -1.8(7)
N5 C5 N21 C37 -116.0(6)
C6 C5 N21 C36 -160.9(6)
N5 C5 N21 C36 84.9(7)
N20 C36 N21 C37 112.7(7)
N20 C36 N21 C5 -90.8(7)
O11 C37 N22 C38 5.3(10)
N21 C37 N22 C38 -167.1(6)
O11 C37 N22 C6 172.2(6)
N21 C37 N22 C6 -0.2(7)
N23 C38 N22 C37 -104.8(8)
N23 C38 N22 C6 90.7(8)
C5 C6 N22 C37 -0.9(8)
N6 C6 N22 C37 113.3(6)
C5 C6 N22 C38 165.5(6)
N6 C6 N22 C38 -80.3(8)
O12 C39 N23 C7 -169.2(6)
N24 C39 N23 C7 6.2(7)
O12 C39 N23 C38 0.7(10)
N24 C39 N23 C38 176.1(5)
N7 C7 N23 C39 -121.1(6)
C8 C7 N23 C39 -6.5(6)
N7 C7 N23 C38 69.9(8)
C8 C7 N23 C38 -175.5(6)
N22 C38 N23 C39 111.7(7)
N22 C38 N23 C7 -80.2(8)
O12 C39 N24 C8 172.1(6)
N23 C39 N24 C8 -3.4(7)
O12 C39 N24 C40 6.3(10)
N23 C39 N24 C40 -169.2(5)
N8 C8 N24 C39 112.7(7)
C7 C8 N24 C39 -0.5(7)
N8 C8 N24 C40 -81.6(7)
C7 C8 N24 C40 165.1(5)
N25 C40 N24 C39 -121.3(6)
N25 C40 N24 C8 74.4(7)
O13 C41 N25 C9 -174.1(6)
N26 C41 N25 C9 5.8(7)
O13 C41 N25 C40 -20.9(9)
N26 C41 N25 C40 159.0(5)
N9 C9 N25 C41 -113.1(6)
C10 C9 N25 C41 -2.9(7)
N9 C9 N25 C40 93.8(6)
C10 C9 N25 C40 -156.1(5)
N24 C40 N25 C41 123.6(6)
N24 C40 N25 C9 -84.4(7)
O13 C41 N26 C42 15.1(10)
N25 C41 N26 C42 -164.8(5)
O13 C41 N26 C10 173.6(6)
N25 C41 N26 C10 -6.3(7)
N27 C42 N26 C41 -122.5(7)
N27 C42 N26 C10 80.2(8)
N10 C10 N26 C41 113.9(6)
C9 C10 N26 C41 4.5(7)
N10 C10 N26 C42 -86.8(8)
C9 C10 N26 C42 163.8(6)
O14 C43 N27 C42 -15.7(11)
N28 C43 N27 C42 163.1(6)
O14 C43 N27 C11 -174.1(7)
N28 C43 N27 C11 4.7(8)
N26 C42 N27 C43 124.6(7)
N26 C42 N27 C11 -79.7(8)
N11 C11 N27 C43 -118.6(6)
C12 C11 N27 C43 -4.0(7)
N11 C11 N27 C42 82.8(7)
C12 C11 N27 C42 -162.6(6)
O14 C43 N28 C12 175.4(6)
N27 C43 N28 C12 -3.5(8)
O14 C43 N28 C44 4.4(10)
N27 C43 N28 C44 -174.5(5)
N12 C12 N28 C43 109.7(6)
C11 C12 N28 C43 0.8(7)
N12 C12 N28 C44 -79.3(7)
C11 C12 N28 C44 171.9(5)
N29 C44 N28 C43 -108.4(7)
N29 C44 N28 C12 81.6(7)
O15 C45 N29 C44 -14.3(9)
N30 C45 N29 C44 162.0(5)
O15 C45 N29 C13 -170.8(6)
N30 C45 N29 C13 5.5(7)
N28 C44 N29 C45 117.4(7)
N28 C44 N29 C13 -89.2(7)
N13 C13 N29 C45 -115.1(5)
C14 C13 N29 C45 -6.0(6)
N13 C13 N29 C44 88.6(6)
C14 C13 N29 C44 -162.2(5)
O15 C45 N30 C14 173.9(6)
N29 C45 N30 C14 -2.3(7)
O15 C45 N30 C46 -1.2(9)
N29 C45 N30 C46 -177.4(5)
N14 C14 N30 C45 110.2(6)
C13 C14 N30 C45 -1.5(6)
N14 C14 N30 C46 -74.8(7)
C13 C14 N30 C46 173.5(5)
N31 C46 N30 C45 -107.1(7)
N31 C46 N30 C14 78.4(7)
O16 C47 N31 C15 -171.5(6)
N32 C47 N31 C15 8.5(7)
O16 C47 N31 C46 -7.7(9)
N32 C47 N31 C46 172.3(5)
N15 C15 N31 C47 -116.2(6)
C16 C15 N31 C47 -3.0(6)
N15 C15 N31 C46 80.7(7)
C16 C15 N31 C46 -166.1(5)
N30 C46 N31 C47 112.4(6)
N30 C46 N31 C15 -85.7(7)
O16 C47 N32 C48 16.7(9)
N31 C47 N32 C48 -163.3(5)
O16 C47 N32 C16 169.7(5)
N31 C47 N32 C16 -10.3(6)
N17 C48 N32 C47 -126.2(6)
N17 C48 N32 C16 84.1(7)
N16 C16 N32 C47 119.0(5)
C15 C16 N32 C47 7.9(6)
N16 C16 N32 C48 -87.8(6)
C15 C16 N32 C48 161.0(5)
N67 C51 C52 N52 -116.8(5)
N51 C51 C52 N52 0.8(6)
N67 C51 C52 N68 5.5(5)
N51 C51 C52 N68 123.2(5)
N53 C53 C54 N54 -3.9(6)
N69 C53 C54 N54 -121.4(5)
N53 C53 C54 N70 114.4(5)
N69 C53 C54 N70 -3.0(7)
N71 C55 C56 N72 0.3(6)
N55 C55 C56 N72 117.8(5)
N71 C55 C56 N56 -116.7(5)
N55 C55 C56 N56 0.7(6)
N73 C57 C58 N58 -121.4(5)
N57 C57 C58 N58 -1.6(6)
N73 C57 C58 N74 -3.0(6)
N57 C57 C58 N74 116.8(5)
N59 C59 C60 N76 121.0(5)
N75 C59 C60 N76 -2.5(6)
N59 C59 C60 N60 0.8(6)
N75 C59 C60 N60 -122.6(5)
N77 C61 C62 N78 5.3(6)
N61 C61 C62 N78 125.0(5)
N77 C61 C62 N62 -115.1(5)
N61 C61 C62 N62 4.5(6)
N79 C63 C64 N80 -1.3(6)
N63 C63 C64 N80 117.4(5)
N79 C63 C64 N64 -124.4(5)
N63 C63 C64 N64 -5.7(6)
N65 C65 C66 N66 -0.4(6)
N81 C65 C66 N66 -125.1(5)
N65 C65 C66 N82 115.6(5)
N81 C65 C66 N82 -9.1(6)
O51 C67 N51 C82 8.6(9)
N52 C67 N51 C82 -170.7(5)
O51 C67 N51 C51 168.2(6)
N52 C67 N51 C51 -11.1(6)
N66 C82 N51 C67 -109.3(6)
N66 C82 N51 C51 93.6(7)
N67 C51 N51 C67 117.5(6)
C52 C51 N51 C67 6.3(6)
N67 C51 N51 C82 -82.9(7)
C52 C51 N51 C82 165.9(5)
O51 C67 N52 C52 -167.2(6)
N51 C67 N52 C52 12.0(6)
O51 C67 N52 C68 -15.5(9)
N51 C67 N52 C68 163.7(5)
N68 C52 N52 C67 -120.8(6)
C51 C52 N52 C67 -7.9(6)
N68 C52 N52 C68 88.9(6)
C51 C52 N52 C68 -158.3(5)
N53 C68 N52 C67 127.4(6)
N53 C68 N52 C52 -83.3(7)
O52 C69 N53 C53 173.3(6)
N54 C69 N53 C53 -6.2(7)
O52 C69 N53 C68 16.2(10)
N54 C69 N53 C68 -163.3(6)
N69 C53 N53 C69 115.7(6)
C54 C53 N53 C69 6.1(6)
N69 C53 N53 C68 -87.4(7)
C54 C53 N53 C68 163.0(5)
N52 C68 N53 C69 -124.9(6)
N52 C68 N53 C53 80.5(7)
O52 C69 N54 C54 -176.2(6)
N53 C69 N54 C54 3.3(8)
O52 C69 N54 C70 -17.5(10)
N53 C69 N54 C70 162.0(6)
N70 C54 N54 C69 -112.6(6)
C53 C54 N54 C69 0.5(7)
N70 C54 N54 C70 89.3(7)
C53 C54 N54 C70 -157.5(6)
N55 C70 N54 C69 122.4(7)
N55 C70 N54 C54 -81.7(8)
O53 C71 N55 C55 172.8(7)
N56 C71 N55 C55 -9.1(7)
O53 C71 N55 C70 16.6(11)
N56 C71 N55 C70 -165.3(5)
N71 C55 N55 C71 115.5(6)
C56 C55 N55 C71 5.4(7)
N71 C55 N55 C70 -89.0(7)
C56 C55 N55 C70 160.9(5)
N54 C70 N55 C71 -126.7(6)
N54 C70 N55 C55 78.2(8)
O53 C71 N56 C56 -172.3(6)
N55 C71 N56 C56 9.4(7)
O53 C71 N56 C72 -1.8(10)
N55 C71 N56 C72 179.8(6)
N72 C56 N56 C71 -117.2(6)
C55 C56 N56 C71 -6.1(6)
N72 C56 N56 C72 72.5(7)
C55 C56 N56 C72 -176.3(6)
N57 C72 N56 C71 112.5(6)
N57 C72 N56 C56 -78.2(7)
N56 C72 N57 C73 -116.9(6)
N56 C72 N57 C57 92.3(7)
O54 C73 N57 C72 21.1(10)
N58 C73 N57 C72 -166.2(6)
O54 C73 N57 C57 174.4(6)
N58 C73 N57 C57 -12.8(7)
N73 C57 N57 C72 -88.0(7)
C58 C57 N57 C72 161.5(5)
N73 C57 N57 C73 119.5(6)
C58 C57 N57 C73 8.9(7)
O54 C73 N58 C58 -175.1(6)
N57 C73 N58 C58 11.7(7)
O54 C73 N58 C74 -18.0(10)
N57 C73 N58 C74 168.9(6)
N74 C58 N58 C73 -114.4(6)
C57 C58 N58 C73 -6.0(7)
N74 C58 N58 C74 88.5(7)
C57 C58 N58 C74 -163.1(6)
N59 C74 N58 C73 111.5(7)
N59 C74 N58 C58 -92.9(8)
O55 C75 N59 C74 -0.3(10)
N60 C75 N59 C74 -178.6(6)
O55 C75 N59 C59 173.2(6)
N60 C75 N59 C59 -5.1(7)
N58 C74 N59 C75 -109.4(7)
N58 C74 N59 C59 77.7(9)
N75 C59 N59 C75 113.4(6)
C60 C59 N59 C75 2.5(7)
N75 C59 N59 C74 -73.1(8)
C60 C59 N59 C74 176.0(6)
O55 C75 N60 C76 -10.3(10)
N59 C75 N60 C76 168.0(5)
O55 C75 N60 C60 -172.6(6)
N59 C75 N60 C60 5.6(7)
N61 C76 N60 C75 122.4(6)
N61 C76 N60 C60 -77.6(7)
N76 C60 N60 C75 -115.3(6)
C59 C60 N60 C75 -4.0(6)
N76 C60 N60 C76 83.2(7)
C59 C60 N60 C76 -165.5(5)
O56 C77 N61 C76 20.1(10)
N62 C77 N61 C76 -160.6(6)
O56 C77 N61 C61 176.3(6)
N62 C77 N61 C61 -4.4(7)
N60 C76 N61 C77 -124.5(6)
N60 C76 N61 C61 81.9(7)
N77 C61 N61 C77 111.4(6)
C62 C61 N61 C77 -0.3(7)
N77 C61 N61 C76 -91.4(7)
C62 C61 N61 C76 156.9(6)
O56 C77 N62 C78 -21.9(9)
N61 C77 N62 C78 158.8(5)
O56 C77 N62 C62 -172.9(6)
N61 C77 N62 C62 7.8(7)
N63 C78 N62 C77 125.8(5)
N63 C78 N62 C62 -85.9(7)
N78 C62 N62 C77 -120.5(6)
C61 C62 N62 C77 -7.5(6)
N78 C62 N62 C78 89.2(7)
C61 C62 N62 C78 -157.8(5)
O57 C79 N63 C63 169.8(6)
N64 C79 N63 C63 -7.6(7)
O57 C79 N63 C78 13.0(9)
N64 C79 N63 C78 -164.4(5)
N79 C63 N63 C79 118.1(6)
C64 C63 N63 C79 8.3(6)
N79 C63 N63 C78 -84.8(7)
C64 C63 N63 C78 165.4(5)
N62 C78 N63 C79 -124.9(6)
N62 C78 N63 C63 80.2(7)
O57 C79 N64 C80 -2.9(10)
N63 C79 N64 C80 174.4(6)
O57 C79 N64 C64 -173.9(6)
N63 C79 N64 C64 3.4(7)
N65 C80 N64 C79 107.5(7)
N65 C80 N64 C64 -82.4(8)
N80 C64 N64 C79 -112.5(6)
C63 C64 N64 C79 1.6(7)
N80 C64 N64 C80 76.4(8)
C63 C64 N64 C80 -169.5(6)
O58 C81 N65 C65 173.7(6)
N66 C81 N65 C65 -5.5(7)
O58 C81 N65 C80 10.7(10)
N66 C81 N65 C80 -168.5(5)
N81 C65 N65 C81 119.2(6)
C66 C65 N65 C81 3.7(7)
N81 C65 N65 C80 -77.7(7)
C66 C65 N65 C80 166.7(5)
N64 C80 N65 C81 -111.6(7)
N64 C80 N65 C65 87.0(8)
O58 C81 N66 C82 -2.2(10)
N65 C81 N66 C82 177.1(5)
O58 C81 N66 C66 -174.0(6)
N65 C81 N66 C66 5.2(7)
N51 C82 N66 C81 105.2(7)
N51 C82 N66 C66 -83.9(7)
N82 C66 N66 C81 -114.0(6)
C65 C66 N66 C81 -2.9(6)
N82 C66 N66 C82 74.2(7)
C65 C66 N66 C82 -174.8(6)
O59 C83 N67 C51 -176.6(6)
N68 C83 N67 C51 4.2(6)
O59 C83 N67 C98 -5.6(10)
N68 C83 N67 C98 175.2(5)
N51 C51 N67 C83 -117.1(5)
C52 C51 N67 C83 -6.3(6)
N51 C51 N67 C98 72.5(7)
C52 C51 N67 C98 -176.7(5)
N82 C98 N67 C83 106.2(6)
N82 C98 N67 C51 -83.7(7)
N52 C52 N68 C83 110.7(6)
C51 C52 N68 C83 -3.6(6)
N52 C52 N68 C84 -80.9(7)
C51 C52 N68 C84 164.8(5)
O59 C83 N68 C52 -179.3(6)
N67 C83 N68 C52 0.0(6)
O59 C83 N68 C84 11.8(9)
N67 C83 N68 C84 -168.9(5)
N69 C84 N68 C52 74.9(7)
N69 C84 N68 C83 -117.4(6)
O60 C85 N69 C84 -17.5(9)
N70 C85 N69 C84 162.0(5)
O60 C85 N69 C53 -176.8(6)
N70 C85 N69 C53 2.6(7)
N68 C84 N69 C85 120.3(6)
N68 C84 N69 C53 -81.8(7)
N53 C53 N69 C85 -109.7(6)
C54 C53 N69 C85 0.4(7)
N53 C53 N69 C84 90.1(7)
C54 C53 N69 C84 -159.8(5)
O60 C85 N70 C86 18.0(10)
N69 C85 N70 C86 -161.5(6)
O60 C85 N70 C54 174.7(6)
N69 C85 N70 C54 -4.7(7)
N71 C86 N70 C85 -127.6(6)
N71 C86 N70 C54 78.5(8)
N54 C54 N70 C85 117.6(6)
C53 C54 N70 C85 4.9(7)
N54 C54 N70 C86 -86.1(8)
C53 C54 N70 C86 161.2(6)
O61 C87 N71 C86 -16.4(10)
N72 C87 N71 C86 160.8(6)
O61 C87 N71 C55 -172.7(6)
N72 C87 N71 C55 4.5(7)
N70 C86 N71 C87 125.0(6)
N70 C86 N71 C55 -81.4(8)
N55 C55 N71 C87 -112.5(6)
C56 C55 N71 C87 -2.8(6)
N55 C55 N71 C86 91.5(8)
C56 C55 N71 C86 -158.9(6)
O61 C87 N72 C56 172.7(6)
N71 C87 N72 C56 -4.4(7)
O61 C87 N72 C88 13.0(10)
N71 C87 N72 C88 -164.0(5)
N56 C56 N72 C87 112.8(6)
C55 C56 N72 C87 2.5(7)
N56 C56 N72 C88 -87.9(7)
C55 C56 N72 C88 161.8(5)
N73 C88 N72 C87 -110.5(7)
N73 C88 N72 C56 91.9(7)
O62 C89 N73 C57 179.6(6)
N74 C89 N73 C57 -0.2(7)
O62 C89 N73 C88 -2.3(9)
N74 C89 N73 C88 177.9(6)
N57 C57 N73 C89 -108.7(6)
C58 C57 N73 C89 2.1(6)
N57 C57 N73 C88 73.3(8)
C58 C57 N73 C88 -176.0(5)
N72 C88 N73 C89 106.1(7)
N72 C88 N73 C57 -76.0(8)
O62 C89 N74 C90 10.1(11)
N73 C89 N74 C90 -170.1(6)
O62 C89 N74 C58 178.0(6)
N73 C89 N74 C58 -2.1(8)
N75 C90 N74 C89 -108.7(8)
N75 C90 N74 C58 84.1(8)
N58 C58 N74 C89 112.1(6)
C57 C58 N74 C89 3.2(7)
N58 C58 N74 C90 -79.0(7)
C57 C58 N74 C90 172.2(5)
O63 C91 N75 C59 -172.6(6)
N76 C91 N75 C59 6.2(7)
O63 C91 N75 C90 -11.2(10)
N76 C91 N75 C90 167.6(6)
N59 C59 N75 C91 -113.4(7)
C60 C59 N75 C91 -2.1(7)
N59 C59 N75 C90 84.5(7)
C60 C59 N75 C90 -164.1(5)
N74 C90 N75 C91 107.0(8)
N74 C90 N75 C59 -92.8(7)
O63 C91 N76 C60 170.6(7)
N75 C91 N76 C60 -8.1(7)
O63 C91 N76 C92 15.0(11)
N75 C91 N76 C92 -163.7(5)
N60 C60 N76 C91 118.1(6)
C59 C60 N76 C91 6.6(6)
N60 C60 N76 C92 -87.1(7)
C59 C60 N76 C92 161.4(5)
N77 C92 N76 C91 -125.0(6)
N77 C92 N76 C60 81.7(7)
O64 C93 N77 C61 -179.1(6)
N78 C93 N77 C61 4.3(7)
O64 C93 N77 C92 -25.2(10)
N78 C93 N77 C92 158.3(6)
N61 C61 N77 C93 -119.3(6)
C62 C61 N77 C93 -6.2(7)
N61 C61 N77 C92 87.7(7)
C62 C61 N77 C92 -159.1(6)
N76 C92 N77 C93 128.5(6)
N76 C92 N77 C61 -79.5(8)
N62 C62 N78 C93 108.8(6)
C61 C62 N78 C93 -3.3(6)
N62 C62 N78 C94 -81.9(8)
C61 C62 N78 C94 165.9(6)
O64 C93 N78 C62 -177.2(6)
N77 C93 N78 C62 -0.4(7)
O64 C93 N78 C94 13.1(10)
N77 C93 N78 C94 -170.0(6)
N79 C94 N78 C62 77.5(9)
N79 C94 N78 C93 -114.3(7)
O65 C95 N79 C94 -19.7(9)
N80 C95 N79 C94 162.2(6)
O65 C95 N79 C63 -174.6(6)
N80 C95 N79 C63 7.4(7)
N78 C94 N79 C95 124.7(7)
N78 C94 N79 C63 -82.7(8)
N63 C63 N79 C95 -114.4(6)
C64 C63 N79 C95 -3.5(6)
N63 C63 N79 C94 90.5(7)
C64 C63 N79 C94 -158.6(5)
O65 C95 N80 C96 15.9(10)
N79 C95 N80 C96 -166.3(5)
O65 C95 N80 C64 173.7(6)
N79 C95 N80 C64 -8.4(7)
N81 C96 N80 C95 -116.4(6)
N81 C96 N80 C64 87.5(7)
N64 C64 N80 C95 119.6(6)
C63 C64 N80 C95 5.9(6)
N64 C64 N80 C96 -82.2(7)
C63 C64 N80 C96 164.1(5)
O66 C97 N81 C65 -179.3(6)
N82 C97 N81 C65 0.6(7)
O66 C97 N81 C96 -3.1(10)
N82 C97 N81 C96 176.8(6)
N65 C65 N81 C97 -110.7(7)
C66 C65 N81 C97 5.7(7)
N65 C65 N81 C96 73.1(8)
C66 C65 N81 C96 -170.5(6)
N80 C96 N81 C97 103.5(7)
N80 C96 N81 C65 -80.8(8)
O66 C97 N82 C98 20.6(9)
N81 C97 N82 C98 -159.4(6)
O66 C97 N82 C66 173.2(6)
N81 C97 N82 C66 -6.8(7)
N67 C98 N82 C97 -115.3(7)
N67 C98 N82 C66 95.5(7)
N66 C66 N82 C97 120.1(5)
C65 C66 N82 C97 9.9(6)
N66 C66 N82 C98 -86.4(7)
C65 C66 N82 C98 163.4(5)
C106 C101 C102 C103 0.0
N101 C101 C102 C103 178.1(10)
C101 C102 C103 C104 0.0
C102 C103 C104 C105 0.0
C103 C104 C105 C106 0.0
C104 C105 C106 C101 0.0
C102 C101 C106 C105 0.0
N101 C101 C106 C105 -178.2(10)
C112 C107 C108 C109 0.0
N102 C107 C108 C109 -170.6(9)
C107 C108 C109 C110 0.0
C108 C109 C110 C111 0.0
C108 C109 C110 C113 166.7(10)
C109 C110 C111 C112 0.0
C113 C110 C111 C112 -167.0(10)
C110 C111 C112 C107 0.0
C108 C107 C112 C111 0.0
N102 C107 C112 C111 170.4(9)
C111 C110 C113 N103 85.4(9)
C109 C110 C113 N103 -81.6(10)
C110 C113 N103 C114 88.5(8)
C110 C113 N103 C118 -88.5(8)
C118 N103 C114 C115 0.0
C113 N103 C114 C115 -177.0(7)
N103 C114 C115 C116 0.0
C114 C115 C116 C117 0.0
C115 C116 C117 C118 0.0
C116 C117 C118 N103 0.0
C114 N103 C118 C117 0.0
C113 N103 C118 C117 177.0(7)
C102 C101 N101 N102 -104.2(16)
C106 C101 N101 N102 73.9(18)
C101 N101 N102 C107 18(2)
C108 C107 N102 N101 74.5(15)
C112 C107 N102 N101 -96.0(15)
C206 C201 C202 C203 0.0
N201 C201 C202 C203 176.0(12)
C201 C202 C203 C204 0.0
C202 C203 C204 C205 0.0
C203 C204 C205 C206 0.0
C204 C205 C206 C201 0.0
C202 C201 C206 C205 0.0
N201 C201 C206 C205 -175.9(13)
C212 C207 C208 C209 0.0
N202 C207 C208 C209 176.5(10)
C207 C208 C209 C210 0.0
C208 C209 C210 C211 0.0
C208 C209 C210 C213 -167.8(11)
C209 C210 C211 C212 0.0
C213 C210 C211 C212 167.8(11)
C210 C211 C212 C207 0.0
C208 C207 C212 C211 0.0
N202 C207 C212 C211 -176.3(11)
C211 C210 C213 N203 -98.1(12)
C209 C210 C213 N203 69.8(14)
C210 C213 N203 C214 86.5(12)
C210 C213 N203 C218 -90.5(11)
C218 N203 C214 C215 0.0
C213 N203 C214 C215 -177.0(7)
N203 C214 C215 C216 0.0
C214 C215 C216 C217 0.0
C215 C216 C217 C218 0.0
C216 C217 C218 N203 0.0
C214 N203 C218 C217 0.0
C213 N203 C218 C217 177.0(7)
C202 C201 N201 N202 101(2)
C206 C201 N201 N202 -83(2)
C201 N201 N202 C207 3(3)
C208 C207 N202 N201 -84.3(17)
C212 C207 N202 N201 92.1(17)
C406 C401 C402 C403 0.0
N401 C401 C402 C403 176.1(17)
C401 C402 C403 C404 0.0
C402 C403 C404 C405 0.0
C403 C404 C405 C406 0.0
C404 C405 C406 C401 0.0
C402 C401 C406 C405 0.0
N401 C401 C406 C405 -175.6(19)
C412 C407 C408 C409 0.0
N402 C407 C408 C409 -170.8(18)
C407 C408 C409 C410 0.0
C408 C409 C410 C411 0.0
C408 C409 C410 C413 170.1(15)
C409 C410 C411 C412 0.0
C413 C410 C411 C412 -169.6(16)
C410 C411 C412 C407 0.0
C408 C407 C412 C411 0.0
N402 C407 C412 C411 170.4(19)
C409 C410 C413 N403 -105.2(17)
C411 C410 C413 N403 65(2)
C410 C413 N403 C414 -89.0(18)
C410 C413 N403 C418 90.0(19)
C418 N403 C414 C415 0.0
C413 N403 C414 C415 179.1(8)
N403 C414 C415 C416 0.0
C414 C415 C416 C417 0.0
C415 C416 C417 C418 0.0
C416 C417 C418 N403 0.0
C414 N403 C418 C417 0.0
C413 N403 C418 C417 -179.0(8)
C402 C401 N401 N402 112(5)
C406 C401 N401 N402 -72(5)
C401 N401 N402 C407 -15(7)
C408 C407 N402 N401 114(3)
C412 C407 N402 N401 -57(4)
C706 C701 C702 C703 0.0
N701 C701 C702 C703 179(2)
C701 C702 C703 C704 0.0
C702 C703 C704 C705 0.0
C703 C704 C705 C706 0.0
C704 C705 C706 C701 0.0
C702 C701 C706 C705 0.0
N701 C701 C706 C705 -179(2)
C712 C707 C708 C709 0.0
N702 C707 C708 C709 -169.8(18)
C707 C708 C709 C710 0.0
C708 C709 C710 C711 0.0
C708 C709 C710 C713 171.3(16)
C709 C710 C711 C712 0.0
C713 C710 C711 C712 -171.0(17)
C710 C711 C712 C707 0.0
C708 C707 C712 C711 0.0
N702 C707 C712 C711 169(2)
C711 C710 C713 N703 78(2)
C709 C710 C713 N703 -93(2)
C710 C713 N703 C714 64(2)
C710 C713 N703 C718 -116(2)
C718 N703 C714 C715 0.0
C713 N703 C714 C715 -179.8(8)
N703 C714 C715 C716 0.0
C714 C715 C716 C717 0.0
C715 C716 C717 C718 0.0
C716 C717 C718 N703 0.0
C714 N703 C718 C717 0.0
C713 N703 C718 C717 179.8(9)
C702 C701 N701 N702 -106(5)
C706 C701 N701 N702 72(5)
C701 N701 N702 C707 23(6)
C708 C707 N702 N701 90(4)
C712 C707 N702 N701 -80(5)
C126 C121 C122 C123 0.0
N121 C121 C122 C123 -179.1(16)
C121 C122 C123 C124 0.0
C122 C123 C124 C125 0.0
C123 C124 C125 C126 0.0
C124 C125 C126 C121 0.0
C122 C121 C126 C125 0.0
N121 C121 C126 C125 179.1(17)
C132 C127 C128 C129 0.0
N122 C127 C128 C129 -172.0(13)
C127 C128 C129 C130 0.0
C128 C129 C130 C131 0.0
C128 C129 C130 C133 169.3(13)
C129 C130 C131 C132 0.0
C133 C130 C131 C132 -169.3(13)
C130 C131 C132 C127 0.0
C128 C127 C132 C131 0.0
N122 C127 C132 C131 171.7(13)
C129 C130 C133 N123 -94.1(15)
C131 C130 C133 N123 75.2(16)
C130 C133 N123 C134 108.7(18)
C130 C133 N123 C138 -70.7(18)
C138 N123 C134 C135 0.0
C133 N123 C134 C135 -179.4(8)
N123 C134 C135 C136 0.0
C134 C135 C136 C137 0.0
C135 C136 C137 C138 0.0
C136 C137 C138 N123 0.0
C134 N123 C138 C137 0.0
C133 N123 C138 C137 179.5(8)
C122 C121 N121 N122 84.7(19)
C126 C121 N121 N122 -94.4(19)
C121 N121 N122 C127 2(2)
C128 C127 N122 N121 78.3(18)
C132 C127 N122 N121 -93.6(18)
C226 C221 C222 C223 0.0
N221 C221 C222 C223 178.9(8)
C221 C222 C223 C224 0.0
C222 C223 C224 C225 0.0
C223 C224 C225 C226 0.0
C224 C225 C226 C221 0.0
C222 C221 C226 C225 0.0
N221 C221 C226 C225 -178.8(10)
C232 C227 C228 C229 0.0
N222 C227 C228 C229 -171.9(11)
C227 C228 C229 C230 0.0
C228 C229 C230 C231 0.0
C228 C229 C230 C233 173.0(9)
C229 C230 C231 C232 0.0
C233 C230 C231 C232 -172.7(10)
C230 C231 C232 C227 0.0
C228 C227 C232 C231 0.0
N222 C227 C232 C231 171.4(12)
C229 C230 C233 N223 -97.7(9)
C231 C230 C233 N223 75.2(10)
C230 C233 N223 C234 81.6(9)
C230 C233 N223 C238 -93.7(9)
C238 N223 C234 C235 0.0
C233 N223 C234 C235 -175.3(7)
N223 C234 C235 C236 0.0
C234 C235 C236 C237 0.0
C235 C236 C237 C238 0.0
C236 C237 C238 N223 0.0
C234 N223 C238 C237 0.0
C233 N223 C238 C237 175.2(7)
C222 C221 N221 N222 84.9(14)
C226 C221 N221 N222 -96.2(14)
C221 N221 N222 C227 2.7(19)
C228 C227 N222 N221 87.8(15)
C232 C227 N222 N221 -83.9(15)
C426 C421 C422 C423 0.0
N421 C421 C422 C423 -170.5(18)
C421 C422 C423 C424 0.0
C422 C423 C424 C425 0.0
C423 C424 C425 C426 0.0
C424 C425 C426 C421 0.0
C422 C421 C426 C425 0.0
N421 C421 C426 C425 170.4(18)
C432 C427 C428 C429 0.0
N422 C427 C428 C429 -165.7(14)
C427 C428 C429 C430 0.0
C428 C429 C430 C431 0.0
C428 C429 C430 C433 166.5(15)
C429 C430 C431 C432 0.0
C433 C430 C431 C432 -165.9(16)
C430 C431 C432 C427 0.0
C428 C427 C432 C431 0.0
N422 C427 C432 C431 165.3(15)
C429 C430 C433 N423 -64.0(17)
C431 C430 C433 N423 102.3(16)
C430 C433 N423 C434 95.6(16)
C430 C433 N423 C438 -84.0(17)
C438 N423 C434 C435 0.0
C433 N423 C434 C435 -179.6(8)
N423 C434 C435 C436 0.0
C434 C435 C436 C437 0.0
C435 C436 C437 C438 0.0
C436 C437 C438 N423 0.0
C434 N423 C438 C437 0.0
C433 N423 C438 C437 179.6(8)
C422 C421 N421 N422 160(2)
C426 C421 N421 N422 -11(3)
C421 N421 N422 C427 -57(3)
C428 C427 N422 N421 117(2)
C432 C427 N422 N421 -49(3)
C726 C721 C722 C723 0.0
N721 C721 C722 C723 -170.3(15)
C721 C722 C723 C724 0.0
C722 C723 C724 C725 0.0
C723 C724 C725 C726 0.0
C724 C725 C726 C721 0.0
C722 C721 C726 C725 0.0
N721 C721 C726 C725 169.8(16)
C732 C727 C728 C729 0.0
N722 C727 C728 C729 -162.7(16)
C727 C728 C729 C730 0.0
C728 C729 C730 C731 0.0
C728 C729 C730 C733 158.9(12)
C729 C730 C731 C732 0.0
C733 C730 C731 C732 -159.1(12)
C730 C731 C732 C727 0.0
C728 C727 C732 C731 0.0
N722 C727 C732 C731 160.4(16)
C731 C730 C733 N723 81.2(15)
C729 C730 C733 N723 -78.1(16)
C730 C733 N723 C734 108.8(14)
C730 C733 N723 C738 -70.4(15)
C738 N723 C734 C735 0.0
C733 N723 C734 C735 -179.2(8)
N723 C734 C735 C736 0.0
C734 C735 C736 C737 0.0
C735 C736 C737 C738 0.0
C736 C737 C738 N723 0.0
C734 N723 C738 C737 0.0
C733 N723 C738 C737 179.1(8)
C722 C721 N721 N722 67(4)
C726 C721 N721 N722 -103(3)
C721 N721 N722 C727 42(5)
C728 C727 N722 N721 49(4)
C732 C727 N722 N721 -113(3)

loop_
_platon_squeeze_void_nr
_platon_squeeze_void_average_x
_platon_squeeze_void_average_y
_platon_squeeze_void_average_z
_platon_squeeze_void_volume
_platon_squeeze_void_count_electrons
_platon_squeeze_void_content
1 0.000 0.000 0.010 1356 367 ' '
2 0.007 0.382 0.038 50 25 ' '
3 -0.005 0.352 0.534 26 15 ' '
4 0.000 0.667 0.153 344 166 ' '
5 0.023 0.337 0.866 26 15 ' '
6 0.043 0.325 0.368 48 24 ' '
7 0.333 0.667 0.119 1356 367 ' '
8 0.333 0.333 0.475 344 166 ' '
9 0.284 0.957 0.371 49 25 ' '
10 0.329 0.019 0.199 26 14 ' '
11 0.340 0.049 0.705 49 25 ' '
12 0.315 0.975 0.873 24 14 ' '
13 0.358 1.006 0.538 24 14 ' '
14 0.377 0.992 1.036 48 23 ' '
15 0.667 0.333 0.786 1354 367 ' '
16 0.667 1.000 0.141 344 166 ' '
17 0.617 0.624 0.038 49 24 ' '
18 0.663 0.686 0.866 26 15 ' '
19 0.673 0.716 0.371 50 25 ' '
20 0.648 0.641 0.539 24 14 ' '
21 0.692 0.673 0.205 24 13 ' '
22 0.710 0.659 0.702 47 23 ' '
23 0.949 0.290 0.702 47 23 ' '
24 0.981 0.308 0.205 24 13 ' '
